data_7062458
loop_
_publ_author_name
'Bryleva, Yuliya A.'
'Komarov, Vladislav Yu.'
'Glinskaya, Ludmila A.'
'Artem'ev, Alexander V.'
'Davydova, Maria P.'
'Rakhmanova, Mariana I.'
'Samsonenko, Denis G.'

_publ_section_title
;
 Highly photo- and triboluminescent lanthanide(iii) coordination polymers
 based on diphosphine dioxides containing azaheterocyclic linkers
;
_journal_issue 21
_journal_name_full 'New Journal of Chemistry'
_journal_page_first 10446
_journal_page_last 10454
_journal_paper_doi 10.1039/D3NJ01119D
_journal_volume 47
_journal_year 2023
_chemical_absolute_configuration ad
_chemical_formula_moiety 'C43 H25 Eu F18 N2 O8 P2'
_chemical_formula_sum 'C43 H25 Eu F18 N2 O8 P2'
_chemical_formula_weight 1253.55
_space_group_crystal_system triclinic
_space_group_IT_number 1
_space_group_name_Hall 'P 1'
_space_group_name_H-M_alt 'P 1'
_atom_sites_solution_hydrogens mixed
_atom_sites_solution_primary dual
_audit_creation_date 2022-12-12
_audit_creation_method
;
Olex2 1.3
(compiled 2020.11.12 svn.r5f609507 for OlexSys, GUI svn.r6408)
;
_audit_update_record
;
2023-03-08 deposited with the CCDC.	2023-05-02 downloaded from the CCDC.
;
_cell_angle_alpha 103.866(3)
_cell_angle_beta 97.437(3)
_cell_angle_gamma 96.554(3)
_cell_formula_units_Z 6
_cell_length_a 13.1593(10)
_cell_length_b 18.8395(15)
_cell_length_c 30.990(2)
_cell_measurement_reflns_used 9019
_cell_measurement_temperature 150(2)
_cell_measurement_theta_max 30.35
_cell_measurement_theta_min 2.24
_cell_volume 7311.7(9)
_computing_cell_refinement 'Bruker SAINT'
_computing_data_collection 'Bruker APEX3'
_computing_data_reduction 'Bruker SAINT'
_computing_molecular_graphics 'Olex2 1.3 (Dolomanov et al., 2009)'
_computing_publication_material 'Olex2 1.3 (Dolomanov et al., 2009)'
_computing_structure_refinement 'SHELXL 2018/3 (Sheldrick, 2015)'
_computing_structure_solution 'SHELXT 2018/2 (Sheldrick, 2018)'
_diffrn_ambient_temperature 150(2)
_diffrn_detector PIXEL
_diffrn_detector_area_resol_mean 7.41
_diffrn_detector_type 'Bruker PHOTON III area detector'
_diffrn_measured_fraction_theta_full 1.000
_diffrn_measured_fraction_theta_max 1.000
_diffrn_measurement_device 'three-circle diffractometer'
_diffrn_measurement_device_type 'Bruker D8 Venture diffractometer'
_diffrn_measurement_method '\w and \f scans'
_diffrn_radiation_monochromator 'Incoatec HELIOS multilayer mirrors'
_diffrn_radiation_type MoK\a
_diffrn_radiation_wavelength 0.71073
_diffrn_reflns_av_R_equivalents 0.0508
_diffrn_reflns_av_unetI/netI 0.0771
_diffrn_reflns_Laue_measured_fraction_full 1.000
_diffrn_reflns_Laue_measured_fraction_max 1.000
_diffrn_reflns_limit_h_max 18
_diffrn_reflns_limit_h_min -18
_diffrn_reflns_limit_k_max 26
_diffrn_reflns_limit_k_min -26
_diffrn_reflns_limit_l_max 44
_diffrn_reflns_limit_l_min -44
_diffrn_reflns_number 203402
_diffrn_reflns_point_group_measured_fraction_full 0.946
_diffrn_reflns_point_group_measured_fraction_max 0.898
_diffrn_reflns_theta_full 25.242
_diffrn_reflns_theta_max 30.508
_diffrn_reflns_theta_min 1.616
_diffrn_source 'Incoatec IuS3.0 microfocus X-ray tube'
_diffrn_standards_number 0
_exptl_absorpt_coefficient_mu 1.473
_exptl_absorpt_correction_T_max 0.7462
_exptl_absorpt_correction_T_min 0.6436
_exptl_absorpt_correction_type multi-scan
_exptl_absorpt_process_details 'SADABS-2016/2 (Bruker,2016/2) was used for absorption correction.'
_exptl_crystal_colour colourless
_exptl_crystal_colour_primary colourless
_exptl_crystal_density_diffrn 1.708
_exptl_crystal_description plank
_exptl_crystal_F_000 3696
_exptl_crystal_preparation Luminescent
_exptl_crystal_recrystallization_method 'Re-crystallisation from solvent: MeOH'
_exptl_crystal_size_max 0.333
_exptl_crystal_size_mid 0.022
_exptl_crystal_size_min 0.02
_refine_diff_density_max 1.931
_refine_diff_density_min -1.776
_refine_diff_density_rms 0.122
_refine_ls_abs_structure_details
;
 Refined as an inversion twin.
;
_refine_ls_abs_structure_Flack 0.045(6)
_refine_ls_extinction_method none
_refine_ls_goodness_of_fit_ref 1.047
_refine_ls_hydrogen_treatment constr
_refine_ls_matrix_type full
_refine_ls_number_parameters 4183
_refine_ls_number_reflns 80176
_refine_ls_number_restraints 822
_refine_ls_restrained_S_all 1.046
_refine_ls_R_factor_all 0.0667
_refine_ls_R_factor_gt 0.0494
_refine_ls_shift/su_max 0.004
_refine_ls_shift/su_mean 0.000
_refine_ls_structure_factor_coef Fsqd
_refine_ls_weighting_details 'w=1/[\s^2^(Fo^2^)+(0.0603P)^2^+1.1899P] where P=(Fo^2^+2Fc^2^)/3'
_refine_ls_weighting_scheme calc
_refine_ls_wR_factor_gt 0.1161
_refine_ls_wR_factor_ref 0.1256
_reflns_Friedel_coverage 0.797
_reflns_Friedel_fraction_full 0.893
_reflns_Friedel_fraction_max 0.797
_reflns_number_gt 65184
_reflns_number_total 80176
_reflns_threshold_expression 'I > 2\s(I)'
_cod_data_source_file d3nj01119d3.cif
_cod_data_source_block eu464_rem1_150k
_cod_depositor_comments 'Adding full bibliography for 7062455--7062458.cif.'
_cod_original_cell_volume 7311.8(10)
_cod_database_code 7062458
_shelx_shelxl_version_number 2018/3
_shelx_space_group_comment
;
The symmetry employed for this shelxl refinement is uniquely defined
by the following loop, which should always be used as a source of
symmetry information in preference to the above space-group names.
They are only intended as comments.
;
_shelx_estimated_absorpt_t_max 0.971
_shelx_estimated_absorpt_t_min 0.640
_olex2_refinement_description
;
1. Twinned data refinement
 Scales: 0.955(6)
 0.045(6)
2. Fixed Uiso
 At 1.2 times of:
  All C(H) groups
3. Shared sites
{P2R3, P3}
{C6, C235}
4. Restrained distances
 C1_31-C2_31 = C4_31-C5_31
 1.54 with sigma of 0.02
 C1_35-F1_35 = C1_35-F2_35 = C1_35-F3_35
 1.315 with sigma of 0.005
 C2_31-C3_31 = C3_31-C4_31
 1.41 with sigma of 0.02
 O1_31-C2_31 = O2_31-C4_31
 1.25 with sigma of 0.02
 C135-F135 = C135-F235 = C135-F335
 1.315 with sigma of 0.005
 C1_31-F1_31 = C1_31-F2_31 = C1_31-F3_31 = C5_31-F4_31 = C5_31-F5_31 = C5_31-
 F6_31
 1.315 with sigma of 0.02
 C1_29-C2_29 = C4_29-C5_29
 1.54 with sigma of 0.02
 C2_29-C3_29 = C3_29-C4_29
 1.41 with sigma of 0.02
 O1_29-C2_29 = O2_29-C4_29
 1.25 with sigma of 0.02
 C1_29-F1_29 = C1_29-F2_29 = C1_29-F3_29 = C5_29-F4_29 = C5_29-F5_29 = C5_29-
 F6_29
 1.315 with sigma of 0.02
 C1A-C2A = C4A-C5A
 1.54 with sigma of 0.02
 C2A-C3A = C3A-C4A
 1.41 with sigma of 0.02
 O1A-C2A = O2A-C4A
 1.25 with sigma of 0.02
 C1A-F1A = C1A-F2A = C1A-F3A = C5A-F4A = C5A-F5A = C5A-F6A
 1.315 with sigma of 0.02
 C1B-C2B = C4B-C5B
 1.54 with sigma of 0.02
 C2B-C3B = C3B-C4B
 1.41 with sigma of 0.02
 O1B-C2B = O2B-C4B
 1.25 with sigma of 0.02
 C1B-F1B = C1B-F2B = C1B-F3B = C5B-F4B = C5B-F5B = C5B-F6B
 1.315 with sigma of 0.02
 F1_35-F2_35 = F1_35-F3_35 = F2_35-F3_35
 2.105 with sigma of 0.01
 C6_35-F1_35 = C6_35-F2_35 = C6_35-F3_35
 2.36 with sigma of 0.01
 O1_31-C3_31 = O2_31-C3_31
 2.4 with sigma of 0.05
 F135-F235 = F135-F335 = F235-F335
 2.105 with sigma of 0.01
 O1_31-C1_31 = O2_31-C5_31
 2.34 with sigma of 0.05
 C235-F135 = C235-F235 = C235-F335
 2.36 with sigma of 0.01
 F1_31-F2_31 = F1_31-F3_31 = F2_31-F3_31 = F4_31-F5_31 = F4_31-F6_31 = F5_31-
 F6_31
 2.105 with sigma of 0.05
 C2_31-F1_31 = C2_31-F2_31 = C2_31-F3_31 = C4_31-F4_31 = C4_31-F5_31 = C4_31-
 F6_31
 2.36 with sigma of 0.05
 O1_29-C3_29 = O2_29-C3_29
 2.4 with sigma of 0.05
 O1_29-C1_29 = O2_29-C5_29
 2.34 with sigma of 0.05
 F1_29-F2_29 = F1_29-F3_29 = F2_29-F3_29 = F4_29-F5_29 = F4_29-F6_29 = F5_29-
 F6_29
 2.105 with sigma of 0.05
 C2_29-F1_29 = C2_29-F2_29 = C2_29-F3_29 = C4_29-F4_29 = C4_29-F5_29 = C4_29-
 F6_29
 2.36 with sigma of 0.05
 O1A-C3A = O2A-C3A
 2.4 with sigma of 0.05
 O1A-C1A = O2A-C5A
 2.34 with sigma of 0.05
 F1A-F2A = F1A-F3A = F2A-F3A = F4A-F5A = F4A-F6A = F5A-F6A
 2.105 with sigma of 0.05
 C2A-F1A = C2A-F2A = C2A-F3A = C4A-F4A = C4A-F5A = C4A-F6A
 2.36 with sigma of 0.05
 O1B-C3B = O2B-C3B
 2.4 with sigma of 0.05
 O1B-C1B = O2B-C5B
 2.34 with sigma of 0.05
 F1B-F2B = F1B-F3B = F2B-F3B = F4B-F5B = F4B-F6B = F5B-F6B
 2.105 with sigma of 0.05
 C2B-F1B = C2B-F2B = C2B-F3B = C4B-F4B = C4B-F5B = C4B-F6B
 2.36 with sigma of 0.05
5. Restrained planarity
 C1E3, C2E3, C3E3, C4E3, C5E3, C6E3
 with sigma of 0.1
 C1D_3, C2D_3, C3D_3, C4D_3, C5D_3, C6D_3
 with sigma of 0.1
 C1E_3, C2E_3, C3E_3, C4E_3, C5E_3, C6E_3
 with sigma of 0.1
 C1D3, C2D3, C3D3, C4D3, C5D3, C6D3
 with sigma of 0.1
 O1_30, O2_30, C2_30, C1_30, C3_30, C4_30, C5_30
 with sigma of 0.1
 C1_29, C2_29, O1_29, C3_29, C4_29, O2_29, C5_29
 with sigma of 0.1
 O1A, O2A, C2A, C4A, C1A, C3A, C5A
 with sigma of 0.1
 O1B, O2B, C2B, C3B, C4B, C5B, C1B
 with sigma of 0.1
6. Uiso/Uaniso restraints and constraints
F1_31 \\sim F3_31 \\sim F4_31 \\sim F5_31 \\sim F6_31 \\sim O1_31 \\sim O2_31
\\sim C1_31 \\sim C2_31 \\sim C3_31 \\sim C4_31 \\sim C5_31 \\sim F2_31: within
2A with sigma of 0.04 and sigma for terminal atoms of 0.08 within 2A
C1D3 \\sim C2D3 \\sim C3D3 \\sim C4D3 \\sim C5D3 \\sim C6D3: within 2A with
sigma of 0.04 and sigma for terminal atoms of 0.08 within 2A
F1_29 \\sim F2_29 \\sim F3_29 \\sim F4_29 \\sim F5_29 \\sim F6_29 \\sim O1_29
\\sim O2_29 \\sim C1_29 \\sim C2_29 \\sim C3_29 \\sim C4_29 \\sim C5_29: within
2A with sigma of 0.04 and sigma for terminal atoms of 0.08 within 2A
F1B \\sim F2B \\sim F3B \\sim F4B \\sim F5B \\sim F6B \\sim O1B \\sim O2B \\sim
C1B \\sim C2B \\sim C3B \\sim C4B \\sim C5B: within 2A with sigma of 0.04 and
sigma for terminal atoms of 0.08 within 2A
F1A \\sim F2A \\sim F3A \\sim F4A \\sim F5A \\sim F6A \\sim O1A \\sim O2A \\sim
C1A \\sim C2A \\sim C3A \\sim C4A \\sim C5A: within 2A with sigma of 0.04 and
sigma for terminal atoms of 0.08 within 2A
Uanis(C1E3) \\sim Ueq, Uanis(C1E_3) \\sim Ueq, Uanis(C6E3) \\sim Ueq,
Uanis(C6E_3) \\sim Ueq, Uanis(C5E3) \\sim Ueq, Uanis(C5E_3) \\sim Ueq,
Uanis(C4E3) \\sim Ueq, Uanis(C4E_3) \\sim Ueq, Uanis(C3E3) \\sim Ueq,
Uanis(C3E_3) \\sim Ueq, Uanis(C2E3) \\sim Ueq, Uanis(C2E_3) \\sim Ueq: with
sigma of 0.005 and sigma for terminal atoms of 0.01
Uanis(C135) \\sim Ueq, Uanis(C1_35) \\sim Ueq: with sigma of 0.1 and sigma for
terminal atoms of 0.2
Uanis(C235) \\sim Ueq, Uanis(C6_35) \\sim Ueq: with sigma of 0.1 and sigma for
terminal atoms of 0.2
Uanis(O2A) \\sim Ueq, Uanis(O1_31) \\sim Ueq: with sigma of 0.002 and sigma for
terminal atoms of 0.004
Uanis(C1E3) \\sim Ueq, Uanis(C1E_3) \\sim Ueq: with sigma of 0.005 and sigma
for terminal atoms of 0.02
Uanis(O2_29) \\sim Ueq, Uanis(O1B) \\sim Ueq: with sigma of 0.002 and sigma for
terminal atoms of 0.004
Uanis(C6D3) \\sim Ueq, Uanis(C6D_3) \\sim Ueq, Uanis(C5D3) \\sim Ueq,
Uanis(C5D_3) \\sim Ueq, Uanis(C4D3) \\sim Ueq, Uanis(C4D_3) \\sim Ueq,
Uanis(C3D3) \\sim Ueq, Uanis(C3D_3) \\sim Ueq, Uanis(C2D3) \\sim Ueq,
Uanis(C2D_3) \\sim Ueq, Uanis(C1D3) \\sim Ueq, Uanis(C1D_3) \\sim Ueq,
Uanis(C1D_3) \\sim Ueq, Uanis(C2D_3) \\sim Ueq, Uanis(C3D_3) \\sim Ueq,
Uanis(C4D_3) \\sim Ueq, Uanis(C5D3) \\sim Ueq, Uanis(C6D3) \\sim Ueq,
Uanis(C1D3) \\sim Ueq, Uanis(C6D_3) \\sim Ueq, Uanis(C5D_3) \\sim Ueq,
Uanis(C4D3) \\sim Ueq, Uanis(C3D3) \\sim Ueq, Uanis(C2D3) \\sim Ueq: with sigma
of 0.005 and sigma for terminal atoms of 0.01
Uanis(C6_35) = Uanis(C235)
Uanis(P2R3) = Uanis(P3_3)
Uanis(O2B) = Uanis(O2_31)
Uanis(O2A) = Uanis(O1_31)
Uanis(C1E3) = Uanis(C1E_3)
Uiso(F6A) = Uiso(F3_31)
Uiso(F6B) = Uiso(F6_31)
Uanis(O1B) = Uanis(O2_29)
Uanis(O1A) = Uanis(O1_29)
7. Rigid body (RIGU) restrains
 C1E3, C2E3, C3E3, C4E3, C5E3, C6E3
 with sigma for 1-2 distances of 0.004 and sigma for 1-3 distances of 0.004
 F335, F135, C135, F235
 with sigma for 1-2 distances of 0.001 and sigma for 1-3 distances of 0.001
 F1_35, C1_35, F2_35, F3_35
 with sigma for 1-2 distances of 0.001 and sigma for 1-3 distances of 0.001
 O1_31, C2_31, C3_31, C4_31, O2_31
 with sigma for 1-2 distances of 0.002 and sigma for 1-3 distances of 0.005
 C1D_3, C2D_3, C3D_3, C4D_3, C5D_3, C6D_3
 with sigma for 1-2 distances of 0.004 and sigma for 1-3 distances of 0.004
 C1E_3, C2E_3, C3E_3, C4E_3, C5E_3, C6E_3
 with sigma for 1-2 distances of 0.004 and sigma for 1-3 distances of 0.004
 C1D3, C2D3, C3D3, C4D3, C5D3, C6D3
 with sigma for 1-2 distances of 0.004 and sigma for 1-3 distances of 0.004
 O2_29, C4_29, C3_29, C2_29, O1_29
 with sigma for 1-2 distances of 0.004 and sigma for 1-3 distances of 0.004
 O1A, C2A, C3A, C4A, O2A
 with sigma for 1-2 distances of 0.004 and sigma for 1-3 distances of 0.004
 O2B, C4B, C3B, C2B, O1B
 with sigma for 1-2 distances of 0.004 and sigma for 1-3 distances of 0.004
8. Others
 Sof(P2R3)=Sof(C1D3)=Sof(C2D3)=Sof(H2D3)=Sof(C3D3)=Sof(H3D3)=Sof(C4D3)=
 Sof(H4D3)=Sof(C5D3)=Sof(H5D3)=Sof(C6D3)=Sof(H6D3)=1-FVAR(1)
 Sof(P3)=Sof(C1D)=Sof(C2D)=Sof(H2D)=Sof(C3D)=Sof(H3D)=Sof(C4D)=Sof(H4D)=
 Sof(C5D)=Sof(H5D)=Sof(C6D)=Sof(H6D)=FVAR(1)
 Sof(C1E3)=Sof(C2E3)=Sof(H2E3)=Sof(C3E3)=Sof(H3E3)=Sof(C4E3)=Sof(H4E3)=
 Sof(C5E3)=Sof(H5E3)=Sof(C6E3)=Sof(H6E3)=1-FVAR(2)
 Sof(C1E)=Sof(C2E)=Sof(H2E)=Sof(C3E)=Sof(H3E)=Sof(C4E)=Sof(H4E)=Sof(C5E)=
 Sof(H5E)=Sof(C6E)=Sof(H6E)=FVAR(2)
 Sof(F1A)=Sof(F2A)=Sof(F3A)=Sof(F4A)=Sof(F5A)=Sof(F6A)=Sof(O1A)=Sof(O2A)=
 Sof(C1A)=Sof(C2A)=Sof(C3A)=Sof(H3A)=Sof(C4A)=Sof(C5A)=Sof(F1B)=Sof(F2B)=
 Sof(F3B)=Sof(F4B)=Sof(F5B)=Sof(F6B)=Sof(O1B)=Sof(O2B)=Sof(C1B)=Sof(C2B)=
 Sof(C3B)=Sof(H3B)=Sof(C4B)=Sof(C5B)=1-FVAR(3)
 Sof(F1)=Sof(F2)=Sof(F3)=Sof(F4)=Sof(F5)=Sof(F6)=Sof(O1)=Sof(O2)=Sof(C1)=
 Sof(C2)=Sof(C3)=Sof(H3)=Sof(C4)=Sof(C5)=Sof(F1)=Sof(F2)=Sof(F3)=Sof(F4)=
 Sof(F5)=Sof(F6)=Sof(O1)=Sof(O2)=Sof(C1)=Sof(C2)=Sof(C3)=Sof(H3)=Sof(C4)=
 Sof(C5)=FVAR(3)
 Sof(F135)=Sof(F235)=Sof(F335)=Sof(C135)=Sof(C235)=1-FVAR(4)
 Sof(F1)=Sof(F2)=Sof(F3)=Sof(C1)=Sof(C6)=FVAR(4)
9.a Riding coordinates:
 C3(H3)
9.b Aromatic/amide H refined with riding coordinates:
 C2D3(H2D3), C3D3(H3D3), C4D3(H4D3), C5D3(H5D3), C6D3(H6D3), C2E3(H2E3),
 C3E3(H3E3), C4E3(H4E3), C5E3(H5E3), C6E3(H6E3), C3A(H3A), C3B(H3B), C2A(H2A),
 C2B(H2B), C2C(H2C), C2D(H2D), C2E(H2E), C3A(H3A), C3B(H3B), C3D(H3D), C3E(H3E),
  C4A(H4A), C4B(H4B), C4C(H4C), C4D(H4D), C4E(H4E), C5A(H5A), C5B(H5B),
 C5D(H5D), C5E(H5E), C6A(H6A), C6B(H6B), C6D(H6D), C6E(H6E), C2A(H2A), C2B(H2B),
  C2C(H2C), C2D(H2D), C2E(H2E), C3A(H3A), C3B(H3B), C3D(H3D), C3E(H3E),
 C4A(H4A), C4B(H4B), C4C(H4C), C4D(H4D), C4E(H4E), C5A(H5A), C5B(H5B), C5D(H5D),
  C5E(H5E), C6A(H6A), C6B(H6B), C6D(H6D), C6E(H6E), C2A(H2A), C2B(H2B),
 C2C(H2C), C2D(H2D), C2E(H2E), C3A(H3A), C3B(H3B), C3D(H3D), C3E(H3E), C4A(H4A),
  C4B(H4B), C4C(H4C), C4D(H4D), C4E(H4E), C5A(H5A), C5B(H5B), C5D(H5D),
 C5E(H5E), C6A(H6A), C6B(H6B), C6D(H6D), C6E(H6E), C2A(H2A), C2B(H2B), C2C(H2C),
  C2D(H2D), C2E(H2E), C3A(H3A), C3B(H3B), C3D(H3D), C3E(H3E), C4A(H4A),
 C4B(H4B), C4C(H4C), C4D(H4D), C4E(H4E), C5A(H5A), C5B(H5B), C5D(H5D), C5E(H5E),
  C6A(H6A), C6B(H6B), C6D(H6D), C6E(H6E), C2B(H2B), C2C(H2C), C2D(H2D),
 C2E(H2E), C3A(H3A), C3B(H3B), C3D(H3D), C3E(H3E), C4A(H4A), C4B(H4B), C4C(H4C),
  C4D(H4D), C4E(H4E), C5A(H5A), C5B(H5B), C5D(H5D), C5E(H5E), C6A(H6A),
 C6B(H6B), C6D(H6D), C6E(H6E), C8(H8), C2A(H2A), C2B(H2B), C2C(H2C), C2D(H2D),
 C2E(H2E), C3A(H3A), C3B(H3B), C3D(H3D), C3E(H3E), C4A(H4A), C4B(H4B), C4C(H4C),
  C4D(H4D), C4E(H4E), C5A(H5A), C5B(H5B), C5D(H5D), C5E(H5E), C6A(H6A),
 C6B(H6B), C6D(H6D), C6E(H6E), C3(H3), C3(H3), C3(H3), C3(H3), C3(H3), C3(H3),
 C3(H3), C3(H3), C3(H3), C3(H3), C3(H3), C3(H3), C3(H3), C3(H3), C3(H3), C3(H3),
  C3(H3)
;
_olex2_submission_special_instructions 'No special instructions were received'

loop_
_space_group_symop_operation_xyz
'x, y, z'

loop_
_atom_site_label
_atom_site_type_symbol
_atom_site_fract_x
_atom_site_fract_y
_atom_site_fract_z
_atom_site_U_iso_or_equiv
_atom_site_adp_type
_atom_site_occupancy
_atom_site_site_symmetry_order
_atom_site_calc_flag
_atom_site_refinement_flags_posn
_atom_site_refinement_flags_adp
_atom_site_refinement_flags_occupancy
_atom_site_disorder_assembly
_atom_site_disorder_group
Eu21 Eu 0.09132(3) -0.27912(2) 0.83280(2) 0.02291(8) Uani 1 1 d . . . A 2
Eu22 Eu 0.28725(2) 0.21382(2) 0.81522(2) 0.02147(7) Uani 1 1 d . . . A 2
Eu31 Eu -0.27304(3) -0.46080(2) 1.18964(2) 0.02470(8) Uani 1 1 d . . . B 3
Eu32 Eu -0.08364(3) 0.03122(2) 1.16560(2) 0.02913(9) Uani 1 1 d . . . B 3
Eu11 Eu 0.37471(2) -0.10884(2) 0.52508(2) 0.01689(7) Uani 1 1 d . . . C 1
Eu12 Eu 0.56297(2) 0.38415(2) 0.49442(2) 0.01925(7) Uani 1 1 d . . . C 1
P2R3 P 0.13757(15) 0.12798(10) 0.89244(6) 0.0218(4) Uani 0.387(15) 1 d . . P D 4
C1D3 C 0.2026(18) 0.1599(16) 0.9518(11) 0.018(5) Uani 0.387(15) 1 d . U P D 4
C2D3 C 0.2086(18) 0.1111(15) 0.9767(8) 0.044(5) Uani 0.387(15) 1 d . U P D 4
H2D3 H 0.183933 0.059995 0.963931 0.053 Uiso 0.387(15) 1 calc R U P D 4
C3D3 C 0.254(2) 0.1389(16) 1.0233(9) 0.049(5) Uani 0.387(15) 1 d . U P D 4
H3D3 H 0.258950 0.106251 1.042339 0.059 Uiso 0.387(15) 1 calc R U P D 4
C4D3 C 0.2906(19) 0.2163(15) 1.0408(9) 0.034(5) Uani 0.387(15) 1 d . U P D 4
H4D3 H 0.321632 0.236007 1.071431 0.041 Uiso 0.387(15) 1 calc R U P D 4
C5D3 C 0.2801(17) 0.2608(13) 1.0126(7) 0.033(4) Uani 0.387(15) 1 d . U P D 4
H5D3 H 0.303424 0.312334 1.024270 0.040 Uiso 0.387(15) 1 calc R U P D 4
C6D3 C 0.2379(18) 0.2352(12) 0.9684(7) 0.032(4) Uani 0.387(15) 1 d . U P D 4
H6D3 H 0.232658 0.267822 0.949315 0.038 Uiso 0.387(15) 1 calc R U P D 4
C1E3 C 0.016(4) 0.1546(19) 0.8883(17) 0.026(2) Uani 0.42(2) 1 d . U P D 4
C2E3 C -0.0402(15) 0.1538(11) 0.8467(6) 0.031(4) Uani 0.42(2) 1 d . U P D 4
H2E3 H -0.009577 0.139293 0.820399 0.038 Uiso 0.42(2) 1 calc R U P D 4
C3E3 C -0.1416(16) 0.1740(12) 0.8421(7) 0.035(4) Uani 0.42(2) 1 d . U P D 4
H3E3 H -0.178883 0.170543 0.813154 0.042 Uiso 0.42(2) 1 calc R U P D 4
C4E3 C -0.185(2) 0.1987(13) 0.8803(9) 0.033(5) Uani 0.42(2) 1 d . U P D 4
H4E3 H -0.251374 0.214469 0.877984 0.040 Uiso 0.42(2) 1 calc R U P D 4
C5E3 C -0.1306(18) 0.1999(14) 0.9224(8) 0.040(5) Uani 0.42(2) 1 d . U P D 4
H5E3 H -0.160256 0.218322 0.948430 0.048 Uiso 0.42(2) 1 calc R U P D 4
C6E3 C -0.0334(17) 0.1753(12) 0.9282(7) 0.032(4) Uani 0.42(2) 1 d . U P D 4
H6E3 H -0.001399 0.172351 0.956882 0.039 Uiso 0.42(2) 1 calc R U P D 4
F1A F 0.5737(12) 0.1163(8) 0.7378(5) 0.073(4) Uiso 0.479(5) 1 d D U P E 5
F2A F 0.4625(10) 0.0128(7) 0.7227(4) 0.044(3) Uiso 0.479(5) 1 d D U P E 5
F3A F 0.6019(10) 0.0293(7) 0.7660(4) 0.056(3) Uiso 0.479(5) 1 d D U P E 5
F4A F 0.6285(8) 0.1140(6) 0.9214(3) 0.041(2) Uiso 0.479(5) 1 d D U P E 5
F5A F 0.4759(9) 0.1103(7) 0.9387(4) 0.039(3) Uiso 0.479(5) 1 d D U P E 5
F6A F 0.5866(17) 0.2060(11) 0.9535(7) 0.104(4) Uiso 0.479(5) 1 d D U P E 5
O1A O 0.3938(16) 0.1287(17) 0.7828(14) 0.029(3) Uani 0.479(5) 1 d D U P E 5
O2A O 0.4112(15) 0.1789(11) 0.8744(6) 0.0257(19) Uani 0.479(5) 1 d D U P E 5
C1A C 0.5264(15) 0.0641(10) 0.7542(7) 0.036(7) Uiso 0.479(5) 1 d D U P E 5
C2A C 0.4761(11) 0.1014(7) 0.7934(4) 0.025(3) Uani 0.479(5) 1 d D U P E 5
C3A C 0.5287(11) 0.1086(8) 0.8368(4) 0.028(3) Uani 0.479(5) 1 d D U P E 5
H3A H 0.590704 0.087918 0.840860 0.033 Uiso 0.479(5) 1 calc R U P E 5
C4A C 0.4894(11) 0.1468(8) 0.8748(4) 0.024(3) Uani 0.479(5) 1 d D U P E 5
C5A C 0.5455(14) 0.1471(12) 0.9205(6) 0.048(6) Uiso 0.479(5) 1 d D U P E 5
F1B F 0.6565(10) 0.2705(7) 0.8068(4) 0.058(3) Uiso 0.479(5) 1 d D U P E 5
F2B F 0.6140(12) 0.3785(8) 0.7981(5) 0.045(4) Uiso 0.479(5) 1 d D U P E 5
F3B F 0.7020(11) 0.3708(8) 0.8588(4) 0.065(4) Uiso 0.479(5) 1 d D U P E 5
F4B F 0.4926(9) 0.4591(7) 0.9621(4) 0.046(3) Uiso 0.479(5) 1 d D U P E 5
F5B F 0.3688(10) 0.3810(7) 0.9722(4) 0.049(3) Uiso 0.479(5) 1 d D U P E 5
F6B F 0.3374(11) 0.4587(8) 0.9338(5) 0.064(3) Uiso 0.479(5) 1 d D U P E 5
O1B O 0.4572(16) 0.2737(11) 0.8153(8) 0.0236(18) Uani 0.479(5) 1 d D U P E 5
O2B O 0.334(3) 0.318(2) 0.8792(15) 0.022(4) Uani 0.479(5) 1 d D U P E 5
C1B C 0.6261(14) 0.3349(10) 0.8272(7) 0.039(7) Uiso 0.479(5) 1 d D U P E 5
C2B C 0.5212(10) 0.3208(7) 0.8423(5) 0.026(3) Uani 0.479(5) 1 d D U P E 5
C3B C 0.5107(12) 0.3628(9) 0.8840(5) 0.035(3) Uani 0.479(5) 1 d D U P E 5
H3B H 0.569247 0.394749 0.902720 0.042 Uiso 0.479(5) 1 calc R U P E 5
C4B C 0.4160(11) 0.3593(8) 0.8992(5) 0.026(3) Uani 0.479(5) 1 d D U P E 5
C5B C 0.4022(17) 0.4141(11) 0.9434(6) 0.037(10) Uiso 0.479(5) 1 d D U P E 5
F135 F 0.211(3) -0.078(2) 1.2133(7) 0.183(14) Uani 0.47(4) 1 d D . P F 6
F235 F 0.1597(14) -0.0919(11) 1.2723(11) 0.136(11) Uani 0.47(4) 1 d D . P F 6
F335 F 0.2798(10) -0.0054(12) 1.2751(13) 0.150(12) Uani 0.47(4) 1 d D . P F 6
C135 C 0.1899(11) -0.0412(9) 1.2520(6) 0.108(9) Uani 0.47(4) 1 d D U P F 6
C235 C 0.1082(6) 0.0087(6) 1.2468(4) 0.063(3) Uani 0.47(4) 1 d D U P F 6
P1_1 P 0.42349(15) 0.25140(9) 0.53905(6) 0.0217(3) Uani 1 1 d . . . C 1
P2_1 P 0.53580(14) -0.02202(9) 0.45306(6) 0.0211(3) Uani 1 1 d . . . C 1
O1_1 O 0.4596(4) 0.3291(3) 0.53765(18) 0.0265(12) Uani 1 1 d . . . C 1
O2_1 O 0.4569(4) -0.0507(3) 0.47781(16) 0.0207(10) Uani 1 1 d . . . C 1
N1_1 N 0.5495(5) 0.2270(3) 0.4789(2) 0.0265(13) Uani 1 1 d . . . C 1
N2_1 N 0.5980(6) 0.1126(3) 0.4410(2) 0.0343(16) Uani 1 1 d . . . C 1
C1A_1 C 0.2867(6) 0.2235(4) 0.5211(2) 0.0269(15) Uani 1 1 d . . . C 1
C1B_1 C 0.4551(6) 0.2407(4) 0.5946(2) 0.0247(14) Uani 1 1 d . . . C 1
C1C_1 C 0.4891(6) 0.1897(4) 0.5006(2) 0.0212(13) Uani 1 1 d . . . C 1
C1D_1 C 0.6675(6) -0.0320(4) 0.4708(3) 0.0288(15) Uani 1 1 d . . . C 1
C1E_1 C 0.5016(6) -0.0610(4) 0.3941(2) 0.0278(15) Uani 1 1 d . . . C 1
C2A_1 C 0.2242(7) 0.2555(5) 0.5508(3) 0.039(2) Uani 1 1 d . . . C 1
H2A_1 H 0.254557 0.286251 0.579676 0.046 Uiso 1 1 calc R U . C 1
C2B_1 C 0.5108(6) 0.3017(4) 0.6279(3) 0.0298(16) Uani 1 1 d . . . C 1
H2B_1 H 0.535002 0.345804 0.620185 0.036 Uiso 1 1 calc R U . C 1
C2C_1 C 0.4814(6) 0.1139(4) 0.4936(2) 0.0238(14) Uani 1 1 d . . . C 1
H2C_1 H 0.439150 0.088180 0.509281 0.029 Uiso 1 1 calc R U . C 1
C2D_1 C 0.7305(7) 0.0213(5) 0.5059(3) 0.047(2) Uani 1 1 d . . . C 1
H2D_1 H 0.705160 0.065258 0.519331 0.056 Uiso 1 1 calc R U . C 1
C2E_1 C 0.4021(6) -0.1014(4) 0.3772(2) 0.0308(16) Uani 1 1 d . . . C 1
H2E_1 H 0.355613 -0.108609 0.397290 0.037 Uiso 1 1 calc R U . C 1
C3A_1 C 0.1169(7) 0.2422(6) 0.5381(3) 0.050(3) Uani 1 1 d . . . C 1
H3A_1 H 0.073286 0.262322 0.558486 0.060 Uiso 1 1 calc R U . C 1
C3B_1 C 0.5303(7) 0.2973(5) 0.6719(3) 0.038(2) Uani 1 1 d . . . C 1
H3B_1 H 0.566574 0.338995 0.694655 0.046 Uiso 1 1 calc R U . C 1
C3C_1 C 0.5370(6) 0.0771(4) 0.4631(3) 0.0260(15) Uani 1 1 d . . . C 1
C3D_1 C 0.8300(8) 0.0110(6) 0.5216(4) 0.059(3) Uani 1 1 d . . . C 1
H3D_1 H 0.872439 0.048275 0.545372 0.071 Uiso 1 1 calc R U . C 1
C3E_1 C 0.3719(8) -0.1306(5) 0.3315(3) 0.042(2) Uani 1 1 d . . . C 1
H3E_1 H 0.303695 -0.156391 0.320095 0.051 Uiso 1 1 calc R U . C 1
C4A_1 C 0.0750(7) 0.1996(6) 0.4957(3) 0.046(2) Uani 1 1 d . . . C 1
H4A_1 H 0.001903 0.191417 0.486604 0.055 Uiso 1 1 calc R U . C 1
C4B_1 C 0.4976(7) 0.2332(5) 0.6833(3) 0.043(2) Uani 1 1 d . . . C 1
H4B_1 H 0.511591 0.230855 0.713725 0.051 Uiso 1 1 calc R U . C 1
C4C_1 C 0.6017(7) 0.1863(4) 0.4507(3) 0.040(2) Uani 1 1 d . . . C 1
H4C_1 H 0.646283 0.212145 0.435902 0.048 Uiso 1 1 calc R U . C 1
C4D_1 C 0.8672(7) -0.0519(6) 0.5033(4) 0.052(3) Uani 1 1 d . . . C 1
H4D_1 H 0.934831 -0.059067 0.514644 0.063 Uiso 1 1 calc R U . C 1
C4E_1 C 0.4402(8) -0.1225(5) 0.3024(3) 0.040(2) Uani 1 1 d . . . C 1
H4E_1 H 0.418647 -0.142817 0.270893 0.048 Uiso 1 1 calc R U . C 1
C5A_1 C 0.1369(7) 0.1686(5) 0.4660(3) 0.0385(19) Uani 1 1 d . . . C 1
H5A_1 H 0.106367 0.138938 0.436822 0.046 Uiso 1 1 calc R U . C 1
C5B_1 C 0.4440(7) 0.1715(5) 0.6502(3) 0.0381(19) Uani 1 1 d . . . C 1
H5B_1 H 0.422647 0.126928 0.658043 0.046 Uiso 1 1 calc R U . C 1
C5D_1 C 0.8065(7) -0.1053(6) 0.4684(3) 0.047(2) Uani 1 1 d . . . C 1
H5D_1 H 0.833110 -0.148590 0.454890 0.056 Uiso 1 1 calc R U . C 1
C5E_1 C 0.5403(8) -0.0850(5) 0.3184(3) 0.043(2) Uani 1 1 d . . . C 1
H5E_1 H 0.586988 -0.080694 0.297846 0.051 Uiso 1 1 calc R U . C 1
C6A_1 C 0.2454(6) 0.1807(4) 0.4787(3) 0.0310(16) Uani 1 1 d . . . C 1
H6A_1 H 0.288833 0.159773 0.458460 0.037 Uiso 1 1 calc R U . C 1
C6B_1 C 0.4224(6) 0.1756(4) 0.6064(3) 0.0274(15) Uani 1 1 d . . . C 1
H6B_1 H 0.384940 0.134017 0.584000 0.033 Uiso 1 1 calc R U . C 1
C6D_1 C 0.7053(6) -0.0959(4) 0.4525(3) 0.0334(17) Uani 1 1 d . . . C 1
H6D_1 H 0.662780 -0.133739 0.429116 0.040 Uiso 1 1 calc R U . C 1
C6E_1 C 0.5726(7) -0.0538(4) 0.3641(3) 0.0346(18) Uani 1 1 d . . . C 1
H6E_1 H 0.641004 -0.028178 0.375155 0.042 Uiso 1 1 calc R U . C 1
P1_2 P 0.56626(14) 0.76823(10) 0.51466(6) 0.0181(3) Uani 1 1 d . . . C 1
P2_2 P 0.34537(14) 0.49357(9) 0.52107(6) 0.0199(3) Uani 1 1 d . . . C 1
O1_2 O 0.5295(4) 0.8413(3) 0.51782(16) 0.0208(10) Uani 1 1 d . . . C 1
O2_2 O 0.4465(4) 0.4669(3) 0.51404(16) 0.0234(10) Uiso 1 1 d . . . C 1
N1_2 N 0.3842(5) 0.7427(3) 0.53889(19) 0.0208(11) Uani 1 1 d . . . C 1
N2_2 N 0.2934(5) 0.6304(3) 0.5474(2) 0.0253(13) Uani 1 1 d . . . C 1
C1A_2 C 0.6739(5) 0.7747(4) 0.5575(2) 0.0225(13) Uani 1 1 d . . . C 1
C1B_2 C 0.6006(6) 0.7300(4) 0.4608(2) 0.0254(14) Uani 1 1 d . . . C 1
C1C_2 C 0.4585(5) 0.7048(4) 0.5235(2) 0.0183(12) Uani 1 1 d . . . C 1
C1D_2 C 0.2441(6) 0.4584(4) 0.4743(2) 0.0263(15) Uani 1 1 d . . . C 1
C1E_2 C 0.2994(6) 0.4757(4) 0.5703(2) 0.0245(15) Uani 1 1 d . . . C 1
C2A_2 C 0.7312(6) 0.8439(4) 0.5758(3) 0.0291(16) Uani 1 1 d . . . C 1
H2A_2 H 0.712461 0.885232 0.565726 0.035 Uiso 1 1 calc R U . C 1
C2B_2 C 0.6949(7) 0.7040(5) 0.4562(3) 0.0341(18) Uani 1 1 d . . . C 1
H2B_2 H 0.741535 0.703202 0.482134 0.041 Uiso 1 1 calc R U . C 1
C2C_2 C 0.4520(5) 0.6287(4) 0.5169(2) 0.0211(13) Uani 1 1 d . . . C 1
H2C_2 H 0.503361 0.602197 0.504629 0.025 Uiso 1 1 calc R U . C 1
C2D_2 C 0.1972(8) 0.5021(5) 0.4500(3) 0.048(2) Uani 1 1 d . . . C 1
H2D_2 H 0.218155 0.554112 0.458671 0.058 Uiso 1 1 calc R U . C 1
C2E_2 C 0.3714(7) 0.4661(4) 0.6044(3) 0.0313(16) Uani 1 1 d . . . C 1
H2E_2 H 0.442541 0.468227 0.601328 0.038 Uiso 1 1 calc R U . C 1
C3A_2 C 0.8173(7) 0.8526(5) 0.6093(3) 0.041(2) Uani 1 1 d . . . C 1
H3A_2 H 0.855794 0.900403 0.622877 0.050 Uiso 1 1 calc R U . C 1
C3B_2 C 0.7199(8) 0.6795(6) 0.4138(3) 0.048(2) Uani 1 1 d . . . C 1
H3B_2 H 0.783745 0.661364 0.410642 0.058 Uiso 1 1 calc R U . C 1
C3C_2 C 0.3661(5) 0.5939(4) 0.5291(2) 0.0209(13) Uani 1 1 d . . . C 1
C3D_2 C 0.1207(9) 0.4712(6) 0.4133(3) 0.057(3) Uani 1 1 d . . . C 1
H3D_2 H 0.092788 0.501161 0.395530 0.069 Uiso 1 1 calc R U . C 1
C3E_2 C 0.3389(8) 0.4535(5) 0.6427(3) 0.043(2) Uani 1 1 d . . . C 1
H3E_2 H 0.387167 0.446056 0.666161 0.051 Uiso 1 1 calc R U . C 1
C4A_2 C 0.8462(7) 0.7929(6) 0.6227(3) 0.045(2) Uani 1 1 d . . . C 1
H4A_2 H 0.906199 0.799371 0.644713 0.054 Uiso 1 1 calc R U . C 1
C4B_2 C 0.6527(8) 0.6811(5) 0.3758(3) 0.044(2) Uani 1 1 d . . . C 1
H4B_2 H 0.670379 0.663443 0.346750 0.053 Uiso 1 1 calc R U . C 1
C4C_2 C 0.3079(5) 0.7039(4) 0.5515(2) 0.0242(14) Uani 1 1 d . . . C 1
H4C_2 H 0.258210 0.730867 0.564933 0.029 Uiso 1 1 calc R U . C 1
C4D_2 C 0.0843(8) 0.3950(6) 0.4024(3) 0.051(3) Uani 1 1 d . . . C 1
H4D_2 H 0.029929 0.373542 0.377792 0.061 Uiso 1 1 calc R U . C 1
C4E_2 C 0.2337(8) 0.4518(4) 0.6468(3) 0.043(2) Uani 1 1 d . . . C 1
H4E_2 H 0.211623 0.444655 0.673670 0.051 Uiso 1 1 calc R U . C 1
C5A_2 C 0.7903(7) 0.7243(5) 0.6050(3) 0.042(2) Uani 1 1 d . . . C 1
H5A_2 H 0.810861 0.683440 0.615013 0.051 Uiso 1 1 calc R U . C 1
C5B_2 C 0.5587(8) 0.7088(5) 0.3800(3) 0.043(2) Uani 1 1 d . . . C 1
H5B_2 H 0.513201 0.711517 0.354188 0.051 Uiso 1 1 calc R U . C 1
C5D_2 C 0.1264(8) 0.3527(6) 0.4268(3) 0.050(2) Uani 1 1 d . . . C 1
H5D_2 H 0.101675 0.301156 0.419053 0.060 Uiso 1 1 calc R U . C 1
C5E_2 C 0.1639(8) 0.4601(5) 0.6135(3) 0.043(2) Uani 1 1 d . . . C 1
H5E_2 H 0.092827 0.457621 0.616674 0.052 Uiso 1 1 calc R U . C 1
C6A_2 C 0.7027(6) 0.7139(4) 0.5721(3) 0.0339(17) Uani 1 1 d . . . C 1
H6A_2 H 0.663224 0.666151 0.559786 0.041 Uiso 1 1 calc R U . C 1
C6B_2 C 0.5338(7) 0.7324(5) 0.4233(3) 0.0342(18) Uani 1 1 d . . . C 1
H6B_2 H 0.469980 0.750371 0.426833 0.041 Uiso 1 1 calc R U . C 1
C6D_2 C 0.2048(7) 0.3824(5) 0.4629(3) 0.040(2) Uani 1 1 d . . . C 1
H6D_2 H 0.232503 0.351533 0.480111 0.048 Uiso 1 1 calc R U . C 1
C6E_2 C 0.1951(7) 0.4724(5) 0.5741(3) 0.0354(18) Uani 1 1 d . . . C 1
H6E_2 H 0.145930 0.478444 0.550446 0.043 Uiso 1 1 calc R U . C 1
P1_3 P 0.24601(16) -0.14279(10) 0.79714(6) 0.0251(4) Uani 1 1 d . . . A 2
P3_3 P 0.13757(15) 0.12798(10) 0.89244(6) 0.0218(4) Uani 0.613(15) 1 d . . P A 2
O1_3 O 0.2095(5) -0.2206(3) 0.7971(2) 0.0339(13) Uani 1 1 d . . . A 2
O2_3 O 0.2049(4) 0.1609(3) 0.86525(17) 0.0244(11) Uani 1 1 d . . . A 2
N1_3 N 0.1028(5) -0.1229(4) 0.8496(2) 0.0305(14) Uani 1 1 d . . . A 2
N2_3 N 0.0531(6) -0.0099(4) 0.8895(3) 0.0390(18) Uani 1 1 d . . . A 2
C1A_3 C 0.2203(6) -0.1295(4) 0.7419(2) 0.0271(15) Uani 1 1 d . . . A 2
C1B_3 C 0.3798(7) -0.1152(4) 0.8178(3) 0.0315(17) Uani 1 1 d . . . A 2
C1C_3 C 0.1735(6) -0.0837(4) 0.8339(2) 0.0248(15) Uani 1 1 d . . . A 2
C1D_3 C 0.1822(16) 0.1491(11) 0.9508(9) 0.033(4) Uani 0.613(15) 1 d . U P A 2
C1E_3 C 0.005(3) 0.1472(14) 0.8855(12) 0.026(2) Uani 0.58(2) 1 d . U P A 2
C2A_3 C 0.1698(7) -0.1901(5) 0.7075(3) 0.0323(18) Uani 1 1 d . . . A 2
H2A_3 H 0.148361 -0.235730 0.713980 0.039 Uiso 1 1 calc R U . A 2
C2B_3 C 0.4476(9) -0.1420(9) 0.7900(3) 0.073(4) Uani 1 1 d . . . A 2
H2B_3 H 0.422401 -0.170558 0.760002 0.087 Uiso 1 1 calc R U . A 2
C2C_3 C 0.1886(6) -0.0066(4) 0.8451(2) 0.0243(15) Uani 1 1 d . . . A 2
H2C_3 H 0.239629 0.020836 0.833963 0.029 Uiso 1 1 calc R U . A 2
C2D_3 C 0.1388(15) 0.1256(9) 0.9824(6) 0.053(4) Uani 0.613(15) 1 d . U P A 2
H2D_3 H 0.076149 0.091712 0.972496 0.064 Uiso 0.613(15) 1 calc R U P D 2
C2E_3 C -0.0591(14) 0.1085(12) 0.8453(6) 0.051(4) Uani 0.58(2) 1 d . U P A 2
H2E_3 H -0.036345 0.070704 0.824067 0.062 Uiso 0.58(2) 1 calc R U P D 2
C3A_3 C 0.1509(7) -0.1834(5) 0.6633(3) 0.0368(19) Uani 1 1 d . . . A 2
H3A_3 H 0.115551 -0.224385 0.639816 0.044 Uiso 1 1 calc R U . A 2
C3B_3 C 0.5547(10) -0.1267(12) 0.8062(4) 0.110(7) Uani 1 1 d . . . A 2
H3B_3 H 0.602161 -0.142350 0.786607 0.132 Uiso 1 1 calc R U . A 2
C3C_3 C 0.1253(6) 0.0277(4) 0.8732(2) 0.0236(15) Uani 1 1 d . . . A 2
C3D_3 C 0.1765(17) 0.1460(11) 1.0289(6) 0.065(5) Uani 0.613(15) 1 d . U P A 2
H3D_3 H 0.140022 0.128582 1.049783 0.077 Uiso 0.613(15) 1 calc R U P D 2
C3E_3 C -0.1593(15) 0.1280(12) 0.8374(7) 0.058(5) Uani 0.58(2) 1 d . U P A 2
H3E_3 H -0.204275 0.106246 0.809650 0.069 Uiso 0.58(2) 1 calc R U P D 2
C4A_3 C 0.1836(7) -0.1169(5) 0.6536(3) 0.0376(19) Uani 1 1 d . . . A 2
H4A_3 H 0.172556 -0.112904 0.623399 0.045 Uiso 1 1 calc R U . A 2
C4B_3 C 0.5909(9) -0.0893(8) 0.8502(5) 0.075(4) Uani 1 1 d . . . A 2
H4B_3 H 0.663219 -0.081137 0.861227 0.090 Uiso 1 1 calc R U . A 2
C4C_3 C 0.0461(7) -0.0842(5) 0.8767(3) 0.038(2) Uani 1 1 d . . . A 2
H4C_3 H -0.004202 -0.111765 0.888098 0.045 Uiso 1 1 calc R U . A 2
C4D_3 C 0.2654(18) 0.1909(12) 1.0418(7) 0.058(5) Uani 0.613(15) 1 d . U P A 2
H4D_3 H 0.296457 0.201765 1.072506 0.070 Uiso 0.613(15) 1 calc R U P D 2
C4E_3 C -0.189(2) 0.1775(15) 0.8699(9) 0.060(5) Uani 0.58(2) 1 d . U P A 2
H4E_3 H -0.259917 0.183530 0.866321 0.072 Uiso 0.58(2) 1 calc R U P D 2
C5A_3 C 0.2321(7) -0.0569(5) 0.6880(3) 0.0353(18) Uani 1 1 d . . . A 2
H5A_3 H 0.252039 -0.011146 0.681259 0.042 Uiso 1 1 calc R U . A 2
C5B_3 C 0.5238(8) -0.0637(6) 0.8783(4) 0.057(3) Uani 1 1 d . . . A 2
H5B_3 H 0.549278 -0.036576 0.908514 0.069 Uiso 1 1 calc R U . A 2
C5D_3 C 0.3186(17) 0.2245(13) 1.0123(7) 0.068(5) Uani 0.613(15) 1 d . U P A 2
H5D_3 H 0.379076 0.260293 1.023413 0.082 Uiso 0.613(15) 1 calc R U P D 2
C5E_3 C -0.1257(18) 0.2207(13) 0.9083(8) 0.060(5) Uani 0.58(2) 1 d . U P A 2
H5E_3 H -0.147423 0.261119 0.927883 0.072 Uiso 0.58(2) 1 calc R U P D 2
C6A_3 C 0.2526(6) -0.0619(4) 0.7322(3) 0.0274(15) Uani 1 1 d . . . A 2
H6A_3 H 0.287617 -0.020502 0.755474 0.033 Uiso 1 1 calc R U . A 2
C6B_3 C 0.4191(7) -0.0775(5) 0.8625(3) 0.0384(19) Uani 1 1 d . . . A 2
H6B_3 H 0.372551 -0.061066 0.882433 0.046 Uiso 1 1 calc R U . A 2
C6D_3 C 0.2769(13) 0.2019(11) 0.9660(6) 0.050(4) Uani 0.613(15) 1 d . U P A 2
H6D_3 H 0.310510 0.221118 0.945006 0.060 Uiso 0.613(15) 1 calc R U P D 2
C6E_3 C -0.0273(13) 0.2006(10) 0.9165(6) 0.043(4) Uani 0.58(2) 1 d . U P A 2
H6E_3 H 0.017655 0.224577 0.943960 0.052 Uiso 0.58(2) 1 calc R U P D 2
P1_4 P 0.09024(15) 0.33332(10) 0.81899(7) 0.0234(4) Uani 1 1 d . . . A 2
P2_4 P 0.30761(15) 0.60972(10) 0.81396(7) 0.0228(4) Uani 1 1 d . . . A 2
O1_4 O 0.1262(4) 0.2605(3) 0.81686(19) 0.0268(11) Uani 1 1 d . . . A 2
O2_4 O 0.2042(4) 0.6338(3) 0.81488(18) 0.0250(11) Uani 1 1 d . . . A 2
N1_4 N 0.2795(5) 0.3633(3) 0.8020(2) 0.0234(12) Uani 1 1 d . . . A 2
N2_4 N 0.3691(5) 0.4757(4) 0.7944(2) 0.0310(15) Uani 1 1 d . . . A 2
C1A_4 C 0.0465(6) 0.3711(4) 0.8706(3) 0.0284(16) Uani 1 1 d . . . A 2
C1B_4 C -0.0125(6) 0.3273(5) 0.7737(3) 0.0314(17) Uani 1 1 d . . . A 2
C1C_4 C 0.1996(6) 0.3976(4) 0.8125(2) 0.0226(14) Uani 1 1 d . . . A 2
C1D_4 C 0.3654(6) 0.6258(4) 0.7673(3) 0.0253(15) Uani 1 1 d . . . A 2
C1E_4 C 0.3989(7) 0.6486(5) 0.8652(3) 0.0314(17) Uani 1 1 d . . . A 2
C2A_4 C 0.1038(8) 0.3659(5) 0.9108(3) 0.040(2) Uani 1 1 d . . . A 2
H2A_4 H 0.163897 0.342385 0.909746 0.048 Uiso 1 1 calc R U . A 2
C2B_4 C -0.0729(7) 0.2576(6) 0.7567(4) 0.063(4) Uani 1 1 d . . . A 2
H2B_4 H -0.059423 0.217009 0.768720 0.076 Uiso 1 1 calc R U . A 2
C2C_4 C 0.2025(5) 0.4730(4) 0.8177(2) 0.0214(14) Uani 1 1 d . . . A 2
H2C_4 H 0.147314 0.497720 0.827559 0.026 Uiso 1 1 calc R U . A 2
C2D_4 C 0.4706(6) 0.6224(5) 0.7662(3) 0.0322(17) Uani 1 1 d . . . A 2
H2D_4 H 0.513194 0.612238 0.790538 0.039 Uiso 1 1 calc R U . A 2
C2E_4 C 0.4040(8) 0.6126(5) 0.8993(3) 0.045(2) Uani 1 1 d . . . A 2
H2E_4 H 0.361764 0.566240 0.894848 0.054 Uiso 1 1 calc R U . A 2
C3A_4 C 0.0744(10) 0.3946(6) 0.9520(3) 0.052(3) Uani 1 1 d . . . A 2
H3A_4 H 0.114411 0.391695 0.979154 0.063 Uiso 1 1 calc R U . A 2
C3B_4 C -0.1563(9) 0.2501(8) 0.7202(5) 0.082(5) Uani 1 1 d . . . A 2
H3B_4 H -0.197747 0.203233 0.707341 0.098 Uiso 1 1 calc R U . A 2
C3C_4 C 0.2903(6) 0.5110(4) 0.8079(2) 0.0238(15) Uani 1 1 d . . . A 2
C3D_4 C 0.5125(8) 0.6345(5) 0.7285(3) 0.042(2) Uani 1 1 d . . . A 2
H3D_4 H 0.583527 0.631547 0.726777 0.051 Uiso 1 1 calc R U . A 2
C3E_4 C 0.4701(9) 0.6435(5) 0.9397(3) 0.051(3) Uani 1 1 d . . . A 2
H3E_4 H 0.473811 0.618667 0.963065 0.061 Uiso 1 1 calc R U . A 2
C4A_4 C -0.0151(10) 0.4279(6) 0.9530(4) 0.057(3) Uani 1 1 d . . . A 2
H4A_4 H -0.035676 0.448329 0.981035 0.069 Uiso 1 1 calc R U . A 2
C4B_4 C -0.1768(8) 0.3066(8) 0.7042(4) 0.071(4) Uani 1 1 d . . . A 2
H4B_4 H -0.233863 0.299768 0.680669 0.085 Uiso 1 1 calc R U . A 2
C4C_4 C 0.3604(6) 0.4041(5) 0.7918(3) 0.0316(17) Uani 1 1 d . . . A 2
H4C_4 H 0.415401 0.379173 0.782067 0.038 Uiso 1 1 calc R U . A 2
C4D_4 C 0.4493(8) 0.6505(5) 0.6942(3) 0.042(2) Uani 1 1 d . . . A 2
H4D_4 H 0.477632 0.659287 0.668900 0.051 Uiso 1 1 calc R U . A 2
C4E_4 C 0.5304(8) 0.7111(6) 0.9455(3) 0.048(2) Uani 1 1 d . . . A 2
H4E_4 H 0.576476 0.732572 0.972953 0.058 Uiso 1 1 calc R U . A 2
C5A_4 C -0.0721(9) 0.4314(7) 0.9147(4) 0.059(3) Uani 1 1 d . . . A 2
H5A_4 H -0.134906 0.451640 0.915975 0.071 Uiso 1 1 calc R U . A 2
C5B_4 C -0.1151(9) 0.3782(8) 0.7214(4) 0.067(3) Uani 1 1 d . . . A 2
H5B_4 H -0.129184 0.418959 0.709714 0.081 Uiso 1 1 calc R U . A 2
C5D_4 C 0.3457(7) 0.6540(5) 0.6957(3) 0.0369(19) Uani 1 1 d . . . A 2
H5D_4 H 0.303201 0.664843 0.671605 0.044 Uiso 1 1 calc R U . A 2
C5E_4 C 0.5248(8) 0.7484(5) 0.9117(3) 0.048(2) Uani 1 1 d . . . A 2
H5E_4 H 0.566301 0.795085 0.916154 0.057 Uiso 1 1 calc R U . A 2
C6A_4 C -0.0410(8) 0.4055(6) 0.8719(3) 0.043(2) Uani 1 1 d . . . A 2
H6A_4 H -0.079051 0.411721 0.845175 0.052 Uiso 1 1 calc R U . A 2
C6B_4 C -0.0339(8) 0.3845(6) 0.7559(3) 0.051(3) Uani 1 1 d . . . A 2
H6B_4 H 0.009183 0.431005 0.767792 0.061 Uiso 1 1 calc R U . A 2
C6D_4 C 0.3038(7) 0.6418(4) 0.7323(3) 0.0317(17) Uani 1 1 d . . . A 2
H6D_4 H 0.232509 0.644505 0.733527 0.038 Uiso 1 1 calc R U . A 2
C6E_4 C 0.4584(7) 0.7168(5) 0.8715(3) 0.039(2) Uani 1 1 d . . . A 2
H6E_4 H 0.453602 0.741888 0.848287 0.047 Uiso 1 1 calc R U . A 2
P1_5 P -0.24562(17) -0.10590(11) 1.19765(7) 0.0290(4) Uani 1 1 d . . . B 3
P2_5 P -0.12678(15) -0.37690(10) 1.10919(6) 0.0240(4) Uani 1 1 d . . . B 3
O1_5 O -0.2064(5) -0.0274(3) 1.19983(19) 0.0336(13) Uani 1 1 d . . . B 3
O2_5 O -0.1923(4) -0.4101(3) 1.13750(19) 0.0309(12) Uani 1 1 d . . . B 3
N1_5 N -0.0979(6) -0.1268(4) 1.1483(3) 0.0362(17) Uani 1 1 d . . . B 3
N2_5 N -0.0431(6) -0.2386(4) 1.1113(3) 0.0432(19) Uani 1 1 d . . . B 3
C1B_5 C -0.2245(6) -0.1200(5) 1.2529(3) 0.0313(17) Uani 1 1 d . . . B 3
C1C_5 C -0.1716(7) -0.1659(4) 1.1628(3) 0.0288(16) Uani 1 1 d . . . B 3
C1D_5 C 0.0002(7) -0.3991(5) 1.1140(3) 0.0340(17) Uani 1 1 d . . . B 3
C1E_5 C -0.1849(7) -0.4059(4) 1.0507(3) 0.0316(17) Uani 1 1 d . . . B 3
C2B_5 C -0.2554(8) -0.1885(6) 1.2611(3) 0.046(2) Uani 1 1 d . . . B 3
H2B_5 H -0.290692 -0.228808 1.237134 0.055 Uiso 1 1 calc R U . B 3
C2C_5 C -0.1838(6) -0.2425(4) 1.1525(2) 0.0259(15) Uani 1 1 d . . . B 3
H2C_5 H -0.234752 -0.270021 1.163638 0.031 Uiso 1 1 calc R U . B 3
C2D_5 C 0.0493(9) -0.4025(8) 1.1549(4) 0.067(4) Uani 1 1 d . . . B 3
H2D_5 H 0.015981 -0.390416 1.180553 0.081 Uiso 1 1 calc R U . B 3
C2E_5 C -0.2018(11) -0.3573(7) 1.0247(4) 0.066(3) Uani 1 1 d . . . B 3
H2E_5 H -0.182054 -0.305475 1.036807 0.079 Uiso 1 1 calc R U . B 3
C3A_5 C -0.5482(8) -0.0998(6) 1.1817(4) 0.055(3) Uani 1 1 d . . . B 3
H3A_5 H -0.592722 -0.070448 1.197297 0.066 Uiso 1 1 calc R U . B 3
C3B_5 C -0.2341(9) -0.1972(6) 1.3047(4) 0.054(3) Uani 1 1 d . . . B 3
H3B_5 H -0.254427 -0.243546 1.310631 0.065 Uiso 1 1 calc R U . B 3
C3C_5 C -0.1195(6) -0.2769(4) 1.1257(3) 0.0268(15) Uani 1 1 d . . . B 3
C3D_5 C 0.1487(8) -0.4236(9) 1.1596(4) 0.078(4) Uani 1 1 d . . . B 3
H3D_5 H 0.183205 -0.425670 1.188097 0.094 Uiso 1 1 calc R U . B 3
C3E_5 C -0.2499(12) -0.3872(9) 0.9790(4) 0.087(5) Uani 1 1 d . . . B 3
H3E_5 H -0.259050 -0.354568 0.960186 0.105 Uiso 1 1 calc R U . B 3
C4_5 C -0.3798(6) -0.1316(4) 1.1743(3) 0.0309(16) Uani 1 1 d . . . B 3
C4A_5 C -0.5882(8) -0.1531(6) 1.1414(4) 0.052(3) Uani 1 1 d . . . B 3
H4A_5 H -0.660859 -0.162109 1.131031 0.063 Uiso 1 1 calc R U . B 3
C4B_5 C -0.1827(10) -0.1375(7) 1.3395(4) 0.063(3) Uani 1 1 d . . . B 3
H4B_5 H -0.167187 -0.143206 1.369124 0.076 Uiso 1 1 calc R U . B 3
C4C_5 C -0.0377(8) -0.1654(5) 1.1232(4) 0.047(2) Uani 1 1 d . . . B 3
H4C_5 H 0.014442 -0.137765 1.112796 0.056 Uiso 1 1 calc R U . B 3
C4D_5 C 0.1938(9) -0.4409(8) 1.1219(5) 0.079(5) Uani 1 1 d . . . B 3
H4D_5 H 0.259964 -0.456575 1.124525 0.095 Uiso 1 1 calc R U . B 3
C4E_5 C -0.2819(9) -0.4579(8) 0.9620(4) 0.063(3) Uani 1 1 d . . . B 3
H4E_5 H -0.318163 -0.475377 0.931997 0.076 Uiso 1 1 calc R U . B 3
C5A_5 C -0.5246(8) -0.1930(6) 1.1164(4) 0.053(3) Uani 1 1 d . . . B 3
H5A_5 H -0.551975 -0.226857 1.088086 0.064 Uiso 1 1 calc R U . B 3
C5B_5 C -0.1547(9) -0.0711(7) 1.3311(3) 0.055(3) Uani 1 1 d . . . B 3
H5B_5 H -0.121952 -0.030101 1.355154 0.066 Uiso 1 1 calc R U . B 3
C5D_5 C 0.1488(9) -0.4370(8) 1.0808(5) 0.072(4) Uani 1 1 d . . . B 3
H5D_5 H 0.183714 -0.447424 1.055534 0.086 Uiso 1 1 calc R U . B 3
C5E_5 C -0.2634(9) -0.5063(7) 0.9872(3) 0.061(3) Uani 1 1 d . . . B 3
H5E_5 H -0.281750 -0.558044 0.974190 0.073 Uiso 1 1 calc R U . B 3
C6A_5 C -0.4179(7) -0.1823(5) 1.1337(3) 0.045(2) Uani 1 1 d . . . B 3
H6A_5 H -0.372611 -0.209883 1.117421 0.054 Uiso 1 1 calc R U . B 3
C6B_5 C -0.1740(9) -0.0631(6) 1.2873(3) 0.048(2) Uani 1 1 d . . . B 3
H6B_5 H -0.151330 -0.017023 1.281548 0.058 Uiso 1 1 calc R U . B 3
C6D_5 C 0.0506(8) -0.4172(7) 1.0767(3) 0.059(3) Uani 1 1 d . . . B 3
H6D_5 H 0.016720 -0.415947 1.047943 0.071 Uiso 1 1 calc R U . B 3
C6E_5 C -0.2175(10) -0.4799(6) 1.0323(4) 0.057(3) Uani 1 1 d . . . B 3
H6E_5 H -0.208774 -0.513656 1.050364 0.068 Uiso 1 1 calc R U . B 3
C8_5 C -0.4459(8) -0.0899(5) 1.1984(3) 0.045(2) Uani 1 1 d . . . B 3
H8_5 H -0.418885 -0.054856 1.226259 0.054 Uiso 1 1 calc R U . B 3
P1_6 P -0.07420(15) 0.42215(11) 1.18973(7) 0.0277(4) Uani 1 1 d . . . B 3
P2_6 P -0.30124(16) 0.14251(11) 1.18188(7) 0.0295(4) Uani 1 1 d . . . B 3
O1_6 O -0.1116(4) 0.4946(3) 1.1909(2) 0.0331(12) Uani 1 1 d . . . B 3
O2_6 O -0.1994(4) 0.1161(3) 1.18011(19) 0.0297(11) Uani 1 1 d . . . B 3
N1_6 N -0.2647(5) 0.3922(3) 1.2045(2) 0.0294(14) Uani 1 1 d . . . B 3
N2_6 N -0.3580(5) 0.2767(4) 1.2050(3) 0.0371(16) Uani 1 1 d . . . B 3
C1A_6 C 0.0252(6) 0.4285(5) 1.2364(3) 0.040(2) Uani 1 1 d . . . B 3
C1B_6 C -0.0265(6) 0.3840(4) 1.1393(3) 0.0338(18) Uani 1 1 d . . . B 3
C1C_6 C -0.1851(6) 0.3577(4) 1.1932(3) 0.0252(15) Uani 1 1 d . . . B 3
C1D_6 C -0.3921(7) 0.1088(5) 1.1309(3) 0.040(2) Uani 1 1 d . . . B 3
C1E_6 C -0.3629(7) 0.1228(5) 1.2260(3) 0.0371(19) Uani 1 1 d . . . B 3
C2A_6 C 0.0838(7) 0.4975(6) 1.2566(3) 0.046(2) Uani 1 1 d . . . B 3
H2A_6 H 0.068931 0.539950 1.246910 0.055 Uiso 1 1 calc R U . B 3
C2B_6 C 0.0654(8) 0.3522(7) 1.1395(4) 0.065(3) Uani 1 1 d . . . B 3
H2B_6 H 0.104557 0.350127 1.167067 0.078 Uiso 1 1 calc R U . B 3
C2C_6 C -0.1894(6) 0.2810(4) 1.1860(3) 0.0266(15) Uani 1 1 d . . . B 3
H2C_6 H -0.132724 0.256694 1.177751 0.032 Uiso 1 1 calc R U . B 3
C2D_6 C -0.3961(9) 0.1488(6) 1.0991(4) 0.060(3) Uani 1 1 d . . . B 3
H2D_6 H -0.353173 0.195170 1.104536 0.072 Uiso 1 1 calc R U . B 3
C2E_6 C -0.3014(7) 0.1068(5) 1.2625(3) 0.0359(18) Uani 1 1 d . . . B 3
H2E_6 H -0.229458 0.105413 1.262377 0.043 Uiso 1 1 calc R U . B 3
C3A_6 C 0.1661(8) 0.5029(7) 1.2921(4) 0.055(3) Uani 1 1 d . . . B 3
H3A_6 H 0.208687 0.549173 1.305486 0.066 Uiso 1 1 calc R U . B 3
C3B_6 C 0.0971(9) 0.3243(7) 1.0991(4) 0.066(3) Uani 1 1 d . . . B 3
H3B_6 H 0.157094 0.300621 1.099065 0.079 Uiso 1 1 calc R U . B 3
C3C_6 C -0.2813(6) 0.2423(4) 1.1916(3) 0.0274(16) Uani 1 1 d . . . B 3
C3D_6 C -0.4652(12) 0.1197(7) 1.0584(5) 0.088(5) Uani 1 1 d . . . B 3
H3D_6 H -0.471614 0.148204 1.036982 0.105 Uiso 1 1 calc R U . B 3
C3E_6 C -0.3462(8) 0.0934(5) 1.2980(3) 0.042(2) Uani 1 1 d . . . B 3
H3E_6 H -0.304889 0.082280 1.322334 0.051 Uiso 1 1 calc R U . B 3
C4A_6 C 0.1851(9) 0.4440(8) 1.3072(4) 0.068(3) Uani 1 1 d . . . B 3
H4A_6 H 0.240070 0.449384 1.331365 0.081 Uiso 1 1 calc R U . B 3
C4B_6 C 0.0458(9) 0.3293(6) 1.0593(4) 0.057(3) Uani 1 1 d . . . B 3
H4B_6 H 0.070060 0.309538 1.032034 0.068 Uiso 1 1 calc R U . B 3
C4C_6 C -0.3469(6) 0.3493(4) 1.2112(3) 0.0362(19) Uani 1 1 d . . . B 3
H4C_6 H -0.402271 0.373316 1.221369 0.043 Uiso 1 1 calc R U . B 3
C4D_6 C -0.5235(12) 0.0513(6) 1.0489(5) 0.093(6) Uani 1 1 d . . . B 3
H4D_6 H -0.570258 0.032484 1.021371 0.112 Uiso 1 1 calc R U . B 3
C4E_6 C -0.4500(9) 0.0959(6) 1.2988(4) 0.058(3) Uani 1 1 d . . . B 3
H4E_6 H -0.479581 0.086873 1.323718 0.069 Uiso 1 1 calc R U . B 3
C5A_6 C 0.1272(9) 0.3772(8) 1.2884(4) 0.071(4) Uani 1 1 d . . . B 3
H5A_6 H 0.141754 0.335954 1.299439 0.086 Uiso 1 1 calc R U . B 3
C5B_6 C -0.0413(10) 0.3630(6) 1.0586(4) 0.063(3) Uani 1 1 d . . . B 3
H5B_6 H -0.076283 0.368031 1.030916 0.075 Uiso 1 1 calc R U . B 3
C5D_6 C -0.5134(11) 0.0112(7) 1.0792(5) 0.089(5) Uani 1 1 d . . . B 3
H5D_6 H -0.552930 -0.036610 1.072782 0.107 Uiso 1 1 calc R U . B 3
C5E_6 C -0.5128(9) 0.1117(7) 1.2628(5) 0.066(3) Uani 1 1 d . . . B 3
H5E_6 H -0.584991 0.112027 1.262731 0.079 Uiso 1 1 calc R U . B 3
C6A_6 C 0.0465(8) 0.3684(6) 1.2531(3) 0.050(3) Uani 1 1 d . . . B 3
H6A_6 H 0.005662 0.321265 1.240266 0.061 Uiso 1 1 calc R U . B 3
C6B_6 C -0.0782(9) 0.3898(6) 1.0988(3) 0.052(3) Uani 1 1 d . . . B 3
H6B_6 H -0.139304 0.412199 1.098241 0.062 Uiso 1 1 calc R U . B 3
C6D_6 C -0.4460(8) 0.0384(6) 1.1200(4) 0.059(3) Uani 1 1 d . . . B 3
H6D_6 H -0.437343 0.008120 1.140289 0.070 Uiso 1 1 calc R U . B 3
C6E_6 C -0.4676(8) 0.1265(6) 1.2283(4) 0.053(3) Uani 1 1 d . . . B 3
H6E_6 H -0.508724 0.139913 1.204885 0.063 Uiso 1 1 calc R U . B 3
F1_20 F 0.0135(4) -0.1623(3) 0.5485(2) 0.0612(16) Uani 1 1 d . . . C 1
F2_20 F 0.0408(4) -0.2710(3) 0.54787(19) 0.0463(13) Uani 1 1 d . . . C 1
F3_20 F -0.0489(4) -0.2495(4) 0.4912(2) 0.069(2) Uani 1 1 d . . . C 1
F4_20 F 0.1356(4) -0.3386(4) 0.37614(19) 0.0632(18) Uani 1 1 d . . . C 1
F5_20 F 0.2870(5) -0.3577(3) 0.4025(2) 0.0642(18) Uani 1 1 d . . . C 1
F6_20 F 0.2713(6) -0.2744(4) 0.3682(2) 0.074(2) Uani 1 1 d . . . C 1
O1_20 O 0.2057(4) -0.1687(3) 0.53036(17) 0.0251(11) Uani 1 1 d . . . C 1
O2_20 O 0.3191(4) -0.2116(3) 0.45862(16) 0.0249(10) Uani 1 1 d . . . C 1
C1_20 C 0.0332(5) -0.2247(4) 0.5220(3) 0.0297(16) Uani 1 1 d . . . C 1
C2_20 C 0.1346(7) -0.2109(5) 0.5054(3) 0.0349(18) Uani 1 1 d . . . C 1
C3_20 C 0.1386(7) -0.2539(5) 0.4604(3) 0.0384(19) Uani 1 1 d . . . C 1
H3_20 H 0.077541 -0.284061 0.442612 0.046 Uiso 1 1 d R U . C 1
C4_20 C 0.2316(7) -0.2509(5) 0.4422(3) 0.0363(18) Uani 1 1 d . . . C 1
C5_20 C 0.2304(6) -0.3051(4) 0.3961(3) 0.0323(17) Uani 1 1 d . . . C 1
F1_21 F 0.2153(4) 0.0846(3) 0.62358(18) 0.0539(15) Uani 1 1 d . . . C 1
F2_21 F 0.0880(6) 0.0018(4) 0.6027(2) 0.080(2) Uani 1 1 d . . . C 1
F3_21 F 0.0865(6) 0.0942(4) 0.5781(2) 0.082(2) Uani 1 1 d . . . C 1
F4_21 F 0.0329(6) -0.0163(5) 0.4235(2) 0.078(2) Uani 1 1 d . . . C 1
F5_21 F 0.0892(10) -0.1142(5) 0.3983(3) 0.157(6) Uani 1 1 d . . . C 1
F6_21 F 0.1747(6) -0.0096(5) 0.3999(2) 0.087(3) Uani 1 1 d . . . C 1
O1_21 O 0.2796(4) -0.0146(3) 0.56116(17) 0.0292(11) Uani 1 1 d . . . C 1
O2_21 O 0.2478(4) -0.0782(3) 0.46865(17) 0.0253(11) Uani 1 1 d . . . C 1
C1_21 C 0.1483(6) 0.0499(4) 0.5884(3) 0.0285(15) Uani 1 1 d . . . C 1
C2_21 C 0.1985(7) 0.0090(4) 0.5494(3) 0.0334(17) Uani 1 1 d . . . C 1
C3_21 C 0.1452(7) 0.0016(5) 0.5061(3) 0.0390(19) Uani 1 1 d . . . C 1
H3_21 H 0.087371 0.026657 0.502117 0.047 Uiso 1 1 calc R U . C 1
C4_21 C 0.1768(7) -0.0425(5) 0.4686(3) 0.0363(18) Uani 1 1 d . . . C 1
C5_21 C 0.1162(8) -0.0494(6) 0.4216(3) 0.048(2) Uani 1 1 d . . . C 1
F1_22 F 0.6440(4) 0.1157(3) 0.59449(19) 0.0435(12) Uani 1 1 d . . . C 1
F2_22 F 0.7466(4) 0.0446(3) 0.6156(2) 0.0541(15) Uani 1 1 d . . . C 1
F3_22 F 0.6631(5) 0.1060(3) 0.66286(18) 0.0531(15) Uani 1 1 d . . . C 1
F4_22 F 0.5683(5) -0.1283(3) 0.69686(17) 0.0551(16) Uani 1 1 d . . . C 1
F5_22 F 0.5244(5) -0.2171(3) 0.63815(17) 0.0445(13) Uani 1 1 d . . . C 1
F6_22 F 0.4075(4) -0.1715(3) 0.67403(17) 0.0445(13) Uani 1 1 d . . . C 1
O1_22 O 0.5051(4) -0.0032(3) 0.57165(17) 0.0245(10) Uani 1 1 d . . . C 1
O2_22 O 0.4071(4) -0.1191(3) 0.60034(16) 0.0234(10) Uani 1 1 d . . . C 1
C1_22 C 0.6562(7) 0.0681(5) 0.6200(3) 0.041(2) Uani 1 1 d . . . C 1
C2_22 C 0.5665(6) 0.0023(4) 0.6064(2) 0.0236(14) Uani 1 1 d . . . C 1
C3_22 C 0.5678(6) -0.0451(4) 0.6353(2) 0.0273(16) Uani 1 1 d . . . C 1
H3_22 H 0.624510 -0.037517 0.659066 0.033 Uiso 1 1 calc R U . C 1
C4_22 C 0.4883(6) -0.1022(4) 0.6295(2) 0.0236(15) Uani 1 1 d . . . C 1
C5_22 C 0.4966(6) -0.1543(4) 0.6602(2) 0.0280(15) Uani 1 1 d . . . C 1
F1_23 F 0.6025(4) 0.4854(3) 0.66652(15) 0.0415(12) Uani 1 1 d . . . C 1
F2_23 F 0.6765(4) 0.5768(3) 0.64523(17) 0.0398(12) Uani 1 1 d . . . C 1
F3_23 F 0.7678(4) 0.5148(3) 0.68173(16) 0.0419(12) Uani 1 1 d . . . C 1
F4_23 F 0.9280(5) 0.3273(4) 0.6010(2) 0.066(2) Uani 1 1 d . . . C 1
F5_23 F 0.9148(9) 0.3202(9) 0.5306(3) 0.157(6) Uani 1 1 d . . . C 1
F6_23 F 0.8280(10) 0.2431(5) 0.5540(5) 0.193(8) Uani 1 1 d . . . C 1
O1_23 O 0.6175(4) 0.4538(3) 0.57490(16) 0.0259(11) Uani 1 1 d . . . C 1
O2_23 O 0.7095(4) 0.3389(3) 0.52782(17) 0.0281(11) Uani 1 1 d . . . C 1
C1_23 C 0.6858(7) 0.5083(4) 0.6501(3) 0.0331(17) Uani 1 1 d . . . C 1
C2_23 C 0.6907(6) 0.4551(4) 0.6045(2) 0.0272(15) Uani 1 1 d . . . C 1
C3_23 C 0.7707(6) 0.4121(5) 0.6021(3) 0.0340(18) Uani 1 1 d . . . C 1
H3_23 H 0.824285 0.420637 0.627285 0.041 Uiso 1 1 calc R U . C 1
C4_23 C 0.7732(6) 0.3571(5) 0.5636(3) 0.0339(17) Uani 1 1 d . . . C 1
C5_23 C 0.8576(10) 0.3086(8) 0.5646(4) 0.071(4) Uani 1 1 d . . . C 1
F1_24 F 0.6689(6) 0.2950(5) 0.3445(2) 0.105(3) Uani 1 1 d . . . C 1
F2_24 F 0.7680(8) 0.2470(4) 0.3822(3) 0.095(3) Uani 1 1 d . . . C 1
F3_24 F 0.8291(5) 0.3372(3) 0.3593(2) 0.0648(19) Uani 1 1 d . . . C 1
F4_24 F 0.9302(7) 0.5338(5) 0.5322(3) 0.121(4) Uani 1 1 d . . . C 1
F5_24 F 0.9325(8) 0.5586(5) 0.4723(3) 0.148(5) Uani 1 1 d . . . C 1
F6_24 F 0.8359(5) 0.6028(4) 0.5163(4) 0.128(5) Uani 1 1 d . . . C 1
O1_24 O 0.6530(4) 0.3380(3) 0.43389(16) 0.0256(10) Uani 1 1 d . . . C 1
O2_24 O 0.7119(4) 0.4755(3) 0.50008(17) 0.0272(11) Uani 1 1 d . . . C 1
C1_24 C 0.7511(8) 0.3104(5) 0.3760(3) 0.049(3) Uani 1 1 d . . . C 1
C2_24 C 0.7308(6) 0.3620(4) 0.4199(3) 0.0316(17) Uani 1 1 d . . . C 1
C3_24 C 0.8001(7) 0.4274(5) 0.4391(3) 0.0365(18) Uani 1 1 d . . . C 1
H3_24 H 0.858000 0.438166 0.425060 0.044 Uiso 1 1 calc R U . C 1
C4_24 C 0.7858(6) 0.4776(4) 0.4785(3) 0.0287(15) Uani 1 1 d . . . C 1
C5_24 C 0.8720(6) 0.5440(4) 0.4994(3) 0.0355(18) Uani 1 1 d . . . C 1
F1_25 F 0.2607(6) 0.2127(4) 0.3847(2) 0.085(3) Uani 1 1 d . . . C 1
F2_25 F 0.3970(8) 0.1798(4) 0.3702(4) 0.112(4) Uani 1 1 d . . . C 1
F3_25 F 0.3137(9) 0.2272(5) 0.3257(2) 0.128(4) Uani 1 1 d . . . C 1
F4_25 F 0.4564(8) 0.4676(5) 0.3269(3) 0.101(3) Uani 1 1 d . . . C 1
F5_25 F 0.5833(5) 0.5221(4) 0.3756(3) 0.084(3) Uani 1 1 d . . . C 1
F6_25 F 0.4315(6) 0.5398(4) 0.3849(3) 0.089(3) Uani 1 1 d . . . C 1
O1_25 O 0.4266(4) 0.3102(3) 0.43625(17) 0.0272(11) Uani 1 1 d . . . C 1
O2_25 O 0.5265(4) 0.4503(3) 0.43583(18) 0.0305(12) Uani 1 1 d . . . C 1
C1_25 C 0.3404(9) 0.2345(7) 0.3680(3) 0.052(3) Uani 1 1 d . . . C 1
C2_25 C 0.4028(7) 0.3071(5) 0.3959(3) 0.0343(18) Uani 1 1 d . . . C 1
C3_25 C 0.4236(7) 0.3617(5) 0.3727(3) 0.0372(19) Uani 1 1 d . . . C 1
H3_25 H 0.398847 0.352125 0.341366 0.045 Uiso 1 1 calc R U . C 1
C4_25 C 0.4813(6) 0.4305(5) 0.3966(3) 0.0316(17) Uani 1 1 d . . . C 1
C5_25 C 0.4897(8) 0.4909(6) 0.3707(3) 0.047(2) Uani 1 1 d . . . C 1
F1_26 F -0.0023(4) -0.4677(3) 0.68155(16) 0.0354(11) Uani 1 1 d . . . A 2
F2_26 F 0.0789(4) -0.3762(3) 0.66294(16) 0.0416(12) Uani 1 1 d . . . A 2
F3_26 F -0.0860(4) -0.4070(3) 0.64249(15) 0.0440(12) Uani 1 1 d . . . A 2
F4_26 F -0.2743(5) -0.2337(4) 0.7228(3) 0.0700(19) Uani 1 1 d . . . A 2
F5_26 F -0.1738(9) -0.1421(4) 0.7632(6) 0.208(9) Uani 1 1 d . . . A 2
F6_26 F -0.2531(11) -0.2126(11) 0.7907(4) 0.199(9) Uani 1 1 d . . . A 2
O1_26 O 0.0491(4) -0.3427(3) 0.75217(17) 0.0296(12) Uani 1 1 d . . . A 2
O2_26 O -0.0543(5) -0.2345(3) 0.7965(2) 0.0356(13) Uani 1 1 d . . . A 2
C1_26 C -0.0091(7) -0.3999(5) 0.6760(3) 0.0323(17) Uani 1 1 d . . . A 2
C2_26 C -0.0224(6) -0.3471(4) 0.7212(2) 0.0260(15) Uani 1 1 d . . . A 2
C3_26 C -0.1042(7) -0.3072(5) 0.7210(3) 0.0347(18) Uani 1 1 d . . . A 2
H3_26 H -0.154910 -0.316473 0.694769 0.042 Uiso 1 1 calc R U . A 2
C4_26 C -0.1120(7) -0.2530(5) 0.7599(3) 0.0355(18) Uani 1 1 d . . . A 2
C5_26 C -0.2073(11) -0.2119(7) 0.7578(5) 0.072(4) Uani 1 1 d . . . A 2
F1_27 F -0.1827(7) -0.5027(4) 0.8050(6) 0.179(7) Uani 1 1 d . . . A 2
F2_27 F -0.2737(8) -0.4358(6) 0.7802(3) 0.121(4) Uani 1 1 d . . . A 2
F3_27 F -0.2896(9) -0.4565(6) 0.8402(3) 0.155(6) Uani 1 1 d . . . A 2
F4_27 F -0.2263(6) -0.2304(4) 0.9435(3) 0.088(3) Uani 1 1 d . . . A 2
F5_27 F -0.1218(11) -0.1429(4) 0.9373(5) 0.189(8) Uani 1 1 d . . . A 2
F6_27 F -0.0722(9) -0.2124(8) 0.9760(3) 0.148(5) Uani 1 1 d . . . A 2
O1_27 O -0.0585(5) -0.3739(3) 0.82197(19) 0.0340(13) Uani 1 1 d . . . A 2
O2_27 O -0.0103(5) -0.2374(3) 0.88975(19) 0.0332(13) Uani 1 1 d . . . A 2
C1_27 C -0.2191(8) -0.4458(5) 0.8159(4) 0.045(2) Uani 1 1 d . . . A 2
C2_27 C -0.1393(7) -0.3755(4) 0.8387(3) 0.0320(17) Uani 1 1 d . . . A 2
C3_27 C -0.1646(7) -0.3246(5) 0.8735(3) 0.040(2) Uani 1 1 d . . . A 2
H3_27 H -0.230518 -0.333820 0.882169 0.048 Uiso 1 1 calc R U . A 2
C4_27 C -0.0980(7) -0.2593(5) 0.8972(3) 0.0363(19) Uani 1 1 d . . . A 2
C5_27 C -0.1343(10) -0.2076(7) 0.9355(5) 0.084(5) Uani 1 1 d . . . A 2
F1_28 F 0.2676(6) -0.0753(3) 0.9591(2) 0.068(2) Uani 1 1 d . . . A 2
F2_28 F 0.4068(5) -0.1225(4) 0.9525(2) 0.068(2) Uani 1 1 d . . . A 2
F3_28 F 0.3278(6) -0.1316(4) 1.00801(19) 0.0663(18) Uani 1 1 d . . . A 2
F4_28 F 0.2197(11) -0.3784(6) 0.9929(3) 0.159(6) Uani 1 1 d . . . A 2
F5_28 F 0.1651(6) -0.4563(3) 0.9284(2) 0.0648(18) Uani 1 1 d . . . A 2
F6_28 F 0.0563(8) -0.3991(4) 0.9648(3) 0.099(3) Uani 1 1 d . . . A 2
O1_28 O 0.2233(5) -0.2069(3) 0.89396(18) 0.0317(12) Uani 1 1 d . . . A 2
O2_28 O 0.1166(5) -0.3462(3) 0.89121(18) 0.0350(13) Uani 1 1 d . . . A 2
C1_28 C 0.3128(8) -0.1326(6) 0.9644(3) 0.047(2) Uani 1 1 d . . . A 2
C2_28 C 0.2475(7) -0.2057(5) 0.9343(3) 0.0340(19) Uani 1 1 d . . . A 2
C3_28 C 0.2250(9) -0.2614(6) 0.9553(3) 0.049(3) Uani 1 1 d . . . A 2
H3_28 H 0.250910 -0.253781 0.986335 0.058 Uiso 1 1 calc R U . A 2
C4_28 C 0.1631(8) -0.3303(5) 0.9307(3) 0.042(2) Uani 1 1 d . . . A 2
C5_28 C 0.1546(13) -0.3918(7) 0.9549(4) 0.073(4) Uani 1 1 d . . . A 2
F1_29 F 0.4665(8) 0.0339(6) 0.7147(3) 0.033(2) Uiso 0.521(5) 1 d D U P A 2
F2_29 F 0.4994(8) 0.0104(6) 0.7836(4) 0.049(3) Uiso 0.521(5) 1 d D U P A 2
F3_29 F 0.6213(7) 0.0616(5) 0.7555(3) 0.036(2) Uiso 0.521(5) 1 d D U P A 2
F4_29 F 0.7240(9) 0.3093(6) 0.8183(4) 0.054(3) Uiso 0.521(5) 1 d D U P A 2
F5_29 F 0.6279(10) 0.3758(7) 0.8601(4) 0.057(3) Uiso 0.521(5) 1 d D U P A 2
F6_29 F 0.6189(10) 0.3658(7) 0.7871(4) 0.034(3) Uiso 0.521(5) 1 d D U P A 2
O1_29 O 0.3856(14) 0.1196(16) 0.7762(12) 0.029(3) Uani 0.521(5) 1 d D U P A 2
O2_29 O 0.4537(15) 0.2803(11) 0.8113(7) 0.0236(18) Uani 0.521(5) 1 d D U P A 2
C1_29 C 0.5209(13) 0.0569(10) 0.7582(5) 0.031(6) Uiso 0.521(5) 1 d D U P A 2
C2_29 C 0.4869(8) 0.1330(6) 0.7772(4) 0.017(2) Uani 0.521(5) 1 d D U P A 2
C3_29 C 0.5660(8) 0.1934(6) 0.7927(4) 0.016(2) Uani 0.521(5) 1 d D U P A 2
H3_29 H 0.636278 0.186494 0.792267 0.019 Uiso 0.521(5) 1 calc R U P E 2
C4_29 C 0.5418(9) 0.2633(6) 0.8088(4) 0.019(2) Uani 0.521(5) 1 d D U P A 2
C5_29 C 0.6292(12) 0.3299(9) 0.8194(6) 0.027(5) Uiso 0.521(5) 1 d D U P A 2
F1_30 F -0.0819(4) 0.0609(3) 0.7326(2) 0.0468(14) Uani 1 1 d . . . A 2
F2_30 F 0.0214(4) -0.0114(3) 0.75200(19) 0.0470(13) Uani 1 1 d . . . A 2
F3_30 F -0.0066(5) -0.0057(3) 0.68309(18) 0.0576(17) Uani 1 1 d . . . A 2
F4_30 F 0.0829(5) 0.2298(4) 0.64531(18) 0.0599(17) Uani 1 1 d . . . A 2
F5_30 F 0.2460(5) 0.2599(4) 0.65963(19) 0.0554(16) Uani 1 1 d . . . A 2
F6_30 F 0.1521(5) 0.3200(3) 0.70130(18) 0.0489(14) Uani 1 1 d . . . A 2
O1_30 O 0.1607(4) 0.1062(3) 0.77087(17) 0.0267(11) Uani 1 1 d . . . A 2
O2_30 O 0.2538(4) 0.2214(3) 0.73921(18) 0.0295(11) Uani 1 1 d . . . A 2
C1_30 C 0.0072(7) 0.0345(5) 0.7263(3) 0.0342(18) Uani 1 1 d . . . A 2
C2_30 C 0.0961(6) 0.0994(4) 0.7364(2) 0.0251(15) Uani 1 1 d . . . A 2
C3_30 C 0.0948(7) 0.1430(5) 0.7058(3) 0.0316(18) Uani 1 1 d . . . A 2
H3_30 H 0.039369 0.132729 0.681245 0.038 Uiso 1 1 calc R U . A 2
C4_30 C 0.1739(6) 0.2014(4) 0.7109(2) 0.0265(15) Uani 1 1 d . . . A 2
C5_30 C 0.1631(7) 0.2517(5) 0.6782(3) 0.0353(18) Uani 1 1 d . . . A 2
F1_31 F 0.5763(8) 0.1211(6) 0.8927(3) 0.043(2) Uiso 0.521(5) 1 d D U P A 2
F2_31 F 0.4987(11) 0.1445(8) 0.9519(5) 0.064(4) Uiso 0.521(5) 1 d D U P A 2
F3_31 F 0.6257(14) 0.2175(11) 0.9455(6) 0.104(4) Uiso 0.521(5) 1 d D U P A 2
F4_31 F 0.5012(10) 0.4355(7) 0.9703(4) 0.053(3) Uiso 0.521(5) 1 d D U P A 2
F5_31 F 0.3388(12) 0.4094(9) 0.9715(5) 0.080(5) Uiso 0.521(5) 1 d D U P A 2
F6_31 F 0.3810(11) 0.4587(7) 0.9224(4) 0.064(3) Uiso 0.521(5) 1 d D U P A 2
O1_31 O 0.4137(15) 0.1817(11) 0.8671(5) 0.0257(19) Uani 0.521(5) 1 d D U P A 2
O2_31 O 0.328(2) 0.3109(19) 0.8848(13) 0.022(4) Uani 0.521(5) 1 d D U P A 2
C1_31 C 0.5438(14) 0.1697(11) 0.9233(6) 0.045(5) Uiso 0.521(5) 1 d D U P A 2
C2_31 C 0.4697(10) 0.2152(8) 0.9035(4) 0.029(3) Uani 0.521(5) 1 d D U P A 2
C3_31 C 0.4788(12) 0.2889(8) 0.9260(4) 0.032(3) Uani 0.521(5) 1 d D U P A 2
H3_31 H 0.535103 0.310493 0.949706 0.038 Uiso 0.521(5) 1 calc R U P E 2
C4_31 C 0.4052(12) 0.3323(8) 0.9138(5) 0.031(3) Uani 0.521(5) 1 d D U P A 2
C5_31 C 0.4096(17) 0.4103(12) 0.9433(7) 0.049(12) Uiso 0.521(5) 1 d D U P A 2
F1_32 F -0.375(2) -0.7013(4) 1.0780(5) 0.301(15) Uani 1 1 d . . . B 3
F2_32 F -0.3115(11) -0.6530(8) 1.0355(5) 0.185(8) Uani 1 1 d . . . B 3
F3_32 F -0.4665(9) -0.6773(6) 1.0271(4) 0.195(8) Uani 1 1 d . . . B 3
F4_32 F -0.5976(6) -0.4549(5) 1.0471(2) 0.099(3) Uani 1 1 d . . . B 3
F5_32 F -0.4674(6) -0.3682(5) 1.0599(3) 0.083(3) Uani 1 1 d . . . B 3
F6_32 F -0.5671(5) -0.3709(4) 1.1078(2) 0.0641(18) Uani 1 1 d . . . B 3
O1_32 O -0.3134(5) -0.5600(3) 1.1218(2) 0.0352(13) Uani 1 1 d . . . B 3
O2_32 O -0.3995(4) -0.4262(3) 1.1355(2) 0.0337(12) Uani 1 1 d . . . B 3
C1_32 C -0.3848(17) -0.6535(8) 1.0575(7) 0.112(8) Uani 1 1 d . . . B 3
C2_32 C -0.3836(9) -0.5786(6) 1.0898(4) 0.054(3) Uani 1 1 d . . . B 3
C3_32 C -0.4531(9) -0.5340(7) 1.0771(4) 0.063(3) Uani 1 1 d . . . B 3
H3_32 H -0.503539 -0.554657 1.050866 0.076 Uiso 1 1 calc R U . B 3
C4_32 C -0.4531(7) -0.4596(6) 1.1009(3) 0.045(2) Uani 1 1 d . . . B 3
C5_32 C -0.5234(8) -0.4123(6) 1.0780(3) 0.047(2) Uani 1 1 d . . . B 3
F1_33 F -0.5946(6) -0.6205(5) 1.2141(4) 0.102(3) Uani 1 1 d . . . B 3
F2_33 F -0.6175(8) -0.6187(6) 1.1461(4) 0.142(5) Uani 1 1 d . . . B 3
F3_33 F -0.7051(5) -0.5607(4) 1.1903(4) 0.105(3) Uani 1 1 d . . . B 3
F4_33 F -0.6160(5) -0.3111(4) 1.2440(3) 0.091(3) Uani 1 1 d . . . B 3
F5_33 F -0.5031(6) -0.2636(4) 1.2131(2) 0.0692(19) Uani 1 1 d . . . B 3
F6_33 F -0.4641(5) -0.2673(3) 1.28104(18) 0.0555(15) Uani 1 1 d . . . B 3
O1_33 O -0.4389(4) -0.5284(3) 1.1909(2) 0.0399(15) Uani 1 1 d . . . B 3
O2_33 O -0.3826(4) -0.3742(3) 1.22629(19) 0.0326(12) Uani 1 1 d . . . B 3
C1_33 C -0.6145(8) -0.5779(7) 1.1847(5) 0.065(3) Uani 1 1 d . . . B 3
C2_33 C -0.5261(7) -0.5115(6) 1.1974(4) 0.045(2) Uani 1 1 d . . . B 3
C3_33 C -0.5525(8) -0.4412(6) 1.2126(4) 0.052(3) Uani 1 1 d . . . B 3
H3_33 H -0.622999 -0.435994 1.214043 0.063 Uiso 1 1 calc R U . B 3
C4_33 C -0.4779(7) -0.3789(5) 1.2256(3) 0.0395(19) Uani 1 1 d . . . B 3
C5_33 C -0.5172(8) -0.3063(6) 1.2423(3) 0.045(2) Uani 1 1 d . . . B 3
F1_34 F -0.2343(6) -0.4924(5) 1.3473(2) 0.083(2) Uani 1 1 d . . . B 3
F2_34 F -0.1023(6) -0.5302(4) 1.3221(2) 0.074(2) Uani 1 1 d . . . B 3
F3_34 F -0.0865(7) -0.4298(5) 1.3732(2) 0.089(3) Uani 1 1 d . . . B 3
F4_34 F 0.0204(6) -0.2268(4) 1.3152(2) 0.074(2) Uani 1 1 d . . . B 3
F5_34 F 0.0852(4) -0.2960(4) 1.2637(3) 0.070(2) Uani 1 1 d . . . B 3
F6_34 F -0.0218(5) -0.2261(3) 1.2463(2) 0.0625(18) Uani 1 1 d . . . B 3
O1_34 O -0.2353(5) -0.4612(3) 1.26703(19) 0.0344(12) Uani 1 1 d . . . B 3
O2_34 O -0.1520(4) -0.3503(3) 1.23026(19) 0.0305(12) Uani 1 1 d . . . B 3
C1_34 C -0.1460(9) -0.4715(7) 1.3359(4) 0.056(3) Uani 1 1 d . . . B 3
C2_34 C -0.1605(7) -0.4310(5) 1.2980(3) 0.037(2) Uani 1 1 d . . . B 3
C3_34 C -0.0897(7) -0.3697(5) 1.3014(3) 0.041(2) Uani 1 1 d . . . B 3
H3_34 H -0.038680 -0.351410 1.327648 0.050 Uiso 1 1 calc R U . B 3
C4_34 C -0.0915(6) -0.3337(4) 1.2665(3) 0.0331(17) Uani 1 1 d . . . B 3
C5_34 C -0.0018(8) -0.2693(6) 1.2725(3) 0.049(3) Uani 1 1 d . . . B 3
F1_35 F 0.2650(15) -0.0246(18) 1.2253(9) 0.151(10) Uani 0.53(4) 1 d D . P B 3
F2_35 F 0.1747(17) -0.1020(8) 1.2482(12) 0.164(12) Uani 0.53(4) 1 d D . P B 3
F3_35 F 0.2563(17) -0.0037(15) 1.2945(7) 0.156(11) Uani 0.53(4) 1 d D . P B 3
F4_35 F -0.0949(8) 0.1320(7) 1.3343(3) 0.128(4) Uani 1 1 d . . . B 3
F5_35 F 0.0578(9) 0.1572(8) 1.3586(3) 0.164(6) Uani 1 1 d . . . B 3
F6_35 F -0.0012(17) 0.2205(6) 1.3173(4) 0.221(10) Uani 1 1 d . . . B 3
O1_35 O 0.0548(5) -0.0126(4) 1.2066(3) 0.0496(18) Uani 1 1 d . . . B 3
O2_35 O -0.0513(5) 0.0970(4) 1.2466(2) 0.0464(16) Uani 1 1 d . . . B 3
C1_35 C 0.2009(12) -0.0303(9) 1.2540(6) 0.124(9) Uani 0.53(4) 1 d D U P B 3
C6_35 C 0.1082(6) 0.0087(6) 1.2468(4) 0.063(3) Uani 0.53(4) 1 d D U P B 3
C3_35 C 0.0972(9) 0.0608(8) 1.2826(5) 0.076(4) Uani 1 1 d . . . B 3
H3_35 H 0.146151 0.071622 1.309525 0.091 Uiso 1 1 calc R U . B 3
C4_35 C 0.0125(8) 0.1000(7) 1.2804(4) 0.057(3) Uani 1 1 d . . . B 3
C5_35 C 0.0005(11) 0.1607(13) 1.3239(4) 0.099(6) Uani 1 1 d . . . B 3
F1_36 F 0.0898(11) -0.0510(10) 1.0318(4) 0.199(9) Uani 1 1 d . . . B 3
F2_36 F 0.1657(11) -0.1034(5) 1.0782(5) 0.172(7) Uani 1 1 d . . . B 3
F3_36 F 0.2413(8) -0.0114(4) 1.0593(4) 0.148(5) Uani 1 1 d . . . B 3
F4_36 F 0.2841(10) 0.1900(6) 1.2234(4) 0.164(6) Uani 1 1 d . . . B 3
F5_36 F 0.2935(12) 0.2147(8) 1.1668(4) 0.215(9) Uani 1 1 d . . . B 3
F6_36 F 0.1907(7) 0.2537(5) 1.2021(6) 0.208(9) Uani 1 1 d . . . B 3
O1_36 O 0.0273(6) -0.0113(3) 1.1128(2) 0.0518(19) Uani 1 1 d . . . B 3
O2_36 O 0.0653(5) 0.1264(3) 1.1801(2) 0.0388(14) Uani 1 1 d . . . B 3
C1_36 C 0.1576(14) -0.0367(6) 1.0692(7) 0.111(8) Uani 1 1 d . . . B 3
C2_36 C 0.1174(9) 0.0127(5) 1.1081(4) 0.054(3) Uani 1 1 d . . . B 3
C3_36 C 0.1807(8) 0.0761(5) 1.1312(4) 0.049(2) Uani 1 1 d . . . B 3
H3_36 H 0.248333 0.084952 1.124174 0.059 Uiso 1 1 calc R U . B 3
C4_36 C 0.1491(7) 0.1301(5) 1.1659(3) 0.040(2) Uani 1 1 d . . . B 3
C5_36 C 0.2289(7) 0.1970(6) 1.1903(4) 0.046(2) Uani 1 1 d . . . B 3
F1_37 F -0.3973(6) -0.1215(4) 1.0493(3) 0.088(3) Uani 1 1 d . . . B 3
F2_37 F -0.2582(7) -0.1688(3) 1.0357(2) 0.074(2) Uani 1 1 d . . . B 3
F3_37 F -0.3301(6) -0.1108(4) 0.9920(2) 0.070(2) Uani 1 1 d . . . B 3
F4_37 F -0.2044(12) 0.1377(6) 1.0087(3) 0.173(7) Uani 1 1 d . . . B 3
F5_37 F -0.0477(9) 0.1575(4) 1.0347(3) 0.112(4) Uani 1 1 d . . . B 3
F6_37 F -0.1530(7) 0.2115(4) 1.0743(3) 0.086(2) Uani 1 1 d . . . B 3
O1_37 O -0.2126(5) -0.0411(3) 1.10331(19) 0.0369(13) Uani 1 1 d . . . B 3
O2_37 O -0.1038(6) 0.0972(4) 1.1062(2) 0.0489(17) Uani 1 1 d . . . B 3
C1_37 C -0.3067(9) -0.1098(6) 1.0352(3) 0.050(3) Uani 1 1 d . . . B 3
C2_37 C -0.2390(8) -0.0384(5) 1.0641(3) 0.040(2) Uani 1 1 d . . . B 3
C3_37 C -0.2176(9) 0.0196(6) 1.0442(3) 0.053(3) Uani 1 1 d . . . B 3
H3_37 H -0.248007 0.015002 1.013941 0.064 Uiso 1 1 calc R U . B 3
C4_37 C -0.1525(9) 0.0835(6) 1.0681(3) 0.054(3) Uani 1 1 d . . . B 3
C5_37 C -0.1433(15) 0.1478(8) 1.0459(4) 0.089(5) Uani 1 1 d . . . B 3

loop_
_atom_site_aniso_label
_atom_site_aniso_U_11
_atom_site_aniso_U_22
_atom_site_aniso_U_33
_atom_site_aniso_U_23
_atom_site_aniso_U_13
_atom_site_aniso_U_12
Eu21 0.02887(19) 0.01633(16) 0.02362(16) 0.00284(12) 0.00844(14) 0.00404(14)
Eu22 0.01953(16) 0.01944(17) 0.02344(16) 0.00216(13) 0.00342(13) 0.00204(13)
Eu31 0.02084(17) 0.01702(16) 0.03462(19) 0.00470(14) 0.00211(14) 0.00316(13)
Eu32 0.0345(2) 0.01796(17) 0.0349(2) 0.00186(14) 0.01397(16) 0.00519(16)
Eu11 0.01541(15) 0.01433(15) 0.02143(15) 0.00542(12) 0.00328(12) 0.00225(12)
Eu12 0.02021(16) 0.01395(15) 0.02391(16) 0.00315(12) 0.00641(13) 0.00443(13)
P2R3 0.0276(9) 0.0175(8) 0.0235(8) 0.0068(7) 0.0089(7) 0.0080(7)
C1D3 0.015(7) 0.021(6) 0.016(6) 0.003(5) 0.000(5) 0.009(5)
C2D3 0.053(8) 0.041(7) 0.040(7) 0.017(5) 0.002(5) 0.008(6)
C3D3 0.056(8) 0.048(7) 0.043(7) 0.018(5) -0.003(5) 0.004(6)
C4D3 0.033(7) 0.042(7) 0.029(6) 0.010(5) 0.006(5) 0.007(5)
C5D3 0.035(7) 0.032(6) 0.031(6) 0.003(5) 0.006(5) 0.008(5)
C6D3 0.041(7) 0.027(6) 0.029(6) 0.009(5) 0.005(5) 0.007(5)
C1E3 0.026(5) 0.022(4) 0.032(4) 0.011(3) 0.008(3) 0.004(3)
C2E3 0.032(6) 0.036(7) 0.029(5) 0.009(5) 0.007(4) 0.013(5)
C3E3 0.032(6) 0.040(7) 0.036(6) 0.014(5) 0.004(5) 0.009(5)
C4E3 0.032(7) 0.028(7) 0.038(6) 0.004(5) 0.003(5) 0.008(5)
C5E3 0.038(6) 0.049(8) 0.038(6) 0.013(5) 0.015(5) 0.016(5)
C6E3 0.036(6) 0.037(7) 0.030(6) 0.018(5) 0.006(5) 0.010(5)
O1A 0.020(3) 0.034(6) 0.022(9) -0.009(7) -0.007(4) 0.001(4)
O2A 0.026(2) 0.028(2) 0.027(3) 0.011(2) 0.007(2) 0.0064(18)
C2A 0.032(7) 0.018(7) 0.028(6) 0.010(5) 0.004(5) 0.007(5)
C3A 0.023(7) 0.027(7) 0.033(6) 0.003(6) 0.000(5) 0.015(6)
C4A 0.024(6) 0.026(7) 0.028(6) 0.014(5) 0.007(5) 0.004(5)
O1B 0.023(2) 0.022(3) 0.027(3) 0.0098(18) 0.0018(18) 0.0030(18)
O2B 0.028(4) 0.020(5) 0.019(8) 0.008(4) 0.002(5) -0.002(3)
C2B 0.016(6) 0.022(6) 0.040(6) 0.008(5) 0.006(5) 0.003(5)
C3B 0.026(7) 0.039(9) 0.038(7) 0.006(6) 0.000(6) 0.008(6)
C4B 0.029(6) 0.018(7) 0.030(7) 0.006(6) 0.004(5) 0.002(5)
F135 0.09(2) 0.26(3) 0.25(2) 0.108(17) 0.036(12) 0.14(2)
F235 0.054(10) 0.078(13) 0.32(3) 0.115(17) 0.050(14) 0.021(8)
F335 0.023(8) 0.098(14) 0.36(3) 0.140(17) -0.025(13) 0.003(7)
C135 0.018(10) 0.085(15) 0.25(2) 0.092(14) 0.019(10) 0.009(8)
C235 0.023(4) 0.064(7) 0.110(10) 0.045(7) 0.003(6) 0.003(5)
P1_1 0.0288(9) 0.0144(8) 0.0260(8) 0.0062(6) 0.0122(7) 0.0093(7)
P2_1 0.0240(8) 0.0140(7) 0.0288(9) 0.0066(6) 0.0116(7) 0.0066(6)
O1_1 0.035(3) 0.012(2) 0.034(3) 0.003(2) 0.018(2) 0.005(2)
O2_1 0.020(2) 0.019(2) 0.027(2) 0.0111(19) 0.0085(19) 0.007(2)
N1_1 0.038(4) 0.014(3) 0.030(3) 0.004(2) 0.018(3) 0.003(3)
N2_1 0.046(4) 0.017(3) 0.048(4) 0.009(3) 0.032(3) 0.008(3)
C1A_1 0.033(4) 0.026(4) 0.028(3) 0.013(3) 0.013(3) 0.012(3)
C1B_1 0.024(3) 0.026(4) 0.026(3) 0.007(3) 0.007(3) 0.010(3)
C1C_1 0.025(3) 0.017(3) 0.024(3) 0.006(2) 0.011(3) 0.007(3)
C1D_1 0.026(4) 0.026(4) 0.039(4) 0.012(3) 0.014(3) 0.005(3)
C1E_1 0.040(4) 0.015(3) 0.033(4) 0.007(3) 0.018(3) 0.008(3)
C2A_1 0.033(4) 0.058(6) 0.029(4) 0.007(4) 0.014(3) 0.022(4)
C2B_1 0.036(4) 0.021(4) 0.034(4) 0.009(3) 0.007(3) 0.006(3)
C2C_1 0.029(4) 0.018(3) 0.029(3) 0.010(3) 0.011(3) 0.006(3)
C2D_1 0.032(4) 0.042(5) 0.055(6) -0.009(4) 0.005(4) 0.008(4)
C2E_1 0.037(4) 0.031(4) 0.029(4) 0.010(3) 0.010(3) 0.014(3)
C3A_1 0.033(5) 0.085(8) 0.038(5) 0.018(5) 0.010(4) 0.028(5)
C3B_1 0.044(5) 0.033(4) 0.035(4) 0.007(3) 0.001(4) 0.006(4)
C3C_1 0.031(4) 0.017(3) 0.036(4) 0.010(3) 0.016(3) 0.008(3)
C3D_1 0.032(5) 0.062(7) 0.065(7) -0.010(5) -0.009(5) 0.010(5)
C3E_1 0.047(5) 0.040(5) 0.037(4) 0.007(4) 0.000(4) 0.010(4)
C4A_1 0.025(4) 0.064(6) 0.062(6) 0.033(5) 0.013(4) 0.015(4)
C4B_1 0.047(5) 0.052(5) 0.033(4) 0.020(4) 0.000(4) 0.012(4)
C4C_1 0.056(6) 0.021(4) 0.053(5) 0.012(3) 0.035(4) 0.011(4)
C4D_1 0.026(4) 0.053(6) 0.080(7) 0.021(5) 0.009(5) 0.007(4)
C4E_1 0.061(6) 0.035(4) 0.026(4) 0.006(3) 0.012(4) 0.020(4)
C5A_1 0.036(5) 0.041(5) 0.034(4) 0.004(4) 0.002(3) 0.004(4)
C5B_1 0.046(5) 0.038(5) 0.040(4) 0.024(4) 0.012(4) 0.014(4)
C5D_1 0.037(5) 0.051(6) 0.055(6) 0.014(5) 0.011(4) 0.016(4)
C5E_1 0.064(6) 0.042(5) 0.031(4) 0.011(4) 0.023(4) 0.022(4)
C6A_1 0.033(4) 0.030(4) 0.031(4) 0.004(3) 0.008(3) 0.009(3)
C6B_1 0.029(4) 0.024(3) 0.033(4) 0.010(3) 0.007(3) 0.008(3)
C6D_1 0.029(4) 0.026(4) 0.049(5) 0.014(3) 0.007(3) 0.009(3)
C6E_1 0.047(5) 0.031(4) 0.034(4) 0.014(3) 0.020(4) 0.014(4)
P1_2 0.0165(8) 0.0149(8) 0.0247(8) 0.0069(6) 0.0033(6) 0.0053(6)
P2_2 0.0202(8) 0.0124(8) 0.0286(9) 0.0056(6) 0.0065(7) 0.0050(6)
O1_2 0.015(2) 0.017(2) 0.029(2) 0.0039(19) 0.0037(18) -0.0008(18)
N1_2 0.024(3) 0.015(3) 0.026(3) 0.007(2) 0.006(2) 0.008(2)
N2_2 0.021(3) 0.016(3) 0.045(4) 0.010(2) 0.016(3) 0.010(2)
C1A_2 0.015(3) 0.026(4) 0.028(3) 0.007(3) 0.002(3) 0.007(3)
C1B_2 0.026(4) 0.019(3) 0.033(4) 0.006(3) 0.011(3) 0.004(3)
C1C_2 0.019(3) 0.016(3) 0.019(3) 0.005(2) 0.001(2) 0.002(2)
C1D_2 0.028(4) 0.019(3) 0.029(3) 0.002(3) 0.005(3) 0.002(3)
C1E_2 0.032(4) 0.009(3) 0.035(4) 0.006(3) 0.015(3) 0.002(3)
C2A_2 0.027(4) 0.024(4) 0.032(4) 0.002(3) 0.003(3) -0.002(3)
C2B_2 0.034(4) 0.031(4) 0.040(4) 0.009(3) 0.014(4) 0.007(3)
C2C_2 0.017(3) 0.019(3) 0.027(3) 0.005(3) 0.002(3) 0.005(3)
C2D_2 0.052(6) 0.034(5) 0.054(6) 0.015(4) -0.017(5) 0.006(4)
C2E_2 0.041(4) 0.021(3) 0.034(4) 0.006(3) 0.013(3) 0.009(3)
C3A_2 0.029(4) 0.043(5) 0.040(5) -0.001(4) -0.008(4) -0.004(4)
C3B_2 0.044(5) 0.052(6) 0.049(5) 0.001(4) 0.024(4) 0.014(4)
C3C_2 0.022(3) 0.011(3) 0.034(3) 0.010(3) 0.007(3) 0.007(2)
C3D_2 0.068(7) 0.047(6) 0.047(5) 0.011(5) -0.020(5) 0.007(5)
C3E_2 0.062(6) 0.035(5) 0.037(4) 0.012(4) 0.019(4) 0.013(4)
C4A_2 0.024(4) 0.068(7) 0.036(4) 0.007(4) -0.007(3) 0.011(4)
C4B_2 0.053(6) 0.047(5) 0.033(4) 0.004(4) 0.022(4) 0.003(4)
C4C_2 0.021(3) 0.023(3) 0.034(4) 0.010(3) 0.011(3) 0.009(3)
C4D_2 0.043(5) 0.049(6) 0.047(5) 0.004(4) -0.011(4) -0.004(5)
C4E_2 0.075(7) 0.021(4) 0.035(4) 0.007(3) 0.027(5) 0.006(4)
C5A_2 0.033(4) 0.051(5) 0.048(5) 0.024(4) -0.002(4) 0.015(4)
C5B_2 0.053(5) 0.048(5) 0.031(4) 0.015(4) 0.012(4) 0.005(4)
C5D_2 0.052(6) 0.041(5) 0.043(5) 0.002(4) -0.005(4) -0.010(5)
C5E_2 0.047(5) 0.027(4) 0.058(6) 0.002(4) 0.039(5) 0.000(4)
C6A_2 0.031(4) 0.027(4) 0.042(4) 0.010(3) -0.005(3) 0.011(3)
C6B_2 0.034(4) 0.040(5) 0.031(4) 0.014(3) 0.010(3) 0.004(4)
C6D_2 0.042(5) 0.023(4) 0.050(5) 0.007(4) 0.003(4) -0.004(4)
C6E_2 0.035(4) 0.033(4) 0.044(5) 0.013(4) 0.017(4) 0.012(3)
P1_3 0.0329(10) 0.0181(9) 0.0288(9) 0.0083(7) 0.0144(8) 0.0067(8)
P3_3 0.0276(9) 0.0175(8) 0.0235(8) 0.0068(7) 0.0089(7) 0.0080(7)
O1_3 0.050(4) 0.018(3) 0.042(3) 0.009(2) 0.028(3) 0.013(3)
O2_3 0.033(3) 0.016(2) 0.027(3) 0.007(2) 0.013(2) 0.006(2)
N1_3 0.034(4) 0.022(3) 0.039(4) 0.010(3) 0.015(3) 0.004(3)
N2_3 0.047(4) 0.023(3) 0.056(5) 0.013(3) 0.031(4) 0.010(3)
C1A_3 0.037(4) 0.022(3) 0.027(3) 0.009(3) 0.013(3) 0.010(3)
C1B_3 0.041(5) 0.029(4) 0.036(4) 0.019(3) 0.018(4) 0.016(3)
C1C_3 0.030(4) 0.021(4) 0.025(3) 0.004(3) 0.013(3) 0.008(3)
C1D_3 0.036(7) 0.032(7) 0.034(6) 0.009(5) 0.004(5) 0.015(5)
C1E_3 0.026(5) 0.022(4) 0.032(4) 0.011(3) 0.008(3) 0.004(3)
C2A_3 0.036(4) 0.026(4) 0.034(4) 0.004(3) 0.012(3) 0.000(3)
C2B_3 0.052(6) 0.156(13) 0.036(5) 0.044(7) 0.023(5) 0.060(8)
C2C_3 0.030(4) 0.017(3) 0.030(4) 0.008(3) 0.010(3) 0.007(3)
C2D_3 0.062(7) 0.056(7) 0.045(5) 0.020(5) 0.011(5) 0.008(5)
C2E_3 0.043(6) 0.060(7) 0.048(6) 0.007(5) 0.007(5) 0.010(5)
C3A_3 0.037(4) 0.038(5) 0.032(4) 0.002(3) 0.006(3) 0.003(4)
C3B_3 0.050(7) 0.26(2) 0.065(8) 0.088(11) 0.043(6) 0.093(11)
C3C_3 0.030(4) 0.017(3) 0.025(3) 0.007(3) 0.008(3) 0.003(3)
C3D_3 0.073(7) 0.073(7) 0.052(6) 0.019(5) 0.014(5) 0.015(5)
C3E_3 0.052(6) 0.060(7) 0.059(6) 0.013(5) 0.002(5) 0.009(5)
C4A_3 0.037(4) 0.051(5) 0.032(4) 0.021(4) 0.010(3) 0.014(4)
C4B_3 0.033(6) 0.114(12) 0.103(10) 0.069(9) 0.013(6) 0.021(6)
C4C_3 0.043(5) 0.023(4) 0.055(5) 0.014(4) 0.032(4) 0.004(4)
C4D_3 0.065(7) 0.061(7) 0.049(6) 0.011(5) 0.008(5) 0.017(5)
C4E_3 0.049(7) 0.069(8) 0.063(7) 0.015(5) 0.014(5) 0.013(6)
C5A_3 0.042(5) 0.031(4) 0.041(4) 0.022(4) 0.011(4) 0.010(4)
C5B_3 0.038(5) 0.048(6) 0.081(8) 0.021(6) -0.004(5) -0.006(5)
C5D_3 0.064(7) 0.077(8) 0.059(6) 0.016(5) 0.003(5) 0.005(5)
C5E_3 0.059(6) 0.057(7) 0.069(7) 0.014(5) 0.016(5) 0.024(5)
C6A_3 0.033(4) 0.020(3) 0.033(4) 0.010(3) 0.010(3) 0.009(3)
C6B_3 0.030(4) 0.033(4) 0.051(5) 0.006(4) 0.011(4) 0.004(4)
C6D_3 0.042(6) 0.058(7) 0.047(5) 0.009(5) 0.009(5) 0.009(5)
C6E_3 0.040(5) 0.041(6) 0.048(6) 0.008(5) 0.012(5) 0.010(5)
P1_4 0.0184(9) 0.0157(8) 0.0332(9) 0.0012(7) 0.0034(7) 0.0020(7)
P2_4 0.0238(9) 0.0171(9) 0.0292(9) 0.0092(7) 0.0032(7) 0.0041(7)
O1_4 0.025(3) 0.012(2) 0.044(3) 0.006(2) 0.010(2) 0.002(2)
O2_4 0.028(3) 0.017(2) 0.035(3) 0.012(2) 0.009(2) 0.008(2)
N1_4 0.020(3) 0.023(3) 0.028(3) 0.006(2) 0.004(2) 0.005(2)
N2_4 0.027(3) 0.024(3) 0.048(4) 0.019(3) 0.007(3) 0.006(3)
C1A_4 0.027(4) 0.019(3) 0.040(4) 0.004(3) 0.015(3) 0.003(3)
C1B_4 0.018(3) 0.030(4) 0.037(4) -0.006(3) -0.004(3) 0.009(3)
C1C_4 0.025(4) 0.023(4) 0.020(3) 0.005(3) 0.003(3) 0.006(3)
C1D_4 0.024(4) 0.018(3) 0.035(4) 0.009(3) 0.005(3) 0.002(3)
C1E_4 0.032(4) 0.026(4) 0.035(4) 0.011(3) -0.001(3) 0.003(3)
C2A_4 0.054(6) 0.030(4) 0.043(5) 0.014(4) 0.024(4) 0.012(4)
C2B_4 0.022(5) 0.050(6) 0.094(9) -0.021(6) -0.005(5) 0.006(4)
C2C_4 0.016(3) 0.021(3) 0.024(3) 0.003(3) 0.000(3) 0.002(3)
C2D_4 0.027(4) 0.030(4) 0.043(4) 0.013(3) 0.010(3) 0.004(3)
C2E_4 0.054(6) 0.036(5) 0.039(5) 0.017(4) -0.007(4) -0.012(4)
C3A_4 0.083(8) 0.042(5) 0.044(5) 0.020(4) 0.028(5) 0.019(5)
C3B_4 0.034(6) 0.060(8) 0.112(11) -0.034(7) -0.026(6) 0.008(6)
C3C_4 0.022(4) 0.024(4) 0.022(3) 0.005(3) -0.003(3) 0.003(3)
C3D_4 0.045(5) 0.029(4) 0.058(6) 0.016(4) 0.020(4) 0.004(4)
C3E_4 0.067(7) 0.045(5) 0.038(5) 0.019(4) -0.011(5) 0.000(5)
C4A_4 0.078(8) 0.048(6) 0.053(6) 0.013(5) 0.039(6) 0.005(6)
C4B_4 0.036(6) 0.095(10) 0.057(7) -0.023(6) -0.021(5) 0.029(6)
C4C_4 0.029(4) 0.028(4) 0.041(4) 0.012(3) 0.009(3) 0.010(3)
C4D_4 0.058(6) 0.031(4) 0.050(5) 0.019(4) 0.032(5) 0.017(4)
C4E_4 0.043(5) 0.054(6) 0.038(5) 0.009(4) -0.007(4) -0.010(5)
C5A_4 0.046(6) 0.064(7) 0.059(7) -0.011(5) 0.022(5) 0.017(5)
C5B_4 0.048(6) 0.085(9) 0.061(7) 0.018(6) -0.015(5) 0.008(6)
C5D_4 0.047(5) 0.037(5) 0.034(4) 0.017(4) 0.011(4) 0.015(4)
C5E_4 0.055(6) 0.029(5) 0.049(5) 0.004(4) -0.009(5) 0.000(4)
C6A_4 0.041(5) 0.046(6) 0.043(5) 0.003(4) 0.012(4) 0.016(4)
C6B_4 0.045(6) 0.050(6) 0.048(5) 0.004(4) -0.016(4) 0.008(5)
C6D_4 0.040(4) 0.023(4) 0.037(4) 0.013(3) 0.010(3) 0.009(3)
C6E_4 0.041(5) 0.028(4) 0.047(5) 0.015(4) -0.003(4) 0.001(4)
P1_5 0.0419(11) 0.0202(9) 0.0304(10) 0.0072(7) 0.0178(9) 0.0126(8)
P2_5 0.0285(9) 0.0188(8) 0.0264(9) 0.0055(7) 0.0069(7) 0.0089(7)
O1_5 0.050(4) 0.021(3) 0.037(3) 0.008(2) 0.025(3) 0.012(3)
O2_5 0.029(3) 0.024(3) 0.041(3) 0.011(2) 0.007(2) 0.000(2)
N1_5 0.038(4) 0.022(3) 0.050(4) 0.002(3) 0.027(3) 0.005(3)
N2_5 0.045(4) 0.026(4) 0.066(5) 0.010(3) 0.033(4) 0.011(3)
C1B_5 0.035(4) 0.036(4) 0.028(4) 0.008(3) 0.016(3) 0.017(3)
C1C_5 0.039(4) 0.018(3) 0.031(4) 0.003(3) 0.014(3) 0.008(3)
C1D_5 0.040(4) 0.034(4) 0.032(4) 0.014(3) 0.004(3) 0.012(4)
C1E_5 0.037(4) 0.027(4) 0.033(4) 0.005(3) 0.008(3) 0.015(3)
C2B_5 0.061(6) 0.046(5) 0.043(5) 0.018(4) 0.028(5) 0.019(5)
C2C_5 0.033(4) 0.021(3) 0.029(4) 0.010(3) 0.016(3) 0.010(3)
C2D_5 0.047(6) 0.119(11) 0.054(6) 0.050(7) 0.017(5) 0.022(7)
C2E_5 0.089(9) 0.065(8) 0.042(6) 0.023(5) -0.005(6) 0.006(7)
C3A_5 0.041(5) 0.063(7) 0.076(7) 0.036(6) 0.023(5) 0.021(5)
C3B_5 0.069(7) 0.061(7) 0.058(6) 0.038(5) 0.039(6) 0.032(6)
C3C_5 0.027(4) 0.022(4) 0.033(4) 0.005(3) 0.010(3) 0.007(3)
C3D_5 0.026(5) 0.163(14) 0.074(8) 0.078(9) 0.011(5) 0.025(6)
C3E_5 0.095(10) 0.103(11) 0.055(7) 0.037(7) -0.025(7) -0.015(9)
C4_5 0.033(4) 0.027(4) 0.042(4) 0.018(3) 0.016(3) 0.012(3)
C4A_5 0.029(4) 0.056(6) 0.081(8) 0.027(6) 0.014(5) 0.015(4)
C4B_5 0.083(8) 0.089(9) 0.041(5) 0.033(6) 0.030(6) 0.050(7)
C4C_5 0.049(6) 0.029(4) 0.071(6) 0.011(4) 0.042(5) 0.007(4)
C4D_5 0.051(7) 0.126(12) 0.114(11) 0.097(10) 0.046(7) 0.055(7)
C4E_5 0.052(6) 0.083(9) 0.053(6) 0.021(6) -0.007(5) 0.007(6)
C5A_5 0.051(6) 0.049(6) 0.058(6) 0.008(5) 0.006(5) 0.016(5)
C5B_5 0.062(7) 0.061(7) 0.042(5) 0.005(5) 0.008(5) 0.023(6)
C5D_5 0.050(6) 0.103(10) 0.082(8) 0.040(8) 0.030(6) 0.038(7)
C5E_5 0.066(7) 0.062(7) 0.042(5) -0.004(5) -0.002(5) 0.001(6)
C6A_5 0.039(5) 0.034(5) 0.060(6) 0.003(4) 0.006(4) 0.010(4)
C6B_5 0.065(7) 0.045(6) 0.040(5) 0.013(4) 0.020(5) 0.015(5)
C6D_5 0.045(6) 0.097(9) 0.042(5) 0.016(5) 0.018(4) 0.030(6)
C6E_5 0.077(8) 0.041(5) 0.047(6) 0.015(4) -0.004(5) -0.005(5)
C8_5 0.048(5) 0.046(5) 0.044(5) 0.009(4) 0.016(4) 0.019(4)
P1_6 0.0205(9) 0.0176(9) 0.0416(11) 0.0020(8) 0.0025(8) 0.0044(7)
P2_6 0.0256(10) 0.0204(9) 0.0409(11) 0.0083(8) -0.0003(8) 0.0030(8)
O1_6 0.026(3) 0.020(3) 0.053(3) 0.008(2) 0.005(2) 0.005(2)
O2_6 0.028(3) 0.020(2) 0.041(3) 0.005(2) 0.005(2) 0.005(2)
N1_6 0.023(3) 0.020(3) 0.043(4) 0.004(3) 0.004(3) 0.005(2)
N2_6 0.026(3) 0.025(3) 0.064(5) 0.015(3) 0.011(3) 0.007(3)
C1A_6 0.020(4) 0.040(5) 0.049(5) -0.007(4) -0.001(3) 0.006(3)
C1B_6 0.028(4) 0.016(3) 0.057(5) 0.010(3) 0.009(4) -0.001(3)
C1C_6 0.021(3) 0.016(3) 0.037(4) 0.005(3) 0.002(3) 0.006(3)
C1D_6 0.037(5) 0.031(5) 0.047(5) 0.009(4) -0.003(4) -0.001(4)
C1E_6 0.041(5) 0.025(4) 0.046(5) 0.013(4) 0.004(4) 0.003(4)
C2A_6 0.033(5) 0.040(5) 0.052(5) -0.008(4) 0.000(4) 0.005(4)
C2B_6 0.035(5) 0.081(8) 0.057(6) -0.023(6) 0.003(5) 0.017(5)
C2C_6 0.022(4) 0.020(3) 0.036(4) 0.004(3) 0.002(3) 0.007(3)
C2D_6 0.072(8) 0.047(6) 0.047(6) 0.011(5) -0.020(5) -0.012(5)
C2E_6 0.036(4) 0.029(4) 0.041(4) 0.002(3) 0.009(4) 0.010(3)
C3A_6 0.040(5) 0.061(7) 0.046(5) -0.011(5) -0.005(4) -0.004(5)
C3B_6 0.040(6) 0.080(9) 0.072(8) 0.002(6) 0.017(5) 0.017(6)
C3C_6 0.025(4) 0.024(4) 0.035(4) 0.009(3) 0.005(3) 0.009(3)
C3D_6 0.112(11) 0.052(7) 0.078(9) 0.027(6) -0.048(8) -0.026(7)
C3E_6 0.054(6) 0.029(4) 0.045(5) 0.006(4) 0.017(4) 0.013(4)
C4A_6 0.045(6) 0.082(9) 0.061(7) -0.003(6) -0.008(5) 0.013(6)
C4B_6 0.069(7) 0.048(6) 0.057(6) 0.006(5) 0.042(6) 0.004(5)
C4C_6 0.027(4) 0.026(4) 0.063(6) 0.017(4) 0.018(4) 0.014(3)
C4D_6 0.107(11) 0.040(6) 0.100(10) 0.014(6) -0.065(9) -0.024(7)
C4E_6 0.064(7) 0.046(6) 0.083(8) 0.029(6) 0.044(6) 0.025(5)
C5A_6 0.057(7) 0.078(9) 0.071(8) 0.014(7) -0.022(6) 0.025(6)
C5B_6 0.096(9) 0.058(7) 0.051(6) 0.033(5) 0.032(6) 0.016(6)
C5D_6 0.096(10) 0.050(7) 0.098(10) 0.029(7) -0.053(8) -0.030(7)
C5E_6 0.044(6) 0.065(7) 0.112(10) 0.048(7) 0.040(6) 0.024(5)
C6A_6 0.038(5) 0.044(5) 0.058(6) 0.000(4) -0.015(4) 0.013(4)
C6B_6 0.072(7) 0.044(5) 0.050(6) 0.017(4) 0.018(5) 0.028(5)
C6D_6 0.056(6) 0.039(5) 0.072(7) 0.024(5) -0.023(5) -0.012(5)
C6E_6 0.039(5) 0.051(6) 0.085(8) 0.041(6) 0.015(5) 0.016(5)
F1_20 0.043(3) 0.057(4) 0.085(4) 0.008(3) 0.032(3) 0.013(3)
F2_20 0.030(3) 0.055(3) 0.063(3) 0.033(3) 0.011(2) 0.003(2)
F3_20 0.018(2) 0.110(6) 0.080(4) 0.044(4) -0.005(3) -0.015(3)
F4_20 0.035(3) 0.073(4) 0.051(3) -0.028(3) -0.010(2) -0.004(3)
F5_20 0.084(5) 0.029(3) 0.066(4) -0.002(3) -0.012(3) 0.012(3)
F6_20 0.092(5) 0.082(5) 0.039(3) 0.018(3) 0.007(3) -0.026(4)
O1_20 0.019(2) 0.025(3) 0.031(3) 0.009(2) 0.002(2) 0.000(2)
O2_20 0.024(2) 0.020(2) 0.028(2) 0.0024(19) 0.003(2) 0.005(2)
C1_20 0.015(3) 0.031(4) 0.039(4) 0.007(3) 0.000(3) -0.003(3)
C2_20 0.036(4) 0.029(4) 0.040(4) 0.010(3) 0.008(4) 0.006(3)
C3_20 0.032(4) 0.034(4) 0.045(5) 0.007(4) 0.002(4) -0.004(4)
C4_20 0.035(4) 0.030(4) 0.036(4) -0.006(3) 0.001(3) 0.009(3)
C5_20 0.032(4) 0.022(4) 0.036(4) -0.004(3) 0.000(3) 0.005(3)
F1_21 0.039(3) 0.061(4) 0.045(3) -0.022(3) 0.012(2) 0.011(3)
F2_21 0.109(6) 0.064(4) 0.066(4) 0.000(3) 0.059(4) -0.013(4)
F3_21 0.109(6) 0.094(5) 0.060(4) 0.016(4) 0.025(4) 0.078(5)
F4_21 0.063(4) 0.105(6) 0.068(4) 0.019(4) 0.005(3) 0.037(4)
F5_21 0.256(14) 0.067(5) 0.091(6) -0.030(5) -0.109(8) 0.054(7)
F6_21 0.083(5) 0.152(8) 0.062(4) 0.070(5) 0.028(4) 0.059(5)
O1_21 0.026(3) 0.031(3) 0.028(3) 0.000(2) 0.003(2) 0.015(2)
O2_21 0.023(2) 0.024(3) 0.032(3) 0.010(2) 0.005(2) 0.007(2)
C1_21 0.030(4) 0.022(3) 0.036(4) 0.004(3) 0.014(3) 0.012(3)
C2_21 0.038(4) 0.022(4) 0.040(4) 0.005(3) 0.005(3) 0.010(3)
C3_21 0.045(5) 0.034(4) 0.043(5) 0.015(4) 0.011(4) 0.012(4)
C4_21 0.033(4) 0.041(5) 0.036(4) 0.012(4) 0.000(3) 0.011(4)
C5_21 0.046(5) 0.060(6) 0.038(5) 0.013(4) -0.005(4) 0.029(5)
F1_22 0.037(3) 0.028(3) 0.062(3) 0.009(2) 0.007(2) -0.006(2)
F2_22 0.026(3) 0.055(4) 0.081(4) 0.018(3) 0.010(3) 0.001(2)
F3_22 0.055(3) 0.045(3) 0.040(3) -0.011(2) -0.008(2) -0.011(3)
F4_22 0.075(4) 0.058(4) 0.033(3) 0.021(3) -0.009(3) 0.012(3)
F5_22 0.070(4) 0.038(3) 0.038(3) 0.015(2) 0.021(3) 0.032(3)
F6_22 0.043(3) 0.066(4) 0.042(3) 0.034(3) 0.022(2) 0.019(3)
O1_22 0.025(3) 0.021(2) 0.027(2) 0.006(2) 0.006(2) 0.002(2)
O2_22 0.025(2) 0.023(2) 0.023(2) 0.0060(19) 0.0043(19) 0.003(2)
C1_22 0.025(4) 0.045(5) 0.042(5) -0.002(4) 0.004(3) -0.001(4)
C2_22 0.025(3) 0.020(3) 0.023(3) -0.001(3) 0.007(3) 0.003(3)
C3_22 0.020(3) 0.038(4) 0.023(3) 0.007(3) 0.000(3) 0.008(3)
C4_22 0.032(4) 0.025(4) 0.015(3) 0.004(3) 0.007(3) 0.014(3)
C5_22 0.031(4) 0.029(4) 0.026(3) 0.005(3) 0.006(3) 0.013(3)
F1_23 0.044(3) 0.042(3) 0.033(2) -0.004(2) 0.018(2) -0.002(2)
F2_23 0.045(3) 0.027(2) 0.041(3) -0.002(2) 0.002(2) 0.009(2)
F3_23 0.044(3) 0.039(3) 0.035(2) -0.001(2) -0.008(2) 0.011(2)
F4_23 0.049(4) 0.086(5) 0.057(4) 0.002(3) -0.014(3) 0.044(3)
F5_23 0.127(8) 0.292(17) 0.088(6) 0.044(8) 0.037(6) 0.168(11)
F6_23 0.167(11) 0.061(5) 0.275(16) -0.051(8) -0.124(11) 0.088(7)
O1_23 0.022(2) 0.030(3) 0.024(2) 0.001(2) 0.0008(19) 0.009(2)
O2_23 0.032(3) 0.025(3) 0.027(2) 0.002(2) 0.005(2) 0.013(2)
C1_23 0.034(4) 0.027(4) 0.032(4) -0.003(3) 0.002(3) 0.002(3)
C2_23 0.024(3) 0.028(4) 0.026(3) 0.003(3) 0.000(3) 0.001(3)
C3_23 0.027(4) 0.035(4) 0.036(4) 0.001(3) -0.001(3) 0.016(3)
C4_23 0.027(4) 0.035(4) 0.038(4) 0.005(3) -0.001(3) 0.012(3)
C5_23 0.062(7) 0.080(9) 0.054(6) -0.019(6) -0.017(6) 0.055(7)
F1_24 0.062(4) 0.150(8) 0.059(4) -0.047(5) 0.020(4) -0.017(5)
F2_24 0.168(8) 0.036(3) 0.101(6) 0.011(3) 0.094(6) 0.031(4)
F3_24 0.072(4) 0.050(3) 0.065(4) -0.011(3) 0.052(3) -0.016(3)
F4_24 0.099(6) 0.090(6) 0.149(8) 0.066(6) -0.075(6) -0.053(5)
F5_24 0.166(9) 0.111(7) 0.106(6) -0.065(5) 0.096(6) -0.112(7)
F6_24 0.042(4) 0.029(4) 0.273(13) -0.031(5) 0.018(6) -0.008(3)
O1_24 0.027(3) 0.021(2) 0.029(2) 0.005(2) 0.011(2) 0.002(2)
O2_24 0.022(2) 0.026(3) 0.032(3) 0.003(2) 0.008(2) 0.001(2)
C1_24 0.058(6) 0.032(5) 0.052(5) -0.007(4) 0.035(5) -0.005(4)
C2_24 0.033(4) 0.022(3) 0.040(4) 0.002(3) 0.020(3) 0.002(3)
C3_24 0.040(5) 0.032(4) 0.038(4) 0.004(3) 0.022(4) 0.005(4)
C4_24 0.027(4) 0.021(3) 0.038(4) 0.007(3) 0.007(3) -0.001(3)
C5_24 0.028(4) 0.022(4) 0.056(5) 0.005(3) 0.014(4) 0.001(3)
F1_25 0.087(5) 0.082(5) 0.061(4) -0.002(4) 0.016(4) -0.047(4)
F2_25 0.106(7) 0.049(5) 0.140(8) -0.043(5) 0.013(6) -0.008(5)
F3_25 0.205(11) 0.106(7) 0.034(3) 0.007(4) -0.009(5) -0.085(7)
F4_25 0.141(8) 0.102(6) 0.066(5) 0.059(5) -0.013(5) -0.001(6)
F5_25 0.046(3) 0.108(6) 0.128(6) 0.099(5) 0.007(4) -0.004(4)
F6_25 0.102(6) 0.072(5) 0.139(7) 0.076(5) 0.057(5) 0.051(4)
O1_25 0.026(3) 0.025(3) 0.026(2) 0.001(2) 0.002(2) 0.000(2)
O2_25 0.039(3) 0.023(3) 0.031(3) 0.007(2) 0.010(2) 0.006(2)
C1_25 0.054(6) 0.059(7) 0.032(4) 0.002(4) 0.003(4) -0.004(5)
C2_25 0.036(5) 0.032(4) 0.034(4) 0.004(3) 0.011(4) 0.003(4)
C3_25 0.036(4) 0.052(5) 0.023(4) 0.009(4) 0.005(3) 0.005(4)
C4_25 0.027(4) 0.037(4) 0.040(4) 0.023(4) 0.010(3) 0.011(3)
C5_25 0.048(5) 0.056(6) 0.048(5) 0.028(5) 0.005(4) 0.016(5)
F1_26 0.043(3) 0.025(2) 0.033(2) -0.0008(19) 0.000(2) 0.008(2)
F2_26 0.045(3) 0.043(3) 0.030(2) -0.002(2) 0.011(2) 0.000(2)
F3_26 0.049(3) 0.051(3) 0.026(2) 0.002(2) -0.010(2) 0.014(2)
F4_26 0.041(3) 0.069(4) 0.096(5) 0.013(4) -0.009(3) 0.032(3)
F5_26 0.114(8) 0.031(4) 0.41(2) 0.004(8) -0.118(12) 0.037(5)
F6_26 0.166(12) 0.37(2) 0.103(8) 0.040(10) 0.049(8) 0.222(15)
O1_26 0.033(3) 0.032(3) 0.023(2) 0.004(2) 0.002(2) 0.015(2)
O2_26 0.042(3) 0.029(3) 0.039(3) 0.006(2) 0.013(3) 0.020(3)
C1_26 0.038(4) 0.032(4) 0.024(3) 0.004(3) 0.001(3) 0.008(3)
C2_26 0.029(4) 0.026(4) 0.022(3) 0.005(3) 0.002(3) 0.005(3)
C3_26 0.039(5) 0.026(4) 0.038(4) 0.007(3) 0.002(4) 0.004(3)
C4_26 0.035(4) 0.024(4) 0.048(5) 0.010(3) 0.002(4) 0.010(3)
C5_26 0.062(8) 0.064(8) 0.081(9) -0.005(6) -0.006(7) 0.045(7)
F1_27 0.054(5) 0.021(4) 0.40(2) -0.010(7) -0.046(8) -0.006(3)
F2_27 0.111(7) 0.117(7) 0.095(6) 0.024(5) -0.064(6) -0.050(6)
F3_27 0.165(10) 0.127(8) 0.116(7) -0.049(6) 0.081(7) -0.112(8)
F4_27 0.076(5) 0.063(4) 0.115(6) -0.015(4) 0.073(5) -0.013(4)
F5_27 0.304(15) 0.030(4) 0.267(14) -0.002(6) 0.261(13) 0.009(6)
F6_27 0.126(9) 0.210(13) 0.064(5) -0.052(7) 0.040(6) 0.006(8)
O1_27 0.039(3) 0.024(3) 0.034(3) 0.001(2) 0.003(3) 0.001(2)
O2_27 0.038(3) 0.025(3) 0.035(3) 0.002(2) 0.016(2) 0.001(2)
C1_27 0.035(5) 0.034(5) 0.060(6) 0.010(4) 0.001(4) -0.004(4)
C2_27 0.039(5) 0.019(4) 0.033(4) 0.003(3) 0.001(3) -0.005(3)
C3_27 0.043(5) 0.025(4) 0.051(5) 0.008(4) 0.020(4) -0.004(4)
C4_27 0.038(5) 0.027(4) 0.043(5) 0.002(3) 0.023(4) 0.000(3)
C5_27 0.074(8) 0.051(7) 0.103(10) -0.030(7) 0.066(8) -0.035(6)
F1_28 0.096(5) 0.028(3) 0.063(4) -0.011(3) -0.002(4) 0.001(3)
F2_28 0.051(4) 0.051(4) 0.080(5) -0.011(3) 0.014(3) -0.026(3)
F3_28 0.084(5) 0.058(4) 0.036(3) -0.012(3) -0.004(3) -0.008(3)
F4_28 0.272(15) 0.106(7) 0.068(5) 0.063(5) -0.068(7) -0.076(8)
F5_28 0.086(5) 0.043(3) 0.077(4) 0.035(3) 0.019(4) 0.010(3)
F6_28 0.177(9) 0.061(5) 0.079(5) 0.027(4) 0.082(6) 0.005(5)
O1_28 0.040(3) 0.023(3) 0.031(3) 0.004(2) 0.011(2) -0.001(2)
O2_28 0.050(4) 0.027(3) 0.023(3) 0.003(2) 0.003(2) -0.004(3)
C1_28 0.049(6) 0.038(5) 0.045(5) -0.002(4) 0.005(4) 0.004(5)
C2_28 0.039(5) 0.029(4) 0.031(4) -0.001(3) 0.011(4) 0.003(4)
C3_28 0.069(7) 0.045(5) 0.024(4) 0.005(4) -0.005(4) 0.000(5)
C4_28 0.063(6) 0.033(5) 0.032(4) 0.013(4) 0.010(4) 0.003(4)
C5_28 0.115(12) 0.062(8) 0.035(5) 0.022(5) -0.003(6) -0.018(8)
O1_29 0.020(3) 0.034(6) 0.022(9) -0.009(7) -0.007(4) 0.001(4)
O2_29 0.023(2) 0.022(3) 0.027(3) 0.0098(18) 0.0018(18) 0.0030(18)
C2_29 0.016(5) 0.014(5) 0.026(6) 0.007(5) 0.006(4) 0.011(4)
C3_29 0.009(4) 0.017(5) 0.022(5) 0.007(4) 0.006(4) 0.001(4)
C4_29 0.019(5) 0.017(5) 0.024(6) 0.008(4) 0.003(4) 0.006(4)
F1_30 0.028(3) 0.044(3) 0.059(3) -0.002(3) 0.010(2) -0.003(2)
F2_30 0.047(3) 0.030(3) 0.058(3) 0.009(2) 0.004(3) -0.009(2)
F3_30 0.056(4) 0.052(3) 0.040(3) -0.018(2) 0.006(3) -0.026(3)
F4_30 0.072(4) 0.068(4) 0.039(3) 0.024(3) -0.016(3) 0.009(3)
F5_30 0.063(4) 0.075(4) 0.055(3) 0.041(3) 0.034(3) 0.038(3)
F6_30 0.080(4) 0.034(3) 0.044(3) 0.014(2) 0.024(3) 0.030(3)
O1_30 0.029(3) 0.019(3) 0.027(3) 0.002(2) 0.001(2) -0.002(2)
O2_30 0.029(3) 0.027(3) 0.031(3) 0.006(2) 0.005(2) 0.006(2)
C1_30 0.032(4) 0.031(4) 0.030(4) -0.002(3) 0.002(3) -0.005(4)
C2_30 0.023(3) 0.025(4) 0.022(3) -0.003(3) 0.003(3) 0.003(3)
C3_30 0.031(4) 0.037(4) 0.022(3) 0.000(3) 0.000(3) 0.006(3)
C4_30 0.032(4) 0.024(4) 0.024(3) 0.003(3) 0.010(3) 0.009(3)
C5_30 0.042(5) 0.039(5) 0.028(4) 0.007(3) 0.008(3) 0.019(4)
O1_31 0.026(2) 0.028(2) 0.027(3) 0.011(2) 0.007(2) 0.0064(18)
O2_31 0.028(4) 0.020(5) 0.019(8) 0.008(4) 0.002(5) -0.002(3)
C2_31 0.026(6) 0.044(6) 0.021(4) 0.014(4) 0.006(4) 0.011(5)
C3_31 0.035(7) 0.045(6) 0.015(5) 0.012(4) -0.009(5) 0.011(5)
C4_31 0.038(6) 0.023(6) 0.026(6) 0.005(5) -0.009(5) 0.004(5)
F1_32 0.64(4) 0.009(4) 0.177(13) 0.005(5) -0.136(18) 0.002(9)
F2_32 0.138(11) 0.133(11) 0.194(14) -0.117(10) 0.009(10) 0.018(8)
F3_32 0.142(9) 0.127(8) 0.201(12) -0.117(9) -0.112(9) 0.044(7)
F4_32 0.093(6) 0.104(6) 0.065(4) -0.030(4) -0.039(4) 0.042(5)
F5_32 0.075(5) 0.132(7) 0.090(5) 0.085(5) 0.042(4) 0.058(5)
F6_32 0.061(4) 0.071(4) 0.066(4) 0.021(3) 0.007(3) 0.028(3)
O1_32 0.037(3) 0.018(3) 0.045(3) 0.005(2) -0.005(3) 0.006(2)
O2_32 0.028(3) 0.031(3) 0.041(3) 0.009(2) 0.000(2) 0.006(2)
C1_32 0.128(15) 0.046(8) 0.111(13) -0.039(8) -0.075(12) 0.037(9)
C2_32 0.062(7) 0.036(5) 0.051(6) 0.002(4) -0.013(5) 0.008(5)
C3_32 0.058(7) 0.062(7) 0.056(7) 0.005(6) -0.014(5) 0.006(6)
C4_32 0.039(5) 0.052(6) 0.045(5) 0.016(4) -0.002(4) 0.010(4)
C5_32 0.050(6) 0.061(6) 0.030(4) 0.012(4) -0.002(4) 0.016(5)
F1_33 0.052(4) 0.077(5) 0.187(9) 0.077(6) 0.002(5) -0.021(4)
F2_33 0.128(8) 0.120(8) 0.120(8) -0.051(6) 0.048(7) -0.078(7)
F3_33 0.033(3) 0.075(5) 0.207(10) 0.050(6) 0.008(5) -0.001(3)
F4_33 0.051(4) 0.079(5) 0.146(7) 0.010(5) 0.041(4) 0.036(4)
F5_33 0.111(6) 0.054(4) 0.061(4) 0.032(3) 0.021(4) 0.042(4)
F6_33 0.084(4) 0.049(3) 0.038(3) 0.005(2) 0.018(3) 0.031(3)
O1_33 0.022(3) 0.027(3) 0.072(4) 0.016(3) 0.008(3) 0.003(2)
O2_33 0.033(3) 0.024(3) 0.040(3) 0.006(2) 0.007(2) 0.010(2)
C1_33 0.025(5) 0.057(7) 0.109(10) 0.024(7) 0.009(5) -0.012(5)
C2_33 0.028(4) 0.049(6) 0.065(6) 0.028(5) 0.004(4) 0.002(4)
C3_33 0.034(5) 0.054(6) 0.079(7) 0.028(6) 0.013(5) 0.016(4)
C4_33 0.039(5) 0.034(4) 0.052(5) 0.016(4) 0.015(4) 0.015(4)
C5_33 0.042(5) 0.053(6) 0.051(5) 0.018(5) 0.020(4) 0.024(4)
F1_34 0.066(4) 0.137(7) 0.082(5) 0.074(5) 0.041(4) 0.041(5)
F2_34 0.105(6) 0.071(4) 0.082(5) 0.045(4) 0.050(4) 0.065(4)
F3_34 0.110(6) 0.118(7) 0.046(4) 0.031(4) -0.012(4) 0.048(5)
F4_34 0.071(4) 0.056(4) 0.066(4) -0.023(3) -0.008(3) -0.008(3)
F5_34 0.029(3) 0.052(4) 0.111(6) -0.009(4) 0.011(3) 0.003(3)
F6_34 0.045(3) 0.039(3) 0.094(5) 0.021(3) -0.008(3) -0.016(3)
O1_34 0.037(3) 0.036(3) 0.035(3) 0.013(2) 0.011(3) 0.012(3)
O2_34 0.027(3) 0.024(3) 0.037(3) 0.002(2) 0.001(2) 0.006(2)
C1_34 0.056(6) 0.078(8) 0.052(6) 0.031(6) 0.024(5) 0.044(6)
C2_34 0.041(5) 0.050(5) 0.028(4) 0.011(4) 0.013(4) 0.029(4)
C3_34 0.036(5) 0.050(6) 0.034(4) 0.004(4) -0.002(4) 0.017(4)
C4_34 0.033(4) 0.028(4) 0.031(4) -0.007(3) 0.001(3) 0.011(3)
C5_34 0.040(5) 0.048(6) 0.044(5) -0.013(4) -0.003(4) 0.005(4)
F1_35 0.055(11) 0.15(2) 0.24(2) 0.027(18) 0.000(13) 0.062(13)
F2_35 0.078(14) 0.095(12) 0.30(3) 0.017(13) -0.015(17) 0.041(10)
F3_35 0.085(15) 0.136(18) 0.218(18) 0.004(14) -0.040(12) 0.054(12)
F4_35 0.097(7) 0.185(11) 0.064(5) -0.023(6) 0.021(5) -0.018(7)
F5_35 0.120(9) 0.260(15) 0.064(6) -0.007(7) -0.015(6) -0.025(9)
F6_35 0.51(3) 0.074(7) 0.084(8) -0.005(6) 0.099(13) 0.052(12)
O1_35 0.031(3) 0.032(4) 0.086(5) 0.014(3) 0.010(4) 0.005(3)
O2_35 0.032(3) 0.060(4) 0.037(3) -0.006(3) 0.003(3) 0.008(3)
C1_35 0.040(12) 0.094(12) 0.213(18) 0.000(13) -0.022(9) 0.036(11)
C6_35 0.023(4) 0.064(7) 0.110(10) 0.045(7) 0.003(6) 0.003(5)
C3_35 0.045(6) 0.095(10) 0.079(9) 0.023(8) -0.024(6) 0.010(7)
C4_35 0.031(5) 0.080(8) 0.049(6) 0.001(5) -0.002(4) -0.002(5)
C5_35 0.060(8) 0.185(19) 0.029(6) 0.007(9) -0.014(5) -0.001(10)
F1_36 0.164(12) 0.237(17) 0.131(10) -0.095(11) 0.095(9) -0.012(11)
F2_36 0.248(14) 0.045(5) 0.275(15) 0.033(7) 0.220(13) 0.048(7)
F3_36 0.170(9) 0.054(5) 0.234(11) -0.009(6) 0.181(9) 0.001(5)
F4_36 0.162(11) 0.121(9) 0.166(11) 0.052(8) -0.103(9) -0.039(8)
F5_36 0.269(16) 0.180(12) 0.117(8) -0.035(8) 0.078(10) -0.188(13)
F6_36 0.047(5) 0.039(5) 0.46(2) -0.048(8) -0.030(9) 0.008(4)
O1_36 0.063(5) 0.023(3) 0.070(4) -0.001(3) 0.047(4) -0.006(3)
O2_36 0.039(3) 0.030(3) 0.048(4) 0.006(3) 0.017(3) 0.006(3)
C1_36 0.132(14) 0.023(5) 0.188(18) -0.003(8) 0.138(14) -0.011(7)
C2_36 0.081(7) 0.027(4) 0.062(6) 0.008(4) 0.054(6) 0.006(5)
C3_36 0.041(5) 0.038(5) 0.075(7) 0.016(5) 0.029(5) 0.004(4)
C4_36 0.039(5) 0.034(5) 0.050(5) 0.016(4) 0.009(4) 0.005(4)
C5_36 0.032(5) 0.038(5) 0.065(6) 0.012(5) 0.000(4) 0.003(4)
F1_37 0.084(5) 0.068(5) 0.084(5) -0.021(4) 0.029(4) -0.038(4)
F2_37 0.115(6) 0.028(3) 0.060(4) -0.010(3) -0.006(4) 0.006(4)
F3_37 0.098(5) 0.049(4) 0.042(3) -0.007(3) -0.011(3) -0.014(4)
F4_37 0.283(16) 0.121(8) 0.083(6) 0.080(6) -0.073(8) -0.095(9)
F5_37 0.193(10) 0.061(5) 0.094(6) 0.026(4) 0.088(7) -0.020(6)
F6_37 0.109(6) 0.070(5) 0.093(6) 0.054(5) 0.022(5) 0.000(5)
O1_37 0.048(4) 0.028(3) 0.031(3) 0.002(2) 0.011(3) -0.001(3)
O2_37 0.069(5) 0.037(4) 0.036(3) 0.012(3) 0.007(3) -0.012(3)
C1_37 0.073(7) 0.036(5) 0.031(4) -0.004(4) 0.007(5) -0.004(5)
C2_37 0.052(6) 0.033(5) 0.029(4) -0.001(3) 0.006(4) 0.001(4)
C3_37 0.074(7) 0.053(6) 0.026(4) 0.002(4) 0.012(5) -0.003(5)
C4_37 0.082(8) 0.043(5) 0.034(5) 0.008(4) 0.020(5) -0.014(5)
C5_37 0.154(16) 0.052(8) 0.047(7) 0.012(6) 0.012(8) -0.034(9)

loop_
_atom_type_symbol
_atom_type_description
_atom_type_scat_dispersion_real
_atom_type_scat_dispersion_imag
_atom_type_scat_source
C C 0.0033 0.0016 'International Tables Vol C Tables 4.2.6.8 and 6.1.1.4'
H H 0.0000 0.0000 'International Tables Vol C Tables 4.2.6.8 and 6.1.1.4'
Eu Eu -0.1578 3.6682 'International Tables Vol C Tables 4.2.6.8 and 6.1.1.4'
F F 0.0171 0.0103 'International Tables Vol C Tables 4.2.6.8 and 6.1.1.4'
N N 0.0061 0.0033 'International Tables Vol C Tables 4.2.6.8 and 6.1.1.4'
O O 0.0106 0.0060 'International Tables Vol C Tables 4.2.6.8 and 6.1.1.4'
P P 0.1023 0.0942 'International Tables Vol C Tables 4.2.6.8 and 6.1.1.4'

loop_
_geom_angle_atom_site_label_1
_geom_angle_atom_site_label_2
_geom_angle_atom_site_label_3
_geom_angle
_geom_angle_site_symmetry_1
_geom_angle_site_symmetry_3
_geom_angle_publ_flag
O1_3 Eu21 N1_3 64.01(19) . . ?
O1_3 Eu21 O1_26 73.6(2) . . ?
O1_3 Eu21 O2_26 92.5(2) . . ?
O1_3 Eu21 O1_27 145.4(2) . . ?
O1_3 Eu21 O2_27 134.71(19) . . ?
O1_3 Eu21 O1_28 76.0(2) . . ?
O1_3 Eu21 O2_28 131.7(2) . . ?
O2_4 Eu21 N1_3 136.49(19) 1_545 . ?
O2_4 Eu21 O1_26 70.56(18) 1_545 . ?
O2_4 Eu21 O2_26 139.55(19) 1_545 . ?
O2_4 Eu21 O1_27 93.25(19) 1_545 . ?
O2_4 Eu21 O2_27 139.52(19) 1_545 . ?
O2_4 Eu21 O1_28 89.23(19) 1_545 . ?
O2_4 Eu21 O2_28 69.13(19) 1_545 . ?
O1_26 Eu21 N1_3 112.73(19) . . ?
O2_26 Eu21 N1_3 63.7(2) . . ?
O2_26 Eu21 O1_26 69.00(18) . . ?
O2_26 Eu21 O1_27 73.6(2) . . ?
O2_26 Eu21 O2_28 135.5(2) . . ?
O1_27 Eu21 N1_3 129.8(2) . . ?
O1_27 Eu21 O1_26 71.87(19) . . ?
O1_27 Eu21 O2_28 71.2(2) . . ?
O2_27 Eu21 N1_3 71.31(19) . . ?
O2_27 Eu21 O1_26 133.9(2) . . ?
O2_27 Eu21 O2_26 73.6(2) . . ?
O2_27 Eu21 O1_27 72.43(19) . . ?
O2_27 Eu21 O1_28 78.6(2) . . ?
O2_27 Eu21 O2_28 70.4(2) . . ?
O1_28 Eu21 N1_3 64.3(2) . . ?
O1_28 Eu21 O1_26 146.51(19) . . ?
O1_28 Eu21 O2_26 126.4(2) . . ?
O1_28 Eu21 O1_27 137.70(19) . . ?
O1_28 Eu21 O2_28 70.42(18) . . ?
O2_28 Eu21 N1_3 124.88(19) . . ?
O2_28 Eu21 O1_26 122.38(18) . . ?
O2_3 Eu22 O1_4 74.61(19) . . ?
O2_3 Eu22 N1_4 127.10(17) . . ?
O2_3 Eu22 O1_29 106.3(6) . . ?
O2_3 Eu22 O2_29 139.9(5) . . ?
O2_3 Eu22 O1_30 71.64(18) . . ?
O2_3 Eu22 O2_30 138.89(19) . . ?
O2_3 Eu22 O1_31 70.1(5) . . ?
O2_3 Eu22 O2_31 77.1(8) . . ?
O1_4 Eu22 N1_4 62.07(17) . . ?
O1_4 Eu22 O1_29 147.1(6) . . ?
O1_4 Eu22 O2_29 127.2(5) . . ?
O1_4 Eu22 O1_30 77.21(18) . . ?
O1_4 Eu22 O1_31 137.2(5) . . ?
O1_4 Eu22 O2_31 79.1(9) . . ?
O1_29 Eu22 N1_4 126.6(6) . . ?
O2_29 Eu22 N1_4 65.4(5) . . ?
O2_29 Eu22 O1_29 73.7(7) . . ?
O2_29 Eu22 O1_30 139.6(5) . . ?
O1_30 Eu22 N1_4 121.88(17) . . ?
O1_30 Eu22 O1_29 72.3(6) . . ?
O2_30 Eu22 O1_4 81.21(19) . . ?
O2_30 Eu22 N1_4 63.78(17) . . ?
O2_30 Eu22 O1_29 77.5(7) . . ?
O2_30 Eu22 O2_29 81.0(5) . . ?
O2_30 Eu22 O1_30 70.88(18) . . ?
O2_30 Eu22 O1_31 141.6(5) . . ?
O2_30 Eu22 O2_31 130.2(7) . . ?
O1_31 Eu22 N1_4 125.6(5) . . ?
O1_31 Eu22 O1_29 68.2(8) . . ?
O1_31 Eu22 O2_29 73.3(7) . . ?
O1_31 Eu22 O1_30 112.5(5) . . ?
O1_31 Eu22 O2_31 70.2(9) . . ?
O2_31 Eu22 N1_4 66.6(7) . . ?
O2_31 Eu22 O1_29 133.7(11) . . ?
O2_31 Eu22 O2_29 75.7(11) . . ?
O2_31 Eu22 O1_30 144.7(9) . . ?
O2_5 Eu31 N1_6 127.0(2) . 1_545 ?
O2_5 Eu31 O1_32 77.2(2) . . ?
O2_5 Eu31 O2_32 67.9(2) . . ?
O2_5 Eu31 O1_33 137.0(2) . . ?
O2_5 Eu31 O2_33 109.3(2) . . ?
O2_5 Eu31 O1_34 137.8(2) . . ?
O2_5 Eu31 O2_34 70.76(19) . . ?
O1_6 Eu31 N1_6 62.02(18) 1_545 1_545 ?
O1_6 Eu31 O1_32 80.6(2) 1_545 . ?
O1_6 Eu31 O2_32 138.1(2) 1_545 . ?
O1_6 Eu31 O1_33 127.1(2) 1_545 . ?
O1_6 Eu31 O2_33 148.9(2) 1_545 . ?
O1_6 Eu31 O1_34 79.5(2) 1_545 . ?
O1_6 Eu31 O2_34 77.87(18) 1_545 . ?
O1_32 Eu31 N1_6 65.90(19) . 1_545 ?
O1_32 Eu31 O2_32 71.46(19) . . ?
O1_32 Eu31 O1_33 73.0(2) . . ?
O1_32 Eu31 O2_33 130.51(19) . . ?
O1_32 Eu31 O2_34 144.7(2) . . ?
O2_32 Eu31 N1_6 127.24(19) . 1_545 ?
O2_32 Eu31 O2_33 66.91(19) . . ?
O1_33 Eu31 N1_6 65.47(19) . 1_545 ?
O1_33 Eu31 O2_32 73.6(2) . . ?
O1_33 Eu31 O2_33 70.6(2) . . ?
O1_33 Eu31 O2_34 141.9(2) . . ?
O2_33 Eu31 N1_6 123.44(19) . 1_545 ?
O1_34 Eu31 N1_6 65.76(19) . 1_545 ?
O1_34 Eu31 O1_32 131.6(2) . . ?
O1_34 Eu31 O2_32 142.3(2) . . ?
O1_34 Eu31 O1_33 85.0(2) . . ?
O1_34 Eu31 O2_33 76.86(19) . . ?
O1_34 Eu31 O2_34 70.8(2) . . ?
O2_34 Eu31 N1_6 124.54(18) . 1_545 ?
O2_34 Eu31 O2_32 108.22(19) . . ?
O2_34 Eu31 O2_33 75.41(18) . . ?
O1_5 Eu32 N1_5 63.89(19) . . ?
O1_5 Eu32 O1_35 90.4(2) . . ?
O1_5 Eu32 O2_35 73.0(2) . . ?
O1_5 Eu32 O1_36 134.5(2) . . ?
O1_5 Eu32 O2_36 143.9(2) . . ?
O1_5 Eu32 O1_37 75.8(2) . . ?
O1_5 Eu32 O2_37 131.7(2) . . ?
O2_6 Eu32 O1_5 76.49(19) . . ?
O2_6 Eu32 N1_5 135.2(2) . . ?
O2_6 Eu32 O1_35 138.7(2) . . ?
O2_6 Eu32 O2_35 70.1(2) . . ?
O2_6 Eu32 O1_36 141.0(2) . . ?
O2_6 Eu32 O2_36 93.6(2) . . ?
O2_6 Eu32 O1_37 87.8(2) . . ?
O2_6 Eu32 O2_37 69.1(2) . . ?
O1_35 Eu32 N1_5 64.5(2) . . ?
O1_35 Eu32 O2_35 68.7(2) . . ?
O1_35 Eu32 O2_37 137.6(3) . . ?
O2_35 Eu32 N1_5 114.0(2) . . ?
O1_36 Eu32 N1_5 70.8(2) . . ?
O1_36 Eu32 O1_35 73.8(3) . . ?
O1_36 Eu32 O2_35 133.4(2) . . ?
O1_36 Eu32 O2_36 73.0(2) . . ?
O1_36 Eu32 O1_37 80.6(2) . . ?
O1_36 Eu32 O2_37 71.9(3) . . ?
O2_36 Eu32 N1_5 130.9(2) . . ?
O2_36 Eu32 O1_35 74.3(2) . . ?
O2_36 Eu32 O2_35 71.0(2) . . ?
O2_36 Eu32 O2_37 72.4(2) . . ?
O1_37 Eu32 N1_5 63.6(2) . . ?
O1_37 Eu32 O1_35 127.2(2) . . ?
O1_37 Eu32 O2_35 145.1(2) . . ?
O1_37 Eu32 O2_36 139.3(2) . . ?
O1_37 Eu32 O2_37 70.2(2) . . ?
O2_37 Eu32 N1_5 123.9(2) . . ?
O2_37 Eu32 O2_35 122.0(2) . . ?
O2_1 Eu11 O1_2 73.96(17) . 1_545 ?
O2_1 Eu11 N1_2 129.44(17) . 1_545 ?
O2_1 Eu11 O1_20 140.49(17) . . ?
O2_1 Eu11 O2_20 85.48(17) . . ?
O2_1 Eu11 O1_21 102.00(18) . . ?
O2_1 Eu11 O2_21 68.49(17) . . ?
O2_1 Eu11 O1_22 70.80(17) . . ?
O2_1 Eu11 O2_22 138.21(17) . . ?
O1_2 Eu11 N1_2 61.67(16) 1_545 1_545 ?
O1_2 Eu11 O1_20 129.42(17) 1_545 . ?
O1_2 Eu11 O2_20 78.74(17) 1_545 . ?
O1_2 Eu11 O1_21 151.13(17) 1_545 . ?
O1_2 Eu11 O2_21 130.90(17) 1_545 . ?
O1_2 Eu11 O1_22 78.93(17) 1_545 . ?
O1_2 Eu11 O2_22 84.60(17) 1_545 . ?
O1_20 Eu11 N1_2 68.59(17) . 1_545 ?
O1_20 Eu11 O2_20 71.84(17) . . ?
O1_20 Eu11 O1_21 71.80(18) . . ?
O1_20 Eu11 O2_21 73.07(17) . . ?
O1_20 Eu11 O1_22 137.08(17) . . ?
O2_20 Eu11 N1_2 64.04(16) . 1_545 ?
O2_20 Eu11 O2_21 68.04(17) . . ?
O2_20 Eu11 O1_22 151.07(17) . . ?
O1_21 Eu11 N1_2 128.56(17) . 1_545 ?
O1_21 Eu11 O2_20 129.96(17) . . ?
O1_21 Eu11 O2_21 69.25(17) . . ?
O1_21 Eu11 O1_22 72.91(17) . . ?
O2_21 Eu11 N1_2 125.42(17) . 1_545 ?
O2_21 Eu11 O1_22 115.38(17) . . ?
O1_22 Eu11 N1_2 119.18(16) . 1_545 ?
O2_22 Eu11 N1_2 62.28(16) . 1_545 ?
O2_22 Eu11 O1_20 80.39(17) . . ?
O2_22 Eu11 O2_20 125.42(17) . . ?
O2_22 Eu11 O1_21 80.06(17) . . ?
O2_22 Eu11 O2_21 144.24(17) . . ?
O2_22 Eu11 O1_22 70.11(16) . . ?
O1_1 Eu12 N1_1 63.90(17) . . ?
O1_1 Eu12 O1_23 72.06(18) . . ?
O1_1 Eu12 O2_23 88.75(19) . . ?
O1_1 Eu12 O1_24 134.52(17) . . ?
O1_1 Eu12 O2_24 142.96(18) . . ?
O1_1 Eu12 O1_25 79.46(19) . . ?
O1_1 Eu12 O2_25 133.9(2) . . ?
O2_2 Eu12 O1_1 75.64(18) . . ?
O2_2 Eu12 N1_1 133.21(18) . . ?
O2_2 Eu12 O1_23 71.21(17) . . ?
O2_2 Eu12 O2_23 140.62(17) . . ?
O2_2 Eu12 O1_24 140.43(17) . . ?
O2_2 Eu12 O2_24 97.08(18) . . ?
O2_2 Eu12 O1_25 87.77(18) . . ?
O2_2 Eu12 O2_25 69.16(17) . . ?
O1_23 Eu12 N1_1 114.16(18) . . ?
O2_23 Eu12 N1_1 63.30(19) . . ?
O2_23 Eu12 O1_23 69.60(17) . . ?
O2_23 Eu12 O2_24 73.97(19) . . ?
O2_23 Eu12 O1_25 125.14(18) . . ?
O2_23 Eu12 O2_25 137.15(18) . . ?
O1_24 Eu12 N1_1 70.83(16) . . ?
O1_24 Eu12 O1_23 134.52(17) . . ?
O1_24 Eu12 O2_23 74.55(18) . . ?
O1_24 Eu12 O2_24 72.68(17) . . ?
O1_24 Eu12 O1_25 76.78(18) . . ?
O1_24 Eu12 O2_25 71.36(18) . . ?
O2_24 Eu12 N1_1 129.33(18) . . ?
O2_24 Eu12 O1_23 71.24(18) . . ?
O2_24 Eu12 O2_25 71.68(18) . . ?
O1_25 Eu12 N1_1 63.44(19) . . ?
O1_25 Eu12 O1_23 147.87(18) . . ?
O1_25 Eu12 O2_24 137.21(18) . . ?
O1_25 Eu12 O2_25 70.57(18) . . ?
O2_25 Eu12 N1_1 125.34(17) . . ?
O2_25 Eu12 O1_23 120.50(18) . . ?
C1E3 P2R3 C1D3 109.1(18) . . ?
C2D3 C1D3 P2R3 119(2) . . ?
C2D3 C1D3 C6D3 124(3) . . ?
C6D3 C1D3 P2R3 117(2) . . ?
C1D3 C2D3 H2D3 121.2 . . ?
C1D3 C2D3 C3D3 118(3) . . ?
C3D3 C2D3 H2D3 121.2 . . ?
C2D3 C3D3 H3D3 120.5 . . ?
C4D3 C3D3 C2D3 119(2) . . ?
C4D3 C3D3 H3D3 120.5 . . ?
C3D3 C4D3 H4D3 120.8 . . ?
C5D3 C4D3 C3D3 118(2) . . ?
C5D3 C4D3 H4D3 120.8 . . ?
C4D3 C5D3 H5D3 118.5 . . ?
C4D3 C5D3 C6D3 123(2) . . ?
C6D3 C5D3 H5D3 118.5 . . ?
C1D3 C6D3 H6D3 121.0 . . ?
C5D3 C6D3 C1D3 118(2) . . ?
C5D3 C6D3 H6D3 121.0 . . ?
C2E3 C1E3 P2R3 121(3) . . ?
C2E3 C1E3 C6E3 118(4) . . ?
C6E3 C1E3 P2R3 121(3) . . ?
C1E3 C2E3 H2E3 118.9 . . ?
C1E3 C2E3 C3E3 122(3) . . ?
C3E3 C2E3 H2E3 118.9 . . ?
C2E3 C3E3 H3E3 120.2 . . ?
C4E3 C3E3 C2E3 120(2) . . ?
C4E3 C3E3 H3E3 120.2 . . ?
C3E3 C4E3 H4E3 120.5 . . ?
C3E3 C4E3 C5E3 119(2) . . ?
C5E3 C4E3 H4E3 120.5 . . ?
C4E3 C5E3 H5E3 118.3 . . ?
C4E3 C5E3 C6E3 123(2) . . ?
C6E3 C5E3 H5E3 118.3 . . ?
C1E3 C6E3 H6E3 121.4 . . ?
C5E3 C6E3 C1E3 117(3) . . ?
C5E3 C6E3 H6E3 121.4 . . ?
F1A C1A C2A 108.8(14) . . ?
F2A C1A F1A 112.5(17) . . ?
F2A C1A C2A 114.2(14) . . ?
F3A C1A F1A 103.3(16) . . ?
F3A C1A F2A 103.9(15) . . ?
F3A C1A C2A 113.6(16) . . ?
O1A C2A C1A 116(2) . . ?
O1A C2A C3A 127(2) . . ?
C3A C2A C1A 117.1(13) . . ?
C2A C3A H3A 120.1 . . ?
C2A C3A C4A 119.9(12) . . ?
C4A C3A H3A 120.1 . . ?
O2A C4A C3A 126.8(14) . . ?
O2A C4A C5A 116.4(14) . . ?
C3A C4A C5A 116.8(13) . . ?
F4A C5A F5A 107.0(15) . . ?
F4A C5A F6A 95.8(16) . . ?
F4A C5A C4A 116.9(15) . . ?
F5A C5A C4A 105.1(13) . . ?
F6A C5A F5A 104.0(17) . . ?
F6A C5A C4A 126.3(18) . . ?
F1B C1B F2B 110.7(17) . . ?
F1B C1B C2B 111.0(14) . . ?
F2B C1B C2B 106.7(14) . . ?
F3B C1B F1B 107.0(15) . . ?
F3B C1B F2B 105.6(15) . . ?
F3B C1B C2B 115.7(17) . . ?
O1B C2B C1B 115.0(17) . . ?
O1B C2B C3B 128.6(17) . . ?
C3B C2B C1B 116.4(14) . . ?
C2B C3B H3B 119.5 . . ?
C2B C3B C4B 121.1(14) . . ?
C4B C3B H3B 119.5 . . ?
O2B C4B C3B 126(3) . . ?
O2B C4B C5B 113(3) . . ?
C3B C4B C5B 120.2(14) . . ?
F4B C5B C4B 109.9(16) . . ?
F5B C5B F4B 110.2(16) . . ?
F5B C5B F6B 109.7(18) . . ?
F5B C5B C4B 112.8(15) . . ?
F6B C5B F4B 104.7(16) . . ?
F6B C5B C4B 109.1(15) . . ?
F135 C135 C235 113.3(10) . . ?
F235 C135 F135 105.4(11) . . ?
F235 C135 C235 111.8(10) . . ?
F335 C135 F135 105.0(11) . . ?
F335 C135 F235 106.8(10) . . ?
F335 C135 C235 113.7(10) . . ?
O1_1 P1_1 Eu12 27.5(2) . . ?
O1_1 P1_1 C1A_1 113.2(3) . . ?
O1_1 P1_1 C1B_1 110.6(3) . . ?
O1_1 P1_1 C1C_1 107.7(3) . . ?
C1A_1 P1_1 Eu12 120.5(2) . . ?
C1A_1 P1_1 C1C_1 107.5(3) . . ?
C1B_1 P1_1 Eu12 124.7(3) . . ?
C1B_1 P1_1 C1A_1 108.2(3) . . ?
C1B_1 P1_1 C1C_1 109.5(3) . . ?
C1C_1 P1_1 Eu12 80.4(2) . . ?
O2_1 P2_1 C1D_1 116.2(3) . . ?
O2_1 P2_1 C1E_1 111.1(3) . . ?
O2_1 P2_1 C3C_1 107.8(3) . . ?
C1D_1 P2_1 C3C_1 104.7(4) . . ?
C1E_1 P2_1 C1D_1 109.3(4) . . ?
C1E_1 P2_1 C3C_1 107.3(3) . . ?
P1_1 O1_1 Eu12 135.4(3) . . ?
P2_1 O2_1 Eu11 163.5(3) . . ?
C1C_1 N1_1 Eu12 120.9(4) . . ?
C4C_1 N1_1 Eu12 123.4(5) . . ?
C4C_1 N1_1 C1C_1 115.7(6) . . ?
C3C_1 N2_1 C4C_1 115.8(7) . . ?
C2A_1 C1A_1 P1_1 115.7(6) . . ?
C6A_1 C1A_1 P1_1 122.4(6) . . ?
C6A_1 C1A_1 C2A_1 121.5(8) . . ?
C2B_1 C1B_1 P1_1 117.9(6) . . ?
C6B_1 C1B_1 P1_1 122.6(6) . . ?
C6B_1 C1B_1 C2B_1 119.4(7) . . ?
N1_1 C1C_1 P1_1 111.8(5) . . ?
N1_1 C1C_1 C2C_1 121.9(6) . . ?
C2C_1 C1C_1 P1_1 126.3(5) . . ?
C2D_1 C1D_1 P2_1 120.8(6) . . ?
C6D_1 C1D_1 P2_1 120.4(6) . . ?
C6D_1 C1D_1 C2D_1 118.6(8) . . ?
C2E_1 C1E_1 P2_1 118.5(5) . . ?
C2E_1 C1E_1 C6E_1 119.7(7) . . ?
C6E_1 C1E_1 P2_1 121.8(6) . . ?
C1A_1 C2A_1 H2A_1 120.1 . . ?
C1A_1 C2A_1 C3A_1 119.7(8) . . ?
C3A_1 C2A_1 H2A_1 120.1 . . ?
C1B_1 C2B_1 H2B_1 120.2 . . ?
C3B_1 C2B_1 C1B_1 119.5(7) . . ?
C3B_1 C2B_1 H2B_1 120.2 . . ?
C1C_1 C2C_1 H2C_1 121.2 . . ?
C3C_1 C2C_1 C1C_1 117.6(6) . . ?
C3C_1 C2C_1 H2C_1 121.2 . . ?
C1D_1 C2D_1 H2D_1 119.7 . . ?
C3D_1 C2D_1 C1D_1 120.7(9) . . ?
C3D_1 C2D_1 H2D_1 119.7 . . ?
C1E_1 C2E_1 H2E_1 119.9 . . ?
C3E_1 C2E_1 C1E_1 120.1(8) . . ?
C3E_1 C2E_1 H2E_1 119.9 . . ?
C2A_1 C3A_1 H3A_1 120.4 . . ?
C4A_1 C3A_1 C2A_1 119.2(8) . . ?
C4A_1 C3A_1 H3A_1 120.4 . . ?
C2B_1 C3B_1 H3B_1 119.7 . . ?
C4B_1 C3B_1 C2B_1 120.7(8) . . ?
C4B_1 C3B_1 H3B_1 119.7 . . ?
N2_1 C3C_1 P2_1 116.8(5) . . ?
N2_1 C3C_1 C2C_1 122.1(7) . . ?
C2C_1 C3C_1 P2_1 121.0(5) . . ?
C2D_1 C3D_1 H3D_1 119.7 . . ?
C4D_1 C3D_1 C2D_1 120.6(9) . . ?
C4D_1 C3D_1 H3D_1 119.7 . . ?
C2E_1 C3E_1 H3E_1 119.9 . . ?
C4E_1 C3E_1 C2E_1 120.2(9) . . ?
C4E_1 C3E_1 H3E_1 119.9 . . ?
C3A_1 C4A_1 H4A_1 119.4 . . ?
C3A_1 C4A_1 C5A_1 121.2(8) . . ?
C5A_1 C4A_1 H4A_1 119.4 . . ?
C3B_1 C4B_1 H4B_1 119.8 . . ?
C3B_1 C4B_1 C5B_1 120.3(8) . . ?
C5B_1 C4B_1 H4B_1 119.8 . . ?
N1_1 C4C_1 N2_1 126.8(7) . . ?
N1_1 C4C_1 H4C_1 116.6 . . ?
N2_1 C4C_1 H4C_1 116.6 . . ?
C3D_1 C4D_1 H4D_1 120.1 . . ?
C3D_1 C4D_1 C5D_1 119.8(9) . . ?
C5D_1 C4D_1 H4D_1 120.1 . . ?
C3E_1 C4E_1 H4E_1 119.6 . . ?
C3E_1 C4E_1 C5E_1 120.8(8) . . ?
C5E_1 C4E_1 H4E_1 119.6 . . ?
C4A_1 C5A_1 H5A_1 119.9 . . ?
C4A_1 C5A_1 C6A_1 120.2(8) . . ?
C6A_1 C5A_1 H5A_1 119.9 . . ?
C4B_1 C5B_1 H5B_1 120.2 . . ?
C6B_1 C5B_1 C4B_1 119.6(8) . . ?
C6B_1 C5B_1 H5B_1 120.2 . . ?
C4D_1 C5D_1 H5D_1 119.9 . . ?
C4D_1 C5D_1 C6D_1 120.2(9) . . ?
C6D_1 C5D_1 H5D_1 119.9 . . ?
C4E_1 C5E_1 H5E_1 119.8 . . ?
C6E_1 C5E_1 C4E_1 120.4(8) . . ?
C6E_1 C5E_1 H5E_1 119.8 . . ?
C1A_1 C6A_1 C5A_1 118.3(7) . . ?
C1A_1 C6A_1 H6A_1 120.9 . . ?
C5A_1 C6A_1 H6A_1 120.9 . . ?
C1B_1 C6B_1 H6B_1 119.8 . . ?
C5B_1 C6B_1 C1B_1 120.4(7) . . ?
C5B_1 C6B_1 H6B_1 119.8 . . ?
C1D_1 C6D_1 C5D_1 120.2(8) . . ?
C1D_1 C6D_1 H6D_1 119.9 . . ?
C5D_1 C6D_1 H6D_1 119.9 . . ?
C1E_1 C6E_1 H6E_1 120.6 . . ?
C5E_1 C6E_1 C1E_1 118.7(8) . . ?
C5E_1 C6E_1 H6E_1 120.6 . . ?
O1_2 P1_2 C1A_2 111.5(3) . . ?
O1_2 P1_2 C1B_2 112.6(3) . . ?
O1_2 P1_2 C1C_2 107.0(3) . . ?
C1A_2 P1_2 C1B_2 109.2(3) . . ?
C1A_2 P1_2 C1C_2 107.9(3) . . ?
C1B_2 P1_2 C1C_2 108.5(3) . . ?
O2_2 P2_2 C1D_2 114.4(3) . . ?
O2_2 P2_2 C1E_2 113.2(3) . . ?
O2_2 P2_2 C3C_2 107.4(3) . . ?
C1D_2 P2_2 C1E_2 108.2(4) . . ?
C1D_2 P2_2 C3C_2 105.7(3) . . ?
C1E_2 P2_2 C3C_2 107.4(3) . . ?
P1_2 O1_2 Eu11 138.0(3) . 1_565 ?
P2_2 O2_2 Eu12 158.9(3) . . ?
C1C_2 N1_2 Eu11 119.5(4) . 1_565 ?
C4C_2 N1_2 Eu11 123.5(4) . 1_565 ?
C4C_2 N1_2 C1C_2 115.7(6) . . ?
C3C_2 N2_2 C4C_2 115.2(6) . . ?
C2A_2 C1A_2 P1_2 116.3(6) . . ?
C2A_2 C1A_2 C6A_2 120.1(7) . . ?
C6A_2 C1A_2 P1_2 123.6(6) . . ?
C2B_2 C1B_2 P1_2 122.3(6) . . ?
C6B_2 C1B_2 P1_2 117.3(6) . . ?
C6B_2 C1B_2 C2B_2 120.2(7) . . ?
N1_2 C1C_2 P1_2 110.2(5) . . ?
N1_2 C1C_2 C2C_2 122.9(6) . . ?
C2C_2 C1C_2 P1_2 126.9(5) . . ?
C2D_2 C1D_2 P2_2 123.8(6) . . ?
C2D_2 C1D_2 C6D_2 117.9(8) . . ?
C6D_2 C1D_2 P2_2 118.2(6) . . ?
C2E_2 C1E_2 P2_2 117.9(6) . . ?
C2E_2 C1E_2 C6E_2 121.2(7) . . ?
C6E_2 C1E_2 P2_2 120.9(6) . . ?
C1A_2 C2A_2 H2A_2 120.4 . . ?
C1A_2 C2A_2 C3A_2 119.1(8) . . ?
C3A_2 C2A_2 H2A_2 120.4 . . ?
C1B_2 C2B_2 H2B_2 120.2 . . ?
C3B_2 C2B_2 C1B_2 119.7(9) . . ?
C3B_2 C2B_2 H2B_2 120.2 . . ?
C1C_2 C2C_2 H2C_2 122.1 . . ?
C3C_2 C2C_2 C1C_2 115.9(6) . . ?
C3C_2 C2C_2 H2C_2 122.1 . . ?
C1D_2 C2D_2 H2D_2 119.5 . . ?
C3D_2 C2D_2 C1D_2 121.0(9) . . ?
C3D_2 C2D_2 H2D_2 119.5 . . ?
C1E_2 C2E_2 H2E_2 120.4 . . ?
C3E_2 C2E_2 C1E_2 119.2(8) . . ?
C3E_2 C2E_2 H2E_2 120.4 . . ?
C2A_2 C3A_2 H3A_2 119.8 . . ?
C4A_2 C3A_2 C2A_2 120.4(8) . . ?
C4A_2 C3A_2 H3A_2 119.8 . . ?
C2B_2 C3B_2 H3B_2 119.7 . . ?
C2B_2 C3B_2 C4B_2 120.6(9) . . ?
C4B_2 C3B_2 H3B_2 119.7 . . ?
N2_2 C3C_2 P2_2 116.0(5) . . ?
N2_2 C3C_2 C2C_2 123.1(6) . . ?
C2C_2 C3C_2 P2_2 120.9(5) . . ?
C2D_2 C3D_2 H3D_2 120.2 . . ?
C2D_2 C3D_2 C4D_2 119.5(9) . . ?
C4D_2 C3D_2 H3D_2 120.2 . . ?
C2E_2 C3E_2 H3E_2 120.3 . . ?
C2E_2 C3E_2 C4E_2 119.5(9) . . ?
C4E_2 C3E_2 H3E_2 120.3 . . ?
C3A_2 C4A_2 H4A_2 119.5 . . ?
C5A_2 C4A_2 C3A_2 121.0(8) . . ?
C5A_2 C4A_2 H4A_2 119.5 . . ?
C3B_2 C4B_2 H4B_2 119.8 . . ?
C3B_2 C4B_2 C5B_2 120.3(8) . . ?
C5B_2 C4B_2 H4B_2 119.8 . . ?
N1_2 C4C_2 N2_2 126.9(6) . . ?
N1_2 C4C_2 H4C_2 116.5 . . ?
N2_2 C4C_2 H4C_2 116.5 . . ?
C3D_2 C4D_2 H4D_2 120.1 . . ?
C5D_2 C4D_2 C3D_2 119.9(9) . . ?
C5D_2 C4D_2 H4D_2 120.1 . . ?
C3E_2 C4E_2 H4E_2 119.4 . . ?
C5E_2 C4E_2 C3E_2 121.1(8) . . ?
C5E_2 C4E_2 H4E_2 119.4 . . ?
C4A_2 C5A_2 H5A_2 120.0 . . ?
C4A_2 C5A_2 C6A_2 120.1(8) . . ?
C6A_2 C5A_2 H5A_2 120.0 . . ?
C4B_2 C5B_2 H5B_2 120.9 . . ?
C6B_2 C5B_2 C4B_2 118.2(8) . . ?
C6B_2 C5B_2 H5B_2 120.9 . . ?
C4D_2 C5D_2 H5D_2 119.3 . . ?
C4D_2 C5D_2 C6D_2 121.4(9) . . ?
C6D_2 C5D_2 H5D_2 119.3 . . ?
C4E_2 C5E_2 H5E_2 119.8 . . ?
C4E_2 C5E_2 C6E_2 120.4(9) . . ?
C6E_2 C5E_2 H5E_2 119.8 . . ?
C1A_2 C6A_2 H6A_2 120.4 . . ?
C5A_2 C6A_2 C1A_2 119.2(8) . . ?
C5A_2 C6A_2 H6A_2 120.4 . . ?
C1B_2 C6B_2 C5B_2 121.0(8) . . ?
C1B_2 C6B_2 H6B_2 119.5 . . ?
C5B_2 C6B_2 H6B_2 119.5 . . ?
C1D_2 C6D_2 H6D_2 119.9 . . ?
C5D_2 C6D_2 C1D_2 120.2(9) . . ?
C5D_2 C6D_2 H6D_2 119.9 . . ?
C1E_2 C6E_2 C5E_2 118.6(8) . . ?
C1E_2 C6E_2 H6E_2 120.7 . . ?
C5E_2 C6E_2 H6E_2 120.7 . . ?
O1_3 P1_3 Eu21 27.3(2) . . ?
O1_3 P1_3 C1A_3 111.1(4) . . ?
O1_3 P1_3 C1B_3 112.8(4) . . ?
O1_3 P1_3 C1C_3 107.0(3) . . ?
C1A_3 P1_3 Eu21 122.4(3) . . ?
C1A_3 P1_3 C1C_3 108.8(4) . . ?
C1B_3 P1_3 Eu21 122.7(3) . . ?
C1B_3 P1_3 C1A_3 108.5(4) . . ?
C1B_3 P1_3 C1C_3 108.6(4) . . ?
C1C_3 P1_3 Eu21 79.7(2) . . ?
O2_3 P3_3 C1D_3 116.6(8) . . ?
O2_3 P3_3 C1E_3 114.4(9) . . ?
O2_3 P3_3 C3C_3 108.4(3) . . ?
C1D_3 P3_3 C1E_3 106.8(13) . . ?
C1D_3 P3_3 C3C_3 105.0(7) . . ?
C1E_3 P3_3 C3C_3 104.5(8) . . ?
P1_3 O1_3 Eu21 135.7(3) . . ?
P3_3 O2_3 Eu22 171.1(4) . . ?
C1C_3 N1_3 Eu21 120.6(5) . . ?
C1C_3 N1_3 C4C_3 116.3(7) . . ?
C4C_3 N1_3 Eu21 122.8(5) . . ?
C3C_3 N2_3 C4C_3 115.4(7) . . ?
C2A_3 C1A_3 P1_3 117.4(6) . . ?
C2A_3 C1A_3 C6A_3 120.2(7) . . ?
C6A_3 C1A_3 P1_3 122.4(6) . . ?
C2B_3 C1B_3 P1_3 117.3(8) . . ?
C2B_3 C1B_3 C6B_3 118.7(9) . . ?
C6B_3 C1B_3 P1_3 123.3(6) . . ?
N1_3 C1C_3 P1_3 112.3(6) . . ?
N1_3 C1C_3 C2C_3 122.5(7) . . ?
C2C_3 C1C_3 P1_3 125.3(6) . . ?
C2D_3 C1D_3 P3_3 128.9(17) . . ?
C2D_3 C1D_3 C6D_3 117(2) . . ?
C6D_3 C1D_3 P3_3 114.4(17) . . ?
C2E_3 C1E_3 P3_3 116(3) . . ?
C6E_3 C1E_3 P3_3 121(2) . . ?
C6E_3 C1E_3 C2E_3 122(3) . . ?
C1A_3 C2A_3 H2A_3 120.2 . . ?
C1A_3 C2A_3 C3A_3 119.7(8) . . ?
C3A_3 C2A_3 H2A_3 120.2 . . ?
C1B_3 C2B_3 H2B_3 120.3 . . ?
C1B_3 C2B_3 C3B_3 119.4(11) . . ?
C3B_3 C2B_3 H2B_3 120.3 . . ?
C1C_3 C2C_3 H2C_3 121.8 . . ?
C3C_3 C2C_3 C1C_3 116.3(7) . . ?
C3C_3 C2C_3 H2C_3 121.8 . . ?
C1D_3 C2D_3 H2D_3 116.7 . . ?
C1D_3 C2D_3 C3D_3 127(2) . . ?
C3D_3 C2D_3 H2D_3 116.7 . . ?
C1E_3 C2E_3 H2E_3 121.5 . . ?
C1E_3 C2E_3 C3E_3 117(2) . . ?
C3E_3 C2E_3 H2E_3 121.5 . . ?
C2A_3 C3A_3 H3A_3 119.9 . . ?
C4A_3 C3A_3 C2A_3 120.2(8) . . ?
C4A_3 C3A_3 H3A_3 119.9 . . ?
C2B_3 C3B_3 H3B_3 119.8 . . ?
C4B_3 C3B_3 C2B_3 120.4(10) . . ?
C4B_3 C3B_3 H3B_3 119.8 . . ?
N2_3 C3C_3 P3_3 115.1(6) . . ?
N2_3 C3C_3 C2C_3 123.0(7) . . ?
C2C_3 C3C_3 P3_3 121.9(6) . . ?
C2D_3 C3D_3 H3D_3 122.1 . . ?
C4D_3 C3D_3 C2D_3 115.8(19) . . ?
C4D_3 C3D_3 H3D_3 122.1 . . ?
C2E_3 C3E_3 H3E_3 120.8 . . ?
C4E_3 C3E_3 C2E_3 118(2) . . ?
C4E_3 C3E_3 H3E_3 120.8 . . ?
C3A_3 C4A_3 H4A_3 120.1 . . ?
C5A_3 C4A_3 C3A_3 119.7(8) . . ?
C5A_3 C4A_3 H4A_3 120.1 . . ?
C3B_3 C4B_3 H4B_3 119.8 . . ?
C5B_3 C4B_3 C3B_3 120.4(11) . . ?
C5B_3 C4B_3 H4B_3 119.8 . . ?
N1_3 C4C_3 N2_3 126.6(7) . . ?
N1_3 C4C_3 H4C_3 116.7 . . ?
N2_3 C4C_3 H4C_3 116.7 . . ?
C3D_3 C4D_3 H4D_3 117.9 . . ?
C3D_3 C4D_3 C5D_3 124(2) . . ?
C5D_3 C4D_3 H4D_3 117.9 . . ?
C3E_3 C4E_3 H4E_3 117.1 . . ?
C3E_3 C4E_3 C5E_3 126(2) . . ?
C5E_3 C4E_3 H4E_3 117.1 . . ?
C4A_3 C5A_3 H5A_3 119.3 . . ?
C4A_3 C5A_3 C6A_3 121.4(7) . . ?
C6A_3 C5A_3 H5A_3 119.3 . . ?
C4B_3 C5B_3 H5B_3 120.2 . . ?
C4B_3 C5B_3 C6B_3 119.6(12) . . ?
C6B_3 C5B_3 H5B_3 120.2 . . ?
C4D_3 C5D_3 H5D_3 121.5 . . ?
C6D_3 C5D_3 C4D_3 117.0(19) . . ?
C6D_3 C5D_3 H5D_3 121.5 . . ?
C4E_3 C5E_3 H5E_3 122.4 . . ?
C4E_3 C5E_3 C6E_3 115(2) . . ?
C6E_3 C5E_3 H5E_3 122.4 . . ?
C1A_3 C6A_3 H6A_3 120.7 . . ?
C5A_3 C6A_3 C1A_3 118.7(7) . . ?
C5A_3 C6A_3 H6A_3 120.7 . . ?
C1B_3 C6B_3 H6B_3 119.3 . . ?
C5B_3 C6B_3 C1B_3 121.4(10) . . ?
C5B_3 C6B_3 H6B_3 119.3 . . ?
C1D_3 C6D_3 H6D_3 120.2 . . ?
C5D_3 C6D_3 C1D_3 119.5(19) . . ?
C5D_3 C6D_3 H6D_3 120.2 . . ?
C1E_3 C6E_3 C5E_3 121(2) . . ?
C1E_3 C6E_3 H6E_3 119.7 . . ?
C5E_3 C6E_3 H6E_3 119.7 . . ?
O1_4 P1_4 C1A_4 113.2(4) . . ?
O1_4 P1_4 C1B_4 111.6(4) . . ?
O1_4 P1_4 C1C_4 107.7(3) . . ?
C1A_4 P1_4 C1B_4 108.0(4) . . ?
C1A_4 P1_4 C1C_4 109.0(3) . . ?
C1B_4 P1_4 C1C_4 107.1(4) . . ?
O2_4 P2_4 C1D_4 112.9(3) . . ?
O2_4 P2_4 C1E_4 114.5(4) . . ?
O2_4 P2_4 C3C_4 107.7(3) . . ?
C1D_4 P2_4 C1E_4 109.2(4) . . ?
C1D_4 P2_4 C3C_4 107.1(4) . . ?
C1E_4 P2_4 C3C_4 105.0(3) . . ?
P1_4 O1_4 Eu22 136.5(3) . . ?
C1C_4 N1_4 Eu22 119.4(5) . . ?
C1C_4 N1_4 C4C_4 116.7(7) . . ?
C4C_4 N1_4 Eu22 123.2(5) . . ?
C4C_4 N2_4 C3C_4 117.3(7) . . ?
C2A_4 C1A_4 P1_4 118.2(6) . . ?
C6A_4 C1A_4 P1_4 122.0(7) . . ?
C6A_4 C1A_4 C2A_4 119.7(8) . . ?
C2B_4 C1B_4 P1_4 114.9(8) . . ?
C6B_4 C1B_4 P1_4 124.8(7) . . ?
C6B_4 C1B_4 C2B_4 120.3(9) . . ?
N1_4 C1C_4 P1_4 111.8(5) . . ?
N1_4 C1C_4 C2C_4 122.2(7) . . ?
C2C_4 C1C_4 P1_4 126.0(6) . . ?
C2D_4 C1D_4 P2_4 120.8(6) . . ?
C6D_4 C1D_4 P2_4 118.6(6) . . ?
C6D_4 C1D_4 C2D_4 120.7(8) . . ?
C2E_4 C1E_4 P2_4 119.8(6) . . ?
C6E_4 C1E_4 P2_4 119.7(6) . . ?
C6E_4 C1E_4 C2E_4 120.3(8) . . ?
C1A_4 C2A_4 H2A_4 119.5 . . ?
C3A_4 C2A_4 C1A_4 121.1(9) . . ?
C3A_4 C2A_4 H2A_4 119.5 . . ?
C1B_4 C2B_4 H2B_4 121.6 . . ?
C1B_4 C2B_4 C3B_4 116.8(12) . . ?
C3B_4 C2B_4 H2B_4 121.6 . . ?
C1C_4 C2C_4 H2C_4 121.6 . . ?
C1C_4 C2C_4 C3C_4 116.8(7) . . ?
C3C_4 C2C_4 H2C_4 121.6 . . ?
C1D_4 C2D_4 H2D_4 120.6 . . ?
C1D_4 C2D_4 C3D_4 118.8(8) . . ?
C3D_4 C2D_4 H2D_4 120.6 . . ?
C1E_4 C2E_4 H2E_4 119.7 . . ?
C1E_4 C2E_4 C3E_4 120.6(8) . . ?
C3E_4 C2E_4 H2E_4 119.7 . . ?
C2A_4 C3A_4 H3A_4 120.6 . . ?
C2A_4 C3A_4 C4A_4 118.9(10) . . ?
C4A_4 C3A_4 H3A_4 120.6 . . ?
C2B_4 C3B_4 H3B_4 119.1 . . ?
C4B_4 C3B_4 C2B_4 121.8(11) . . ?
C4B_4 C3B_4 H3B_4 119.1 . . ?
N2_4 C3C_4 P2_4 116.2(6) . . ?
N2_4 C3C_4 C2C_4 121.3(7) . . ?
C2C_4 C3C_4 P2_4 122.5(6) . . ?
C2D_4 C3D_4 H3D_4 120.4 . . ?
C4D_4 C3D_4 C2D_4 119.3(9) . . ?
C4D_4 C3D_4 H3D_4 120.4 . . ?
C2E_4 C3E_4 H3E_4 120.7 . . ?
C4E_4 C3E_4 C2E_4 118.7(8) . . ?
C4E_4 C3E_4 H3E_4 120.7 . . ?
C3A_4 C4A_4 H4A_4 119.7 . . ?
C5A_4 C4A_4 C3A_4 120.6(10) . . ?
C5A_4 C4A_4 H4A_4 119.7 . . ?
C3B_4 C4B_4 H4B_4 119.2 . . ?
C3B_4 C4B_4 C5B_4 121.6(10) . . ?
C5B_4 C4B_4 H4B_4 119.2 . . ?
N1_4 C4C_4 H4C_4 117.3 . . ?
N2_4 C4C_4 N1_4 125.4(8) . . ?
N2_4 C4C_4 H4C_4 117.3 . . ?
C3D_4 C4D_4 H4D_4 119.4 . . ?
C3D_4 C4D_4 C5D_4 121.3(8) . . ?
C5D_4 C4D_4 H4D_4 119.4 . . ?
C3E_4 C4E_4 H4E_4 119.4 . . ?
C3E_4 C4E_4 C5E_4 121.2(9) . . ?
C5E_4 C4E_4 H4E_4 119.4 . . ?
C4A_4 C5A_4 H5A_4 119.2 . . ?
C4A_4 C5A_4 C6A_4 121.7(10) . . ?
C6A_4 C5A_4 H5A_4 119.2 . . ?
C4B_4 C5B_4 H5B_4 121.9 . . ?
C6B_4 C5B_4 C4B_4 116.2(12) . . ?
C6B_4 C5B_4 H5B_4 121.9 . . ?
C4D_4 C5D_4 H5D_4 120.1 . . ?
C4D_4 C5D_4 C6D_4 119.9(8) . . ?
C6D_4 C5D_4 H5D_4 120.1 . . ?
C4E_4 C5E_4 H5E_4 120.3 . . ?
C6E_4 C5E_4 C4E_4 119.3(9) . . ?
C6E_4 C5E_4 H5E_4 120.3 . . ?
C1A_4 C6A_4 C5A_4 117.9(10) . . ?
C1A_4 C6A_4 H6A_4 121.1 . . ?
C5A_4 C6A_4 H6A_4 121.1 . . ?
C1B_4 C6B_4 C5B_4 123.3(10) . . ?
C1B_4 C6B_4 H6B_4 118.4 . . ?
C5B_4 C6B_4 H6B_4 118.4 . . ?
C1D_4 C6D_4 H6D_4 120.0 . . ?
C5D_4 C6D_4 C1D_4 120.1(8) . . ?
C5D_4 C6D_4 H6D_4 120.0 . . ?
C1E_4 C6E_4 C5E_4 119.8(8) . . ?
C1E_4 C6E_4 H6E_4 120.1 . . ?
C5E_4 C6E_4 H6E_4 120.1 . . ?
O1_5 P1_5 Eu32 28.0(2) . . ?
O1_5 P1_5 C1B_5 109.4(4) . . ?
O1_5 P1_5 C1C_5 108.7(3) . . ?
O1_5 P1_5 C4_5 112.6(4) . . ?
C1B_5 P1_5 Eu32 121.9(3) . . ?
C1B_5 P1_5 C1C_5 107.8(4) . . ?
C1C_5 P1_5 Eu32 80.8(3) . . ?
C4_5 P1_5 Eu32 121.8(3) . . ?
C4_5 P1_5 C1B_5 109.6(4) . . ?
C4_5 P1_5 C1C_5 108.7(4) . . ?
O2_5 P2_5 C1D_5 113.1(4) . . ?
O2_5 P2_5 C1E_5 111.1(4) . . ?
O2_5 P2_5 C3C_5 109.1(3) . . ?
C1D_5 P2_5 C1E_5 108.5(4) . . ?
C1D_5 P2_5 C3C_5 108.8(4) . . ?
C1E_5 P2_5 C3C_5 106.0(4) . . ?
P1_5 O1_5 Eu32 134.7(3) . . ?
P2_5 O2_5 Eu31 171.6(4) . . ?
C1C_5 N1_5 Eu32 120.6(5) . . ?
C4C_5 N1_5 Eu32 122.7(5) . . ?
C4C_5 N1_5 C1C_5 116.5(7) . . ?
C4C_5 N2_5 C3C_5 115.6(7) . . ?
C2B_5 C1B_5 P1_5 121.8(7) . . ?
C6B_5 C1B_5 P1_5 118.5(7) . . ?
C6B_5 C1B_5 C2B_5 119.6(8) . . ?
N1_5 C1C_5 P1_5 111.6(5) . . ?
N1_5 C1C_5 C2C_5 121.6(7) . . ?
C2C_5 C1C_5 P1_5 126.8(6) . . ?
C2D_5 C1D_5 P2_5 119.3(8) . . ?
C2D_5 C1D_5 C6D_5 118.5(9) . . ?
C6D_5 C1D_5 P2_5 122.1(7) . . ?
C2E_5 C1E_5 P2_5 123.2(8) . . ?
C6E_5 C1E_5 P2_5 117.6(7) . . ?
C6E_5 C1E_5 C2E_5 119.1(9) . . ?
C1B_5 C2B_5 H2B_5 120.2 . . ?
C3B_5 C2B_5 C1B_5 119.5(10) . . ?
C3B_5 C2B_5 H2B_5 120.2 . . ?
C1C_5 C2C_5 H2C_5 121.3 . . ?
C3C_5 C2C_5 C1C_5 117.3(7) . . ?
C3C_5 C2C_5 H2C_5 121.3 . . ?
C1D_5 C2D_5 H2D_5 119.5 . . ?
C1D_5 C2D_5 C3D_5 121.0(11) . . ?
C3D_5 C2D_5 H2D_5 119.5 . . ?
C1E_5 C2E_5 H2E_5 121.1 . . ?
C1E_5 C2E_5 C3E_5 117.8(12) . . ?
C3E_5 C2E_5 H2E_5 121.1 . . ?
C4A_5 C3A_5 H3A_5 120.0 . . ?
C8_5 C3A_5 H3A_5 120.0 . . ?
C8_5 C3A_5 C4A_5 119.9(10) . . ?
C2B_5 C3B_5 H3B_5 120.3 . . ?
C4B_5 C3B_5 C2B_5 119.5(10) . . ?
C4B_5 C3B_5 H3B_5 120.3 . . ?
N2_5 C3C_5 P2_5 115.4(6) . . ?
N2_5 C3C_5 C2C_5 122.2(7) . . ?
C2C_5 C3C_5 P2_5 122.4(6) . . ?
C2D_5 C3D_5 H3D_5 121.1 . . ?
C4D_5 C3D_5 C2D_5 117.7(10) . . ?
C4D_5 C3D_5 H3D_5 121.1 . . ?
C2E_5 C3E_5 H3E_5 118.8 . . ?
C4E_5 C3E_5 C2E_5 122.4(13) . . ?
C4E_5 C3E_5 H3E_5 118.8 . . ?
C6A_5 C4_5 P1_5 124.5(7) . . ?
C6A_5 C4_5 C8_5 120.7(8) . . ?
C8_5 C4_5 P1_5 114.5(7) . . ?
C3A_5 C4A_5 H4A_5 119.3 . . ?
C5A_5 C4A_5 C3A_5 121.4(10) . . ?
C5A_5 C4A_5 H4A_5 119.3 . . ?
C3B_5 C4B_5 H4B_5 119.8 . . ?
C5B_5 C4B_5 C3B_5 120.3(10) . . ?
C5B_5 C4B_5 H4B_5 119.8 . . ?
N1_5 C4C_5 H4C_5 116.6 . . ?
N2_5 C4C_5 N1_5 126.7(8) . . ?
N2_5 C4C_5 H4C_5 116.6 . . ?
C3D_5 C4D_5 H4D_5 118.4 . . ?
C5D_5 C4D_5 C3D_5 123.2(10) . . ?
C5D_5 C4D_5 H4D_5 118.4 . . ?
C3E_5 C4E_5 H4E_5 120.0 . . ?
C3E_5 C4E_5 C5E_5 120.0(11) . . ?
C5E_5 C4E_5 H4E_5 120.0 . . ?
C4A_5 C5A_5 H5A_5 120.8 . . ?
C4A_5 C5A_5 C6A_5 118.5(10) . . ?
C6A_5 C5A_5 H5A_5 120.8 . . ?
C4B_5 C5B_5 H5B_5 120.0 . . ?
C4B_5 C5B_5 C6B_5 120.1(11) . . ?
C6B_5 C5B_5 H5B_5 120.0 . . ?
C4D_5 C5D_5 H5D_5 120.9 . . ?
C4D_5 C5D_5 C6D_5 118.2(11) . . ?
C6D_5 C5D_5 H5D_5 120.9 . . ?
C4E_5 C5E_5 H5E_5 120.1 . . ?
C4E_5 C5E_5 C6E_5 119.8(11) . . ?
C6E_5 C5E_5 H5E_5 120.1 . . ?
C4_5 C6A_5 C5A_5 119.6(9) . . ?
C4_5 C6A_5 H6A_5 120.2 . . ?
C5A_5 C6A_5 H6A_5 120.2 . . ?
C1B_5 C6B_5 C5B_5 120.9(10) . . ?
C1B_5 C6B_5 H6B_5 119.5 . . ?
C5B_5 C6B_5 H6B_5 119.5 . . ?
C1D_5 C6D_5 H6D_5 119.3 . . ?
C5D_5 C6D_5 C1D_5 121.3(10) . . ?
C5D_5 C6D_5 H6D_5 119.3 . . ?
C1E_5 C6E_5 C5E_5 120.7(10) . . ?
C1E_5 C6E_5 H6E_5 119.6 . . ?
C5E_5 C6E_5 H6E_5 119.6 . . ?
C3A_5 C8_5 C4_5 119.8(10) . . ?
C3A_5 C8_5 H8_5 120.1 . . ?
C4_5 C8_5 H8_5 120.1 . . ?
O1_6 P1_6 C1A_6 112.2(4) . . ?
O1_6 P1_6 C1B_6 113.7(4) . . ?
O1_6 P1_6 C1C_6 106.8(3) . . ?
C1A_6 P1_6 C1C_6 108.4(4) . . ?
C1B_6 P1_6 C1A_6 108.0(4) . . ?
C1B_6 P1_6 C1C_6 107.7(4) . . ?
O2_6 P2_6 C1D_6 114.6(4) . . ?
O2_6 P2_6 C1E_6 113.6(4) . . ?
O2_6 P2_6 C3C_6 108.7(3) . . ?
C1D_6 P2_6 C3C_6 105.3(4) . . ?
C1E_6 P2_6 C1D_6 107.5(5) . . ?
C1E_6 P2_6 C3C_6 106.6(4) . . ?
P2_6 O2_6 Eu32 157.4(3) . . ?
C1C_6 N1_6 C4C_6 115.6(7) . . ?
C3C_6 N2_6 C4C_6 117.8(7) . . ?
C2A_6 C1A_6 P1_6 117.4(8) . . ?
C2A_6 C1A_6 C6A_6 119.0(9) . . ?
C6A_6 C1A_6 P1_6 123.7(7) . . ?
C2B_6 C1B_6 P1_6 122.2(8) . . ?
C6B_6 C1B_6 P1_6 118.7(7) . . ?
C6B_6 C1B_6 C2B_6 119.0(9) . . ?
N1_6 C1C_6 P1_6 111.9(5) . . ?
N1_6 C1C_6 C2C_6 122.2(7) . . ?
C2C_6 C1C_6 P1_6 125.9(6) . . ?
C2D_6 C1D_6 P2_6 119.6(7) . . ?
C6D_6 C1D_6 P2_6 120.5(8) . . ?
C6D_6 C1D_6 C2D_6 119.2(9) . . ?
C2E_6 C1E_6 P2_6 118.1(7) . . ?
C6E_6 C1E_6 P2_6 123.8(7) . . ?
C6E_6 C1E_6 C2E_6 118.0(9) . . ?
C1A_6 C2A_6 H2A_6 120.9 . . ?
C1A_6 C2A_6 C3A_6 118.1(10) . . ?
C3A_6 C2A_6 H2A_6 120.9 . . ?
C1B_6 C2B_6 H2B_6 120.7 . . ?
C3B_6 C2B_6 C1B_6 118.6(11) . . ?
C3B_6 C2B_6 H2B_6 120.7 . . ?
C1C_6 C2C_6 H2C_6 121.8 . . ?
C3C_6 C2C_6 C1C_6 116.4(7) . . ?
C3C_6 C2C_6 H2C_6 121.8 . . ?
C1D_6 C2D_6 H2D_6 120.7 . . ?
C1D_6 C2D_6 C3D_6 118.6(10) . . ?
C3D_6 C2D_6 H2D_6 120.7 . . ?
C1E_6 C2E_6 H2E_6 120.1 . . ?
C3E_6 C2E_6 C1E_6 119.7(9) . . ?
C3E_6 C2E_6 H2E_6 120.1 . . ?
C2A_6 C3A_6 H3A_6 119.3 . . ?
C4A_6 C3A_6 C2A_6 121.4(10) . . ?
C4A_6 C3A_6 H3A_6 119.3 . . ?
C2B_6 C3B_6 H3B_6 118.8 . . ?
C4B_6 C3B_6 C2B_6 122.3(11) . . ?
C4B_6 C3B_6 H3B_6 118.8 . . ?
N2_6 C3C_6 P2_6 116.4(6) . . ?
N2_6 C3C_6 C2C_6 121.6(7) . . ?
C2C_6 C3C_6 P2_6 122.0(6) . . ?
C2D_6 C3D_6 H3D_6 119.2 . . ?
C4D_6 C3D_6 C2D_6 121.5(12) . . ?
C4D_6 C3D_6 H3D_6 119.2 . . ?
C2E_6 C3E_6 H3E_6 119.6 . . ?
C4E_6 C3E_6 C2E_6 120.8(10) . . ?
C4E_6 C3E_6 H3E_6 119.6 . . ?
C3A_6 C4A_6 H4A_6 119.6 . . ?
C3A_6 C4A_6 C5A_6 120.8(11) . . ?
C5A_6 C4A_6 H4A_6 119.6 . . ?
C3B_6 C4B_6 H4B_6 120.1 . . ?
C3B_6 C4B_6 C5B_6 119.9(10) . . ?
C5B_6 C4B_6 H4B_6 120.1 . . ?
N1_6 C4C_6 H4C_6 116.9 . . ?
N2_6 C4C_6 N1_6 126.3(8) . . ?
N2_6 C4C_6 H4C_6 116.9 . . ?
C3D_6 C4D_6 H4D_6 120.6 . . ?
C5D_6 C4D_6 C3D_6 118.8(11) . . ?
C5D_6 C4D_6 H4D_6 120.6 . . ?
C3E_6 C4E_6 H4E_6 119.8 . . ?
C3E_6 C4E_6 C5E_6 120.4(10) . . ?
C5E_6 C4E_6 H4E_6 119.8 . . ?
C4A_6 C5A_6 H5A_6 119.8 . . ?
C4A_6 C5A_6 C6A_6 120.4(12) . . ?
C6A_6 C5A_6 H5A_6 119.8 . . ?
C4B_6 C5B_6 H5B_6 120.2 . . ?
C4B_6 C5B_6 C6B_6 119.6(11) . . ?
C6B_6 C5B_6 H5B_6 120.2 . . ?
C4D_6 C5D_6 H5D_6 119.4 . . ?
C4D_6 C5D_6 C6D_6 121.3(11) . . ?
C6D_6 C5D_6 H5D_6 119.4 . . ?
C4E_6 C5E_6 H5E_6 120.8 . . ?
C6E_6 C5E_6 C4E_6 118.4(10) . . ?
C6E_6 C5E_6 H5E_6 120.8 . . ?
C1A_6 C6A_6 H6A_6 119.9 . . ?
C5A_6 C6A_6 C1A_6 120.3(10) . . ?
C5A_6 C6A_6 H6A_6 119.9 . . ?
C1B_6 C6B_6 C5B_6 120.5(10) . . ?
C1B_6 C6B_6 H6B_6 119.7 . . ?
C5B_6 C6B_6 H6B_6 119.7 . . ?
C1D_6 C6D_6 C5D_6 120.2(10) . . ?
C1D_6 C6D_6 H6D_6 119.9 . . ?
C5D_6 C6D_6 H6D_6 119.9 . . ?
C1E_6 C6E_6 H6E_6 118.7 . . ?
C5E_6 C6E_6 C1E_6 122.6(10) . . ?
C5E_6 C6E_6 H6E_6 118.7 . . ?
C2_20 O1_20 Eu11 137.4(5) . . ?
C4_20 O2_20 Eu11 131.7(5) . . ?
F1_20 C1_20 C2_20 110.3(6) . . ?
F2_20 C1_20 F1_20 105.4(7) . . ?
F2_20 C1_20 C2_20 109.5(7) . . ?
F3_20 C1_20 F1_20 105.9(7) . . ?
F3_20 C1_20 F2_20 108.7(6) . . ?
F3_20 C1_20 C2_20 116.5(7) . . ?
O1_20 C2_20 C1_20 119.2(8) . . ?
O1_20 C2_20 C3_20 125.5(8) . . ?
C3_20 C2_20 C1_20 115.2(7) . . ?
C2_20 C3_20 H3_20 119.5 . . ?
C4_20 C3_20 C2_20 120.9(8) . . ?
C4_20 C3_20 H3_20 119.5 . . ?
O2_20 C4_20 C3_20 130.0(7) . . ?
O2_20 C4_20 C5_20 113.3(7) . . ?
C3_20 C4_20 C5_20 116.6(7) . . ?
F4_20 C5_20 F5_20 107.5(7) . . ?
F4_20 C5_20 C4_20 113.1(7) . . ?
F5_20 C5_20 C4_20 108.3(7) . . ?
F6_20 C5_20 F4_20 107.7(7) . . ?
F6_20 C5_20 F5_20 106.6(8) . . ?
F6_20 C5_20 C4_20 113.3(7) . . ?
C2_21 O1_21 Eu11 134.8(5) . . ?
C4_21 O2_21 Eu11 137.5(5) . . ?
F1_21 C1_21 F2_21 104.5(7) . . ?
F1_21 C1_21 F3_21 109.6(7) . . ?
F1_21 C1_21 C2_21 112.9(6) . . ?
F2_21 C1_21 C2_21 110.2(6) . . ?
F3_21 C1_21 F2_21 103.6(8) . . ?
F3_21 C1_21 C2_21 115.1(7) . . ?
O1_21 C2_21 C1_21 115.0(7) . . ?
O1_21 C2_21 C3_21 129.3(8) . . ?
C3_21 C2_21 C1_21 115.7(7) . . ?
C2_21 C3_21 H3_21 119.9 . . ?
C4_21 C3_21 C2_21 120.3(8) . . ?
C4_21 C3_21 H3_21 119.9 . . ?
O2_21 C4_21 C3_21 127.0(8) . . ?
O2_21 C4_21 C5_21 114.3(8) . . ?
C3_21 C4_21 C5_21 118.7(8) . . ?
F4_21 C5_21 F6_21 102.5(8) . . ?
F4_21 C5_21 C4_21 112.1(8) . . ?
F5_21 C5_21 F4_21 108.3(10) . . ?
F5_21 C5_21 F6_21 110.5(11) . . ?
F5_21 C5_21 C4_21 114.3(9) . . ?
F6_21 C5_21 C4_21 108.5(8) . . ?
C2_22 O1_22 Eu11 130.6(5) . . ?
C4_22 O2_22 Eu11 131.9(4) . . ?
F1_22 C1_22 C2_22 111.7(7) . . ?
F2_22 C1_22 F1_22 107.8(8) . . ?
F2_22 C1_22 F3_22 107.1(7) . . ?
F2_22 C1_22 C2_22 110.8(8) . . ?
F3_22 C1_22 F1_22 107.4(8) . . ?
F3_22 C1_22 C2_22 111.8(7) . . ?
O1_22 C2_22 C1_22 116.9(7) . . ?
O1_22 C2_22 C3_22 128.5(7) . . ?
C3_22 C2_22 C1_22 114.6(7) . . ?
C2_22 C3_22 H3_22 119.6 . . ?
C4_22 C3_22 C2_22 120.9(7) . . ?
C4_22 C3_22 H3_22 119.6 . . ?
O2_22 C4_22 C3_22 127.5(7) . . ?
O2_22 C4_22 C5_22 113.8(7) . . ?
C3_22 C4_22 C5_22 118.6(7) . . ?
F4_22 C5_22 F5_22 105.3(6) . . ?
F4_22 C5_22 C4_22 114.0(7) . . ?
F5_22 C5_22 C4_22 109.6(6) . . ?
F6_22 C5_22 F4_22 107.0(6) . . ?
F6_22 C5_22 F5_22 107.7(7) . . ?
F6_22 C5_22 C4_22 112.7(6) . . ?
C2_23 O1_23 Eu12 134.7(5) . . ?
C4_23 O2_23 Eu12 137.8(5) . . ?
F1_23 C1_23 F2_23 107.0(7) . . ?
F1_23 C1_23 C2_23 110.2(6) . . ?
F2_23 C1_23 C2_23 110.6(7) . . ?
F3_23 C1_23 F1_23 106.7(7) . . ?
F3_23 C1_23 F2_23 107.4(6) . . ?
F3_23 C1_23 C2_23 114.5(7) . . ?
O1_23 C2_23 C1_23 113.3(7) . . ?
O1_23 C2_23 C3_23 128.5(7) . . ?
C3_23 C2_23 C1_23 118.1(7) . . ?
C2_23 C3_23 H3_23 119.5 . . ?
C4_23 C3_23 C2_23 121.1(7) . . ?
C4_23 C3_23 H3_23 119.5 . . ?
O2_23 C4_23 C3_23 127.6(7) . . ?
O2_23 C4_23 C5_23 114.0(7) . . ?
C3_23 C4_23 C5_23 118.3(7) . . ?
F4_23 C5_23 F5_23 103.1(11) . . ?
F4_23 C5_23 C4_23 116.0(8) . . ?
F5_23 C5_23 C4_23 105.4(11) . . ?
F6_23 C5_23 F4_23 110.9(12) . . ?
F6_23 C5_23 F5_23 104.2(13) . . ?
F6_23 C5_23 C4_23 115.5(12) . . ?
C2_24 O1_24 Eu12 135.1(5) . . ?
C4_24 O2_24 Eu12 133.4(5) . . ?
F1_24 C1_24 C2_24 111.1(8) . . ?
F2_24 C1_24 F1_24 104.8(9) . . ?
F2_24 C1_24 F3_24 108.2(9) . . ?
F2_24 C1_24 C2_24 110.6(8) . . ?
F3_24 C1_24 F1_24 107.5(9) . . ?
F3_24 C1_24 C2_24 114.1(7) . . ?
O1_24 C2_24 C1_24 113.5(7) . . ?
O1_24 C2_24 C3_24 128.4(7) . . ?
C3_24 C2_24 C1_24 118.1(7) . . ?
C2_24 C3_24 H3_24 119.3 . . ?
C2_24 C3_24 C4_24 121.4(7) . . ?
C4_24 C3_24 H3_24 119.3 . . ?
O2_24 C4_24 C3_24 128.7(7) . . ?
O2_24 C4_24 C5_24 114.0(7) . . ?
C3_24 C4_24 C5_24 117.3(7) . . ?
F4_24 C5_24 F5_24 105.5(10) . . ?
F4_24 C5_24 F6_24 103.9(10) . . ?
F4_24 C5_24 C4_24 111.7(8) . . ?
F5_24 C5_24 C4_24 114.4(8) . . ?
F6_24 C5_24 F5_24 108.4(10) . . ?
F6_24 C5_24 C4_24 112.2(7) . . ?
C2_25 O1_25 Eu12 133.0(5) . . ?
C4_25 O2_25 Eu12 133.2(5) . . ?
F1_25 C1_25 F2_25 100.4(10) . . ?
F1_25 C1_25 C2_25 113.8(8) . . ?
F2_25 C1_25 C2_25 108.9(9) . . ?
F3_25 C1_25 F1_25 109.5(10) . . ?
F3_25 C1_25 F2_25 104.5(11) . . ?
F3_25 C1_25 C2_25 117.9(10) . . ?
O1_25 C2_25 C1_25 114.5(8) . . ?
O1_25 C2_25 C3_25 129.4(8) . . ?
C3_25 C2_25 C1_25 116.1(8) . . ?
C2_25 C3_25 H3_25 120.4 . . ?
C4_25 C3_25 C2_25 119.1(7) . . ?
C4_25 C3_25 H3_25 120.4 . . ?
O2_25 C4_25 C3_25 129.3(7) . . ?
O2_25 C4_25 C5_25 114.3(8) . . ?
C3_25 C4_25 C5_25 116.4(8) . . ?
F4_25 C5_25 C4_25 115.0(9) . . ?
F5_25 C5_25 F4_25 106.5(9) . . ?
F5_25 C5_25 F6_25 109.9(10) . . ?
F5_25 C5_25 C4_25 111.2(8) . . ?
F6_25 C5_25 F4_25 104.3(9) . . ?
F6_25 C5_25 C4_25 109.6(8) . . ?
C2_26 O1_26 Eu21 136.1(5) . . ?
C4_26 O2_26 Eu21 136.9(5) . . ?
F1_26 C1_26 F2_26 107.4(7) . . ?
F1_26 C1_26 C2_26 109.9(6) . . ?
F2_26 C1_26 C2_26 110.2(6) . . ?
F3_26 C1_26 F1_26 107.2(6) . . ?
F3_26 C1_26 F2_26 107.7(6) . . ?
F3_26 C1_26 C2_26 114.3(7) . . ?
O1_26 C2_26 C1_26 113.0(7) . . ?
O1_26 C2_26 C3_26 128.7(7) . . ?
C3_26 C2_26 C1_26 118.0(7) . . ?
C2_26 C3_26 H3_26 120.2 . . ?
C2_26 C3_26 C4_26 119.5(8) . . ?
C4_26 C3_26 H3_26 120.2 . . ?
O2_26 C4_26 C3_26 128.6(8) . . ?
O2_26 C4_26 C5_26 114.6(8) . . ?
C3_26 C4_26 C5_26 116.8(9) . . ?
F4_26 C5_26 F5_26 108.4(13) . . ?
F4_26 C5_26 C4_26 117.3(10) . . ?
F5_26 C5_26 C4_26 108.0(11) . . ?
F6_26 C5_26 F4_26 107.4(14) . . ?
F6_26 C5_26 F5_26 103.7(14) . . ?
F6_26 C5_26 C4_26 111.2(12) . . ?
C2_27 O1_27 Eu21 132.9(5) . . ?
C4_27 O2_27 Eu21 134.8(5) . . ?
F1_27 C1_27 F2_27 108.4(12) . . ?
F1_27 C1_27 F3_27 108.3(12) . . ?
F1_27 C1_27 C2_27 115.5(9) . . ?
F2_27 C1_27 C2_27 109.3(8) . . ?
F3_27 C1_27 F2_27 102.0(11) . . ?
F3_27 C1_27 C2_27 112.5(9) . . ?
O1_27 C2_27 C1_27 113.2(8) . . ?
O1_27 C2_27 C3_27 128.7(8) . . ?
C3_27 C2_27 C1_27 118.2(8) . . ?
C2_27 C3_27 H3_27 118.3 . . ?
C2_27 C3_27 C4_27 123.3(8) . . ?
C4_27 C3_27 H3_27 118.3 . . ?
O2_27 C4_27 C3_27 127.0(8) . . ?
O2_27 C4_27 C5_27 114.6(8) . . ?
C3_27 C4_27 C5_27 118.4(8) . . ?
F4_27 C5_27 F6_27 99.5(12) . . ?
F4_27 C5_27 C4_27 114.8(9) . . ?
F5_27 C5_27 F4_27 112.2(13) . . ?
F5_27 C5_27 F6_27 104.0(13) . . ?
F5_27 C5_27 C4_27 117.7(11) . . ?
F6_27 C5_27 C4_27 106.0(12) . . ?
C2_28 O1_28 Eu21 135.0(5) . . ?
C4_28 O2_28 Eu21 135.1(5) . . ?
F1_28 C1_28 F2_28 106.7(9) . . ?
F1_28 C1_28 F3_28 109.2(8) . . ?
F1_28 C1_28 C2_28 110.3(8) . . ?
F2_28 C1_28 C2_28 110.8(8) . . ?
F3_28 C1_28 F2_28 107.0(9) . . ?
F3_28 C1_28 C2_28 112.6(8) . . ?
O1_28 C2_28 C1_28 115.2(8) . . ?
O1_28 C2_28 C3_28 128.2(8) . . ?
C3_28 C2_28 C1_28 116.6(8) . . ?
C2_28 C3_28 H3_28 119.6 . . ?
C2_28 C3_28 C4_28 120.9(8) . . ?
C4_28 C3_28 H3_28 119.6 . . ?
O2_28 C4_28 C3_28 127.1(8) . . ?
O2_28 C4_28 C5_28 116.0(8) . . ?
C3_28 C4_28 C5_28 117.0(8) . . ?
F4_28 C5_28 F5_28 109.4(13) . . ?
F4_28 C5_28 F6_28 107.7(11) . . ?
F4_28 C5_28 C4_28 114.3(10) . . ?
F5_28 C5_28 F6_28 106.7(10) . . ?
F5_28 C5_28 C4_28 111.6(9) . . ?
F6_28 C5_28 C4_28 106.7(12) . . ?
C2_29 O1_29 Eu22 122.4(19) . . ?
C4_29 O2_29 Eu22 134.5(14) . . ?
F1_29 C1_29 C2_29 103.3(11) . . ?
F2_29 C1_29 F1_29 113.6(14) . . ?
F2_29 C1_29 C2_29 111.0(12) . . ?
F3_29 C1_29 F1_29 107.5(13) . . ?
F3_29 C1_29 F2_29 108.2(13) . . ?
F3_29 C1_29 C2_29 113.2(13) . . ?
O1_29 C2_29 C1_29 106.0(17) . . ?
O1_29 C2_29 C3_29 137.5(17) . . ?
C3_29 C2_29 C1_29 116.3(11) . . ?
C2_29 C3_29 H3_29 120.1 . . ?
C4_29 C3_29 C2_29 119.8(10) . . ?
C4_29 C3_29 H3_29 120.1 . . ?
O2_29 C4_29 C3_29 126.8(13) . . ?
O2_29 C4_29 C5_29 114.5(13) . . ?
C3_29 C4_29 C5_29 118.2(11) . . ?
F4_29 C5_29 C4_29 112.7(13) . . ?
F5_29 C5_29 F4_29 109.3(13) . . ?
F5_29 C5_29 C4_29 110.7(13) . . ?
F6_29 C5_29 F4_29 103.6(13) . . ?
F6_29 C5_29 F5_29 110.6(14) . . ?
F6_29 C5_29 C4_29 109.7(13) . . ?
C2_30 O1_30 Eu22 130.1(5) . . ?
C4_30 O2_30 Eu22 130.6(5) . . ?
F1_30 C1_30 F3_30 106.7(7) . . ?
F1_30 C1_30 C2_30 109.3(7) . . ?
F2_30 C1_30 F1_30 108.3(7) . . ?
F2_30 C1_30 F3_30 107.3(7) . . ?
F2_30 C1_30 C2_30 113.1(7) . . ?
F3_30 C1_30 C2_30 111.9(7) . . ?
O1_30 C2_30 C1_30 115.7(7) . . ?
O1_30 C2_30 C3_30 128.2(7) . . ?
C3_30 C2_30 C1_30 116.0(7) . . ?
C2_30 C3_30 H3_30 119.7 . . ?
C4_30 C3_30 C2_30 120.6(7) . . ?
C4_30 C3_30 H3_30 119.7 . . ?
O2_30 C4_30 C3_30 129.3(7) . . ?
O2_30 C4_30 C5_30 112.8(7) . . ?
C3_30 C4_30 C5_30 117.9(7) . . ?
F4_30 C5_30 F6_30 106.1(7) . . ?
F4_30 C5_30 C4_30 115.3(8) . . ?
F5_30 C5_30 F4_30 107.3(7) . . ?
F5_30 C5_30 F6_30 106.2(8) . . ?
F5_30 C5_30 C4_30 112.0(7) . . ?
F6_30 C5_30 C4_30 109.4(6) . . ?
C2_31 O1_31 Eu22 135.2(14) . . ?
C4_31 O2_31 Eu22 133(3) . . ?
F1_31 C1_31 F3_31 106.9(16) . . ?
F1_31 C1_31 C2_31 113.2(13) . . ?
F2_31 C1_31 F1_31 116.0(17) . . ?
F2_31 C1_31 F3_31 108.1(17) . . ?
F2_31 C1_31 C2_31 106.4(14) . . ?
F3_31 C1_31 C2_31 105.6(16) . . ?
O1_31 C2_31 C1_31 115.1(15) . . ?
O1_31 C2_31 C3_31 128.1(14) . . ?
C3_31 C2_31 C1_31 116.6(12) . . ?
C2_31 C3_31 H3_31 119.8 . . ?
C2_31 C3_31 C4_31 120.4(12) . . ?
C4_31 C3_31 H3_31 119.8 . . ?
O2_31 C4_31 C3_31 126(2) . . ?
O2_31 C4_31 C5_31 114(2) . . ?
C3_31 C4_31 C5_31 118.7(13) . . ?
F4_31 C5_31 F5_31 105.1(17) . . ?
F4_31 C5_31 C4_31 112.4(17) . . ?
F5_31 C5_31 C4_31 109.1(17) . . ?
F6_31 C5_31 F4_31 111.4(18) . . ?
F6_31 C5_31 F5_31 101.9(18) . . ?
F6_31 C5_31 C4_31 115.8(17) . . ?
C2_32 O1_32 Eu31 134.9(6) . . ?
C4_32 O2_32 Eu31 133.6(6) . . ?
F1_32 C1_32 F2_32 107(2) . . ?
F1_32 C1_32 F3_32 107(2) . . ?
F1_32 C1_32 C2_32 110.9(18) . . ?
F2_32 C1_32 F3_32 104.2(19) . . ?
F2_32 C1_32 C2_32 111.9(17) . . ?
F3_32 C1_32 C2_32 115.7(13) . . ?
O1_32 C2_32 C1_32 116.0(10) . . ?
O1_32 C2_32 C3_32 126.1(10) . . ?
C3_32 C2_32 C1_32 117.3(10) . . ?
C2_32 C3_32 H3_32 118.0 . . ?
C2_32 C3_32 C4_32 123.9(10) . . ?
C4_32 C3_32 H3_32 118.0 . . ?
O2_32 C4_32 C3_32 127.2(9) . . ?
O2_32 C4_32 C5_32 114.8(9) . . ?
C3_32 C4_32 C5_32 117.8(9) . . ?
F4_32 C5_32 F5_32 109.7(9) . . ?
F4_32 C5_32 C4_32 111.2(9) . . ?
F5_32 C5_32 C4_32 110.6(8) . . ?
F6_32 C5_32 F4_32 107.5(9) . . ?
F6_32 C5_32 F5_32 107.5(9) . . ?
F6_32 C5_32 C4_32 110.2(8) . . ?
C2_33 O1_33 Eu31 135.2(6) . . ?
C4_33 O2_33 Eu31 132.4(6) . . ?
F1_33 C1_33 C2_33 107.0(9) . . ?
F2_33 C1_33 F1_33 106.2(12) . . ?
F2_33 C1_33 F3_33 110.7(12) . . ?
F2_33 C1_33 C2_33 113.0(10) . . ?
F3_33 C1_33 F1_33 104.3(10) . . ?
F3_33 C1_33 C2_33 114.7(11) . . ?
O1_33 C2_33 C1_33 114.4(9) . . ?
O1_33 C2_33 C3_33 128.1(9) . . ?
C3_33 C2_33 C1_33 117.4(9) . . ?
C2_33 C3_33 H3_33 119.4 . . ?
C4_33 C3_33 C2_33 121.3(9) . . ?
C4_33 C3_33 H3_33 119.4 . . ?
O2_33 C4_33 C3_33 128.9(9) . . ?
O2_33 C4_33 C5_33 115.4(8) . . ?
C3_33 C4_33 C5_33 115.6(8) . . ?
F4_33 C5_33 F5_33 103.7(8) . . ?
F4_33 C5_33 F6_33 110.0(8) . . ?
F4_33 C5_33 C4_33 115.9(9) . . ?
F5_33 C5_33 C4_33 109.1(7) . . ?
F6_33 C5_33 F5_33 105.1(8) . . ?
F6_33 C5_33 C4_33 112.2(8) . . ?
C2_34 O1_34 Eu31 133.4(6) . . ?
C4_34 O2_34 Eu31 133.4(5) . . ?
F1_34 C1_34 F2_34 108.5(10) . . ?
F1_34 C1_34 F3_34 106.4(9) . . ?
F1_34 C1_34 C2_34 111.7(8) . . ?
F2_34 C1_34 F3_34 107.5(9) . . ?
F2_34 C1_34 C2_34 109.6(8) . . ?
F3_34 C1_34 C2_34 112.9(10) . . ?
O1_34 C2_34 C1_34 114.1(9) . . ?
O1_34 C2_34 C3_34 128.6(8) . . ?
C3_34 C2_34 C1_34 117.3(9) . . ?
C2_34 C3_34 H3_34 119.6 . . ?
C2_34 C3_34 C4_34 120.9(8) . . ?
C4_34 C3_34 H3_34 119.6 . . ?
O2_34 C4_34 C3_34 127.8(8) . . ?
O2_34 C4_34 C5_34 116.1(8) . . ?
C3_34 C4_34 C5_34 115.9(8) . . ?
F4_34 C5_34 C4_34 112.1(9) . . ?
F5_34 C5_34 F4_34 105.8(8) . . ?
F5_34 C5_34 C4_34 110.2(8) . . ?
F6_34 C5_34 F4_34 107.6(9) . . ?
F6_34 C5_34 F5_34 108.2(10) . . ?
F6_34 C5_34 C4_34 112.8(8) . . ?
C6_35 O1_35 Eu32 135.4(6) . . ?
C4_35 O2_35 Eu32 137.3(7) . . ?
F1_35 C1_35 F2_35 104.8(11) . . ?
F1_35 C1_35 F3_35 106.2(11) . . ?
F1_35 C1_35 C6_35 112.5(10) . . ?
F2_35 C1_35 C6_35 112.7(10) . . ?
F3_35 C1_35 F2_35 107.4(11) . . ?
F3_35 C1_35 C6_35 112.6(10) . . ?
O1_35 C6_35 C1_35 114.9(10) . . ?
O1_35 C6_35 C3_35 130.7(8) . . ?
C3_35 C6_35 C1_35 114.4(10) . . ?
C6_35 C3_35 H3_35 120.2 . . ?
C6_35 C3_35 C4_35 119.7(10) . . ?
C4_35 C3_35 H3_35 120.2 . . ?
O2_35 C4_35 C3_35 127.2(11) . . ?
O2_35 C4_35 C5_35 114.2(11) . . ?
C3_35 C4_35 C5_35 118.4(11) . . ?
F4_35 C5_35 C4_35 102.4(12) . . ?
F5_35 C5_35 F4_35 97.7(13) . . ?
F5_35 C5_35 C4_35 113.0(17) . . ?
F6_35 C5_35 F4_35 112.0(19) . . ?
F6_35 C5_35 F5_35 117.0(18) . . ?
F6_35 C5_35 C4_35 112.8(12) . . ?
C2_36 O1_36 Eu32 133.5(6) . . ?
C4_36 O2_36 Eu32 133.8(6) . . ?
F1_36 C1_36 F2_36 105.7(14) . . ?
F1_36 C1_36 C2_36 110.3(15) . . ?
F2_36 C1_36 C2_36 108.9(13) . . ?
F3_36 C1_36 F1_36 105.1(17) . . ?
F3_36 C1_36 F2_36 109.7(15) . . ?
F3_36 C1_36 C2_36 116.7(11) . . ?
O1_36 C2_36 C1_36 113.8(10) . . ?
O1_36 C2_36 C3_36 129.5(9) . . ?
C3_36 C2_36 C1_36 116.7(10) . . ?
C2_36 C3_36 H3_36 118.8 . . ?
C2_36 C3_36 C4_36 122.3(9) . . ?
C4_36 C3_36 H3_36 118.8 . . ?
O2_36 C4_36 C3_36 127.2(9) . . ?
O2_36 C4_36 C5_36 115.8(9) . . ?
C3_36 C4_36 C5_36 116.9(9) . . ?
F4_36 C5_36 F5_36 102.7(13) . . ?
F4_36 C5_36 F6_36 107.3(13) . . ?
F4_36 C5_36 C4_36 115.1(10) . . ?
F5_36 C5_36 C4_36 114.1(10) . . ?
F6_36 C5_36 F5_36 103.2(13) . . ?
F6_36 C5_36 C4_36 113.2(9) . . ?
C2_37 O1_37 Eu32 134.7(6) . . ?
C4_37 O2_37 Eu32 135.7(6) . . ?
F1_37 C1_37 F2_37 108.3(9) . . ?
F1_37 C1_37 C2_37 112.1(8) . . ?
F2_37 C1_37 C2_37 111.1(9) . . ?
F3_37 C1_37 F1_37 105.7(10) . . ?
F3_37 C1_37 F2_37 105.6(8) . . ?
F3_37 C1_37 C2_37 113.8(8) . . ?
O1_37 C2_37 C1_37 112.3(8) . . ?
O1_37 C2_37 C3_37 129.3(9) . . ?
C3_37 C2_37 C1_37 118.4(8) . . ?
C2_37 C3_37 H3_37 119.8 . . ?
C4_37 C3_37 C2_37 120.4(9) . . ?
C4_37 C3_37 H3_37 119.8 . . ?
O2_37 C4_37 C3_37 128.3(10) . . ?
O2_37 C4_37 C5_37 114.5(9) . . ?
C3_37 C4_37 C5_37 117.2(10) . . ?
F4_37 C5_37 F5_37 103.8(12) . . ?
F4_37 C5_37 F6_37 110.1(16) . . ?
F4_37 C5_37 C4_37 115.1(11) . . ?
F5_37 C5_37 C4_37 109.4(14) . . ?
F6_37 C5_37 F5_37 106.2(11) . . ?
F6_37 C5_37 C4_37 111.6(10) . . ?

loop_
_geom_bond_atom_site_label_1
_geom_bond_atom_site_label_2
_geom_bond_distance
_geom_bond_site_symmetry_2
_geom_bond_publ_flag
Eu21 O1_3 2.344(6) . ?
Eu21 N1_3 2.845(7) . ?
Eu21 O2_4 2.353(5) 1_545 ?
Eu21 O1_26 2.458(5) . ?
Eu21 O2_26 2.429(6) . ?
Eu21 O1_27 2.435(6) . ?
Eu21 O2_27 2.389(6) . ?
Eu21 O1_28 2.415(6) . ?
Eu21 O2_28 2.453(6) . ?
Eu22 O2_3 2.345(5) . ?
Eu22 O1_4 2.387(5) . ?
Eu22 N1_4 2.953(6) . ?
Eu22 O1_29 2.49(3) . ?
Eu22 O2_29 2.43(2) . ?
Eu22 O1_30 2.464(5) . ?
Eu22 O2_30 2.381(5) . ?
Eu22 O1_31 2.393(17) . ?
Eu22 O2_31 2.42(4) . ?
Eu31 O2_5 2.367(6) . ?
Eu31 O1_6 2.372(6) 1_545 ?
Eu31 N1_6 2.925(6) 1_545 ?
Eu31 O1_32 2.408(6) . ?
Eu31 O2_32 2.461(6) . ?
Eu31 O1_33 2.408(6) . ?
Eu31 O2_33 2.471(6) . ?
Eu31 O1_34 2.388(6) . ?
Eu31 O2_34 2.434(5) . ?
Eu32 O1_5 2.356(6) . ?
Eu32 N1_5 2.874(7) . ?
Eu32 O2_6 2.339(5) . ?
Eu32 O1_35 2.421(7) . ?
Eu32 O2_35 2.476(6) . ?
Eu32 O1_36 2.388(6) . ?
Eu32 O2_36 2.417(6) . ?
Eu32 O1_37 2.414(6) . ?
Eu32 O2_37 2.458(6) . ?
Eu11 O2_1 2.329(5) . ?
Eu11 O1_2 2.353(5) 1_545 ?
Eu11 N1_2 2.943(5) 1_545 ?
Eu11 O1_20 2.420(5) . ?
Eu11 O2_20 2.429(5) . ?
Eu11 O1_21 2.427(5) . ?
Eu11 O2_21 2.475(5) . ?
Eu11 O1_22 2.489(5) . ?
Eu11 O2_22 2.374(5) . ?
Eu12 O1_1 2.353(5) . ?
Eu12 N1_1 2.863(6) . ?
Eu12 O2_2 2.342(5) . ?
Eu12 O1_23 2.492(5) . ?
Eu12 O2_23 2.409(5) . ?
Eu12 O1_24 2.389(5) . ?
Eu12 O2_24 2.415(5) . ?
Eu12 O1_25 2.408(5) . ?
Eu12 O2_25 2.465(5) . ?
P2R3 C1D3 1.85(3) . ?
P2R3 C1E3 1.73(5) . ?
C1D3 C2D3 1.34(4) . ?
C1D3 C6D3 1.39(4) . ?
C2D3 H2D3 0.9500 . ?
C2D3 C3D3 1.44(3) . ?
C3D3 H3D3 0.9500 . ?
C3D3 C4D3 1.43(4) . ?
C4D3 H4D3 0.9500 . ?
C4D3 C5D3 1.35(3) . ?
C5D3 H5D3 0.9500 . ?
C5D3 C6D3 1.36(3) . ?
C6D3 H6D3 0.9500 . ?
C1E3 C2E3 1.40(5) . ?
C1E3 C6E3 1.46(6) . ?
C2E3 H2E3 0.9500 . ?
C2E3 C3E3 1.43(3) . ?
C3E3 H3E3 0.9500 . ?
C3E3 C4E3 1.39(3) . ?
C4E3 H4E3 0.9500 . ?
C4E3 C5E3 1.40(3) . ?
C5E3 H5E3 0.9500 . ?
C5E3 C6E3 1.41(3) . ?
C6E3 H6E3 0.9500 . ?
F1A C1A 1.34(2) . ?
F2A C1A 1.320(19) . ?
F3A C1A 1.312(19) . ?
F4A C5A 1.319(19) . ?
F5A C5A 1.346(19) . ?
F6A C5A 1.32(2) . ?
O1A C2A 1.29(2) . ?
O2A C4A 1.25(2) . ?
C1A C2A 1.521(19) . ?
C2A C3A 1.399(16) . ?
C3A H3A 0.9500 . ?
C3A C4A 1.416(16) . ?
C4A C5A 1.511(19) . ?
F1B C1B 1.36(2) . ?
F2B C1B 1.364(19) . ?
F3B C1B 1.299(19) . ?
F4B C5B 1.35(2) . ?
F5B C5B 1.299(19) . ?
F6B C5B 1.32(2) . ?
O1B C2B 1.22(2) . ?
O2B C4B 1.25(2) . ?
C1B C2B 1.529(19) . ?
C2B C3B 1.377(17) . ?
C3B H3B 0.9500 . ?
C3B C4B 1.388(17) . ?
C4B C5B 1.55(2) . ?
F135 C135 1.317(7) . ?
F235 C135 1.317(7) . ?
F335 C135 1.317(7) . ?
C135 C235 1.524(15) . ?
P1_1 O1_1 1.499(5) . ?
P1_1 C1A_1 1.792(8) . ?
P1_1 C1B_1 1.784(7) . ?
P1_1 C1C_1 1.830(7) . ?
P2_1 O2_1 1.495(5) . ?
P2_1 C1D_1 1.794(8) . ?
P2_1 C1E_1 1.776(8) . ?
P2_1 C3C_1 1.817(7) . ?
N1_1 C1C_1 1.347(9) . ?
N1_1 C4C_1 1.335(10) . ?
N2_1 C3C_1 1.341(9) . ?
N2_1 C4C_1 1.342(10) . ?
C1A_1 C2A_1 1.388(10) . ?
C1A_1 C6A_1 1.370(11) . ?
C1B_1 C2B_1 1.402(11) . ?
C1B_1 C6B_1 1.400(10) . ?
C1C_1 C2C_1 1.381(9) . ?
C1D_1 C2D_1 1.392(12) . ?
C1D_1 C6D_1 1.378(11) . ?
C1E_1 C2E_1 1.404(11) . ?
C1E_1 C6E_1 1.418(10) . ?
C2A_1 H2A_1 0.9500 . ?
C2A_1 C3A_1 1.394(12) . ?
C2B_1 H2B_1 0.9500 . ?
C2B_1 C3B_1 1.380(11) . ?
C2C_1 H2C_1 0.9500 . ?
C2C_1 C3C_1 1.374(10) . ?
C2D_1 H2D_1 0.9500 . ?
C2D_1 C3D_1 1.388(13) . ?
C2E_1 H2E_1 0.9500 . ?
C2E_1 C3E_1 1.376(11) . ?
C3A_1 H3A_1 0.9500 . ?
C3A_1 C4A_1 1.371(14) . ?
C3B_1 H3B_1 0.9500 . ?
C3B_1 C4B_1 1.375(13) . ?
C3D_1 H3D_1 0.9500 . ?
C3D_1 C4D_1 1.361(15) . ?
C3E_1 H3E_1 0.9500 . ?
C3E_1 C4E_1 1.375(13) . ?
C4A_1 H4A_1 0.9500 . ?
C4A_1 C5A_1 1.378(13) . ?
C4B_1 H4B_1 0.9500 . ?
C4B_1 C5B_1 1.398(13) . ?
C4C_1 H4C_1 0.9500 . ?
C4D_1 H4D_1 0.9500 . ?
C4D_1 C5D_1 1.376(14) . ?
C4E_1 H4E_1 0.9500 . ?
C4E_1 C5E_1 1.390(14) . ?
C5A_1 H5A_1 0.9500 . ?
C5A_1 C6A_1 1.408(12) . ?
C5B_1 H5B_1 0.9500 . ?
C5B_1 C6B_1 1.373(11) . ?
C5D_1 H5D_1 0.9500 . ?
C5D_1 C6D_1 1.404(12) . ?
C5E_1 H5E_1 0.9500 . ?
C5E_1 C6E_1 1.386(12) . ?
C6A_1 H6A_1 0.9500 . ?
C6B_1 H6B_1 0.9500 . ?
C6D_1 H6D_1 0.9500 . ?
C6E_1 H6E_1 0.9500 . ?
P1_2 O1_2 1.496(5) . ?
P1_2 C1A_2 1.784(7) . ?
P1_2 C1B_2 1.789(7) . ?
P1_2 C1C_2 1.841(7) . ?
P2_2 O2_2 1.498(5) . ?
P2_2 C1D_2 1.776(8) . ?
P2_2 C1E_2 1.803(7) . ?
P2_2 C3C_2 1.829(7) . ?
N1_2 C1C_2 1.345(9) . ?
N1_2 C4C_2 1.330(9) . ?
N2_2 C3C_2 1.346(9) . ?
N2_2 C4C_2 1.348(9) . ?
C1A_2 C2A_2 1.379(10) . ?
C1A_2 C6A_2 1.401(10) . ?
C1B_2 C2B_2 1.397(11) . ?
C1B_2 C6B_2 1.377(11) . ?
C1C_2 C2C_2 1.389(9) . ?
C1D_2 C2D_2 1.386(11) . ?
C1D_2 C6D_2 1.408(10) . ?
C1E_2 C2E_2 1.385(11) . ?
C1E_2 C6E_2 1.388(11) . ?
C2A_2 H2A_2 0.9500 . ?
C2A_2 C3A_2 1.402(11) . ?
C2B_2 H2B_2 0.9500 . ?
C2B_2 C3B_2 1.380(12) . ?
C2C_2 H2C_2 0.9500 . ?
C2C_2 C3C_2 1.383(9) . ?
C2D_2 H2D_2 0.9500 . ?
C2D_2 C3D_2 1.376(13) . ?
C2E_2 H2E_2 0.9500 . ?
C2E_2 C3E_2 1.376(11) . ?
C3A_2 H3A_2 0.9500 . ?
C3A_2 C4A_2 1.364(14) . ?
C3B_2 H3B_2 0.9500 . ?
C3B_2 C4B_2 1.388(14) . ?
C3D_2 H3D_2 0.9500 . ?
C3D_2 C4D_2 1.404(14) . ?
C3E_2 H3E_2 0.9500 . ?
C3E_2 C4E_2 1.403(14) . ?
C4A_2 H4A_2 0.9500 . ?
C4A_2 C5A_2 1.361(14) . ?
C4B_2 H4B_2 0.9500 . ?
C4B_2 C5B_2 1.407(14) . ?
C4C_2 H4C_2 0.9500 . ?
C4D_2 H4D_2 0.9500 . ?
C4D_2 C5D_2 1.340(14) . ?
C4E_2 H4E_2 0.9500 . ?
C4E_2 C5E_2 1.342(14) . ?
C5A_2 H5A_2 0.9500 . ?
C5A_2 C6A_2 1.398(11) . ?
C5B_2 H5B_2 0.9500 . ?
C5B_2 C6B_2 1.403(11) . ?
C5D_2 H5D_2 0.9500 . ?
C5D_2 C6D_2 1.378(12) . ?
C5E_2 H5E_2 0.9500 . ?
C5E_2 C6E_2 1.399(12) . ?
C6A_2 H6A_2 0.9500 . ?
C6B_2 H6B_2 0.9500 . ?
C6D_2 H6D_2 0.9500 . ?
C6E_2 H6E_2 0.9500 . ?
P1_3 O1_3 1.489(6) . ?
P1_3 C1A_3 1.785(8) . ?
P1_3 C1B_3 1.766(9) . ?
P1_3 C1C_3 1.834(8) . ?
P3_3 O2_3 1.483(5) . ?
P3_3 C1D_3 1.76(3) . ?
P3_3 C1E_3 1.82(4) . ?
P3_3 C3C_3 1.822(7) . ?
N1_3 C1C_3 1.334(10) . ?
N1_3 C4C_3 1.337(10) . ?
N2_3 C3C_3 1.342(10) . ?
N2_3 C4C_3 1.349(10) . ?
C1A_3 C2A_3 1.393(11) . ?
C1A_3 C6A_3 1.409(10) . ?
C1B_3 C2B_3 1.375(12) . ?
C1B_3 C6B_3 1.396(12) . ?
C1C_3 C2C_3 1.395(10) . ?
C1D_3 C2D_3 1.33(3) . ?
C1D_3 C6D_3 1.45(3) . ?
C1E_3 C2E_3 1.39(4) . ?
C1E_3 C6E_3 1.36(4) . ?
C2A_3 H2A_3 0.9500 . ?
C2A_3 C3A_3 1.398(12) . ?
C2B_3 H2B_3 0.9500 . ?
C2B_3 C3B_3 1.405(17) . ?
C2C_3 H2C_3 0.9500 . ?
C2C_3 C3C_3 1.383(10) . ?
C2D_3 H2D_3 0.9500 . ?
C2D_3 C3D_3 1.41(2) . ?
C2E_3 H2E_3 0.9500 . ?
C2E_3 C3E_3 1.42(3) . ?
C3A_3 H3A_3 0.9500 . ?
C3A_3 C4A_3 1.391(12) . ?
C3B_3 H3B_3 0.9500 . ?
C3B_3 C4B_3 1.37(2) . ?
C3D_3 H3D_3 0.9500 . ?
C3D_3 C4D_3 1.32(3) . ?
C3E_3 H3E_3 0.9500 . ?
C3E_3 C4E_3 1.33(3) . ?
C4A_3 H4A_3 0.9500 . ?
C4A_3 C5A_3 1.380(13) . ?
C4B_3 H4B_3 0.9500 . ?
C4B_3 C5B_3 1.366(18) . ?
C4C_3 H4C_3 0.9500 . ?
C4D_3 H4D_3 0.9500 . ?
C4D_3 C5D_3 1.44(3) . ?
C4E_3 H4E_3 0.9500 . ?
C4E_3 C5E_3 1.38(3) . ?
C5A_3 H5A_3 0.9500 . ?
C5A_3 C6A_3 1.391(11) . ?
C5B_3 H5B_3 0.9500 . ?
C5B_3 C6B_3 1.373(13) . ?
C5D_3 H5D_3 0.9500 . ?
C5D_3 C6D_3 1.41(3) . ?
C5E_3 H5E_3 0.9500 . ?
C5E_3 C6E_3 1.40(3) . ?
C6A_3 H6A_3 0.9500 . ?
C6B_3 H6B_3 0.9500 . ?
C6D_3 H6D_3 0.9500 . ?
C6E_3 H6E_3 0.9500 . ?
P1_4 O1_4 1.492(5) . ?
P1_4 C1A_4 1.784(8) . ?
P1_4 C1B_4 1.792(8) . ?
P1_4 C1C_4 1.836(8) . ?
P2_4 O2_4 1.485(6) . ?
P2_4 C1D_4 1.790(8) . ?
P2_4 C1E_4 1.803(8) . ?
P2_4 C3C_4 1.809(8) . ?
N1_4 C1C_4 1.332(9) . ?
N1_4 C4C_4 1.355(10) . ?
N2_4 C3C_4 1.351(10) . ?
N2_4 C4C_4 1.323(10) . ?
C1A_4 C2A_4 1.400(12) . ?
C1A_4 C6A_4 1.384(12) . ?
C1B_4 C2B_4 1.398(13) . ?
C1B_4 C6B_4 1.363(14) . ?
C1C_4 C2C_4 1.386(10) . ?
C1D_4 C2D_4 1.398(11) . ?
C1D_4 C6D_4 1.381(11) . ?
C1E_4 C2E_4 1.384(11) . ?
C1E_4 C6E_4 1.382(12) . ?
C2A_4 H2A_4 0.9500 . ?
C2A_4 C3A_4 1.385(13) . ?
C2B_4 H2B_4 0.9500 . ?
C2B_4 C3B_4 1.440(16) . ?
C2C_4 H2C_4 0.9500 . ?
C2C_4 C3C_4 1.395(10) . ?
C2D_4 H2D_4 0.9500 . ?
C2D_4 C3D_4 1.410(12) . ?
C2E_4 H2E_4 0.9500 . ?
C2E_4 C3E_4 1.386(12) . ?
C3A_4 H3A_4 0.9500 . ?
C3A_4 C4A_4 1.396(16) . ?
C3B_4 H3B_4 0.9500 . ?
C3B_4 C4B_4 1.32(2) . ?
C3D_4 H3D_4 0.9500 . ?
C3D_4 C4D_4 1.378(14) . ?
C3E_4 H3E_4 0.9500 . ?
C3E_4 C4E_4 1.382(14) . ?
C4A_4 H4A_4 0.9500 . ?
C4A_4 C5A_4 1.340(16) . ?
C4B_4 H4B_4 0.9500 . ?
C4B_4 C5B_4 1.433(18) . ?
C4C_4 H4C_4 0.9500 . ?
C4D_4 H4D_4 0.9500 . ?
C4D_4 C5D_4 1.379(13) . ?
C4E_4 H4E_4 0.9500 . ?
C4E_4 C5E_4 1.393(14) . ?
C5A_4 H5A_4 0.9500 . ?
C5A_4 C6A_4 1.428(13) . ?
C5B_4 H5B_4 0.9500 . ?
C5B_4 C6B_4 1.385(13) . ?
C5D_4 H5D_4 0.9500 . ?
C5D_4 C6D_4 1.379(11) . ?
C5E_4 H5E_4 0.9500 . ?
C5E_4 C6E_4 1.383(12) . ?
C6A_4 H6A_4 0.9500 . ?
C6B_4 H6B_4 0.9500 . ?
C6D_4 H6D_4 0.9500 . ?
C6E_4 H6E_4 0.9500 . ?
P1_5 O1_5 1.492(6) . ?
P1_5 C1B_5 1.786(8) . ?
P1_5 C1C_5 1.826(8) . ?
P1_5 C4_5 1.783(9) . ?
P2_5 O2_5 1.497(6) . ?
P2_5 C1D_5 1.764(9) . ?
P2_5 C1E_5 1.800(8) . ?
P2_5 C3C_5 1.817(8) . ?
N1_5 C1C_5 1.338(10) . ?
N1_5 C4C_5 1.336(11) . ?
N2_5 C3C_5 1.357(10) . ?
N2_5 C4C_5 1.329(11) . ?
C1B_5 C2B_5 1.400(12) . ?
C1B_5 C6B_5 1.355(13) . ?
C1C_5 C2C_5 1.387(10) . ?
C1D_5 C2D_5 1.366(13) . ?
C1D_5 C6D_5 1.397(13) . ?
C1E_5 C2E_5 1.376(14) . ?
C1E_5 C6E_5 1.368(13) . ?
C2B_5 H2B_5 0.9500 . ?
C2B_5 C3B_5 1.398(13) . ?
C2C_5 H2C_5 0.9500 . ?
C2C_5 C3C_5 1.369(10) . ?
C2D_5 H2D_5 0.9500 . ?
C2D_5 C3D_5 1.410(15) . ?
C2E_5 H2E_5 0.9500 . ?
C2E_5 C3E_5 1.424(16) . ?
C3A_5 H3A_5 0.9500 . ?
C3A_5 C4A_5 1.398(16) . ?
C3A_5 C8_5 1.353(14) . ?
C3B_5 H3B_5 0.9500 . ?
C3B_5 C4B_5 1.394(17) . ?
C3D_5 H3D_5 0.9500 . ?
C3D_5 C4D_5 1.368(17) . ?
C3E_5 H3E_5 0.9500 . ?
C3E_5 C4E_5 1.306(19) . ?
C4_5 C6A_5 1.379(13) . ?
C4_5 C8_5 1.405(12) . ?
C4A_5 H4A_5 0.9500 . ?
C4A_5 C5A_5 1.378(14) . ?
C4B_5 H4B_5 0.9500 . ?
C4B_5 C5B_5 1.355(17) . ?
C4C_5 H4C_5 0.9500 . ?
C4D_5 H4D_5 0.9500 . ?
C4D_5 C5D_5 1.355(17) . ?
C4E_5 H4E_5 0.9500 . ?
C4E_5 C5E_5 1.360(17) . ?
C5A_5 H5A_5 0.9500 . ?
C5A_5 C6A_5 1.410(14) . ?
C5B_5 H5B_5 0.9500 . ?
C5B_5 C6B_5 1.397(14) . ?
C5D_5 H5D_5 0.9500 . ?
C5D_5 C6D_5 1.384(15) . ?
C5E_5 H5E_5 0.9500 . ?
C5E_5 C6E_5 1.393(14) . ?
C6A_5 H6A_5 0.9500 . ?
C6B_5 H6B_5 0.9500 . ?
C6D_5 H6D_5 0.9500 . ?
C6E_5 H6E_5 0.9500 . ?
C8_5 H8_5 0.9500 . ?
P1_6 O1_6 1.496(6) . ?
P1_6 C1A_6 1.791(9) . ?
P1_6 C1B_6 1.782(9) . ?
P1_6 C1C_6 1.820(8) . ?
P2_6 O2_6 1.485(6) . ?
P2_6 C1D_6 1.785(9) . ?
P2_6 C1E_6 1.768(10) . ?
P2_6 C3C_6 1.814(8) . ?
N1_6 C1C_6 1.336(9) . ?
N1_6 C4C_6 1.344(10) . ?
N2_6 C3C_6 1.319(10) . ?
N2_6 C4C_6 1.323(10) . ?
C1A_6 C2A_6 1.391(12) . ?
C1A_6 C6A_6 1.394(14) . ?
C1B_6 C2B_6 1.409(13) . ?
C1B_6 C6B_6 1.383(13) . ?
C1C_6 C2C_6 1.403(10) . ?
C1D_6 C2D_6 1.377(14) . ?
C1D_6 C6D_6 1.372(13) . ?
C1E_6 C2E_6 1.416(12) . ?
C1E_6 C6E_6 1.398(14) . ?
C2A_6 H2A_6 0.9500 . ?
C2A_6 C3A_6 1.417(14) . ?
C2B_6 H2B_6 0.9500 . ?
C2B_6 C3B_6 1.374(15) . ?
C2C_6 H2C_6 0.9500 . ?
C2C_6 C3C_6 1.391(11) . ?
C2D_6 H2D_6 0.9500 . ?
C2D_6 C3D_6 1.406(15) . ?
C2E_6 H2E_6 0.9500 . ?
C2E_6 C3E_6 1.376(13) . ?
C3A_6 H3A_6 0.9500 . ?
C3A_6 C4A_6 1.338(18) . ?
C3B_6 H3B_6 0.9500 . ?
C3B_6 C4B_6 1.357(17) . ?
C3D_6 H3D_6 0.9500 . ?
C3D_6 C4D_6 1.367(16) . ?
C3E_6 H3E_6 0.9500 . ?
C3E_6 C4E_6 1.375(14) . ?
C4A_6 H4A_6 0.9500 . ?
C4A_6 C5A_6 1.348(18) . ?
C4B_6 H4B_6 0.9500 . ?
C4B_6 C5B_6 1.372(16) . ?
C4C_6 H4C_6 0.9500 . ?
C4D_6 H4D_6 0.9500 . ?
C4D_6 C5D_6 1.342(18) . ?
C4E_6 H4E_6 0.9500 . ?
C4E_6 C5E_6 1.412(17) . ?
C5A_6 H5A_6 0.9500 . ?
C5A_6 C6A_6 1.387(13) . ?
C5B_6 H5B_6 0.9500 . ?
C5B_6 C6B_6 1.397(14) . ?
C5D_6 H5D_6 0.9500 . ?
C5D_6 C6D_6 1.392(15) . ?
C5E_6 H5E_6 0.9500 . ?
C5E_6 C6E_6 1.357(15) . ?
C6A_6 H6A_6 0.9500 . ?
C6B_6 H6B_6 0.9500 . ?
C6D_6 H6D_6 0.9500 . ?
C6E_6 H6E_6 0.9500 . ?
F1_20 C1_20 1.337(10) . ?
F2_20 C1_20 1.322(9) . ?
F3_20 C1_20 1.304(9) . ?
F4_20 C5_20 1.330(9) . ?
F5_20 C5_20 1.342(10) . ?
F6_20 C5_20 1.289(10) . ?
O1_20 C2_20 1.206(10) . ?
O2_20 C4_20 1.267(9) . ?
C1_20 C2_20 1.508(12) . ?
C2_20 C3_20 1.446(12) . ?
C3_20 H3_20 0.9500 . ?
C3_20 C4_20 1.413(12) . ?
C4_20 C5_20 1.542(11) . ?
F1_21 C1_21 1.292(9) . ?
F2_21 C1_21 1.329(10) . ?
F3_21 C1_21 1.294(9) . ?
F4_21 C5_21 1.322(11) . ?
F5_21 C5_21 1.246(12) . ?
F6_21 C5_21 1.360(13) . ?
O1_21 C2_21 1.246(9) . ?
O2_21 C4_21 1.213(9) . ?
C1_21 C2_21 1.539(11) . ?
C2_21 C3_21 1.400(12) . ?
C3_21 H3_21 0.9500 . ?
C3_21 C4_21 1.398(12) . ?
C4_21 C5_21 1.536(12) . ?
F1_22 C1_22 1.340(11) . ?
F2_22 C1_22 1.329(11) . ?
F3_22 C1_22 1.334(10) . ?
F4_22 C5_22 1.332(9) . ?
F5_22 C5_22 1.332(9) . ?
F6_22 C5_22 1.332(9) . ?
O1_22 C2_22 1.236(9) . ?
O2_22 C4_22 1.263(9) . ?
C1_22 C2_22 1.548(11) . ?
C2_22 C3_22 1.406(10) . ?
C3_22 H3_22 0.9500 . ?
C3_22 C4_22 1.374(11) . ?
C4_22 C5_22 1.523(10) . ?
F1_23 C1_23 1.337(10) . ?
F2_23 C1_23 1.352(10) . ?
F3_23 C1_23 1.334(9) . ?
F4_23 C5_23 1.311(11) . ?
F5_23 C5_23 1.416(19) . ?
F6_23 C5_23 1.202(17) . ?
O1_23 C2_23 1.235(9) . ?
O2_23 C4_23 1.249(9) . ?
C1_23 C2_23 1.537(11) . ?
C2_23 C3_23 1.400(11) . ?
C3_23 H3_23 0.9500 . ?
C3_23 C4_23 1.386(11) . ?
C4_23 C5_23 1.520(13) . ?
F1_24 C1_24 1.313(13) . ?
F2_24 C1_24 1.294(12) . ?
F3_24 C1_24 1.311(10) . ?
F4_24 C5_24 1.256(12) . ?
F5_24 C5_24 1.285(11) . ?
F6_24 C5_24 1.278(10) . ?
O1_24 C2_24 1.241(9) . ?
O2_24 C4_24 1.252(9) . ?
C1_24 C2_24 1.546(11) . ?
C2_24 C3_24 1.399(11) . ?
C3_24 H3_24 0.9500 . ?
C3_24 C4_24 1.402(11) . ?
C4_24 C5_24 1.540(11) . ?
F1_25 C1_25 1.297(12) . ?
F2_25 C1_25 1.347(15) . ?
F3_25 C1_25 1.282(11) . ?
F4_25 C5_25 1.322(12) . ?
F5_25 C5_25 1.276(12) . ?
F6_25 C5_25 1.297(12) . ?
O1_25 C2_25 1.235(10) . ?
O2_25 C4_25 1.231(9) . ?
C1_25 C2_25 1.513(13) . ?
C2_25 C3_25 1.410(12) . ?
C3_25 H3_25 0.9500 . ?
C3_25 C4_25 1.405(12) . ?
C4_25 C5_25 1.544(12) . ?
F1_26 C1_26 1.340(10) . ?
F2_26 C1_26 1.340(10) . ?
F3_26 C1_26 1.324(9) . ?
F4_26 C5_26 1.257(14) . ?
F5_26 C5_26 1.302(17) . ?
F6_26 C5_26 1.253(19) . ?
O1_26 C2_26 1.234(9) . ?
O2_26 C4_26 1.229(10) . ?
C1_26 C2_26 1.555(11) . ?
C2_26 C3_26 1.381(11) . ?
C3_26 H3_26 0.9500 . ?
C3_26 C4_26 1.405(12) . ?
C4_26 C5_26 1.549(14) . ?
F1_27 C1_27 1.216(13) . ?
F2_27 C1_27 1.306(13) . ?
F3_27 C1_27 1.296(13) . ?
F4_27 C5_27 1.311(12) . ?
F5_27 C5_27 1.199(15) . ?
F6_27 C5_27 1.43(2) . ?
O1_27 C2_27 1.242(10) . ?
O2_27 C4_27 1.249(10) . ?
C1_27 C2_27 1.548(12) . ?
C2_27 C3_27 1.365(12) . ?
C3_27 H3_27 0.9500 . ?
C3_27 C4_27 1.406(12) . ?
C4_27 C5_27 1.511(13) . ?
F1_28 C1_28 1.323(12) . ?
F2_28 C1_28 1.341(12) . ?
F3_28 C1_28 1.337(12) . ?
F4_28 C5_28 1.316(14) . ?
F5_28 C5_28 1.326(15) . ?
F6_28 C5_28 1.368(18) . ?
O1_28 C2_28 1.243(10) . ?
O2_28 C4_28 1.245(10) . ?
C1_28 C2_28 1.553(13) . ?
C2_28 C3_28 1.384(13) . ?
C3_28 H3_28 0.9500 . ?
C3_28 C4_28 1.433(13) . ?
C4_28 C5_28 1.526(14) . ?
F1_29 C1_29 1.386(17) . ?
F2_29 C1_29 1.341(18) . ?
F3_29 C1_29 1.328(17) . ?
F4_29 C5_29 1.350(17) . ?
F5_29 C5_29 1.350(18) . ?
F6_29 C5_29 1.338(17) . ?
O1_29 C2_29 1.323(19) . ?
O2_29 C4_29 1.24(2) . ?
C1_29 C2_29 1.553(18) . ?
C2_29 C3_29 1.396(14) . ?
C3_29 H3_29 0.9500 . ?
C3_29 C4_29 1.380(14) . ?
C4_29 C5_29 1.542(17) . ?
F1_30 C1_30 1.343(10) . ?
F2_30 C1_30 1.322(11) . ?
F3_30 C1_30 1.348(9) . ?
F4_30 C5_30 1.321(10) . ?
F5_30 C5_30 1.308(10) . ?
F6_30 C5_30 1.349(9) . ?
O1_30 C2_30 1.248(9) . ?
O2_30 C4_30 1.236(9) . ?
C1_30 C2_30 1.535(11) . ?
C2_30 C3_30 1.395(11) . ?
C3_30 H3_30 0.9500 . ?
C3_30 C4_30 1.389(12) . ?
C4_30 C5_30 1.550(11) . ?
F1_31 C1_31 1.303(18) . ?
F2_31 C1_31 1.279(18) . ?
F3_31 C1_31 1.32(2) . ?
F4_31 C5_31 1.34(2) . ?
F5_31 C5_31 1.36(2) . ?
F6_31 C5_31 1.30(2) . ?
O1_31 C2_31 1.245(18) . ?
O2_31 C4_31 1.229(19) . ?
C1_31 C2_31 1.533(19) . ?
C2_31 C3_31 1.380(17) . ?
C3_31 H3_31 0.9500 . ?
C3_31 C4_31 1.407(16) . ?
C4_31 C5_31 1.52(2) . ?
F1_32 C1_32 1.23(2) . ?
F2_32 C1_32 1.25(3) . ?
F3_32 C1_32 1.293(16) . ?
F4_32 C5_32 1.314(12) . ?
F5_32 C5_32 1.318(13) . ?
F6_32 C5_32 1.298(12) . ?
O1_32 C2_32 1.217(11) . ?
O2_32 C4_32 1.192(11) . ?
C1_32 C2_32 1.520(17) . ?
C2_32 C3_32 1.392(15) . ?
C3_32 H3_32 0.9500 . ?
C3_32 C4_32 1.419(15) . ?
C4_32 C5_32 1.573(14) . ?
F1_33 C1_33 1.369(15) . ?
F2_33 C1_33 1.250(16) . ?
F3_33 C1_33 1.292(13) . ?
F4_33 C5_33 1.301(11) . ?
F5_33 C5_33 1.366(11) . ?
F6_33 C5_33 1.308(12) . ?
O1_33 C2_33 1.252(11) . ?
O2_33 C4_33 1.244(10) . ?
C1_33 C2_33 1.545(13) . ?
C2_33 C3_33 1.395(15) . ?
C3_33 H3_33 0.9500 . ?
C3_33 C4_33 1.382(14) . ?
C4_33 C5_33 1.514(13) . ?
F1_34 C1_34 1.304(13) . ?
F2_34 C1_34 1.311(11) . ?
F3_34 C1_34 1.326(14) . ?
F4_34 C5_34 1.347(11) . ?
F5_34 C5_34 1.336(12) . ?
F6_34 C5_34 1.304(13) . ?
O1_34 C2_34 1.257(11) . ?
O2_34 C4_34 1.238(9) . ?
C1_34 C2_34 1.551(13) . ?
C2_34 C3_34 1.372(14) . ?
C3_34 H3_34 0.9500 . ?
C3_34 C4_34 1.408(13) . ?
C4_34 C5_34 1.552(14) . ?
F1_35 C1_35 1.316(7) . ?
F2_35 C1_35 1.318(7) . ?
F3_35 C1_35 1.317(7) . ?
F4_35 C5_35 1.417(18) . ?
F5_35 C5_35 1.253(16) . ?
F6_35 C5_35 1.19(2) . ?
O1_35 C6_35 1.295(14) . ?
O2_35 C4_35 1.240(12) . ?
C1_35 C6_35 1.513(15) . ?
C6_35 C3_35 1.330(18) . ?
C3_35 H3_35 0.9500 . ?
C3_35 C4_35 1.408(17) . ?
C4_35 C5_35 1.58(2) . ?
F1_36 C1_36 1.32(3) . ?
F2_36 C1_36 1.364(19) . ?
F3_36 C1_36 1.253(13) . ?
F4_36 C5_36 1.221(13) . ?
F5_36 C5_36 1.253(14) . ?
F6_36 C5_36 1.229(13) . ?
O1_36 C2_36 1.259(12) . ?
O2_36 C4_36 1.240(11) . ?
C1_36 C2_36 1.528(15) . ?
C2_36 C3_36 1.358(14) . ?
C3_36 H3_36 0.9500 . ?
C3_36 C4_36 1.431(14) . ?
C4_36 C5_36 1.517(13) . ?
F1_37 C1_37 1.334(13) . ?
F2_37 C1_37 1.345(13) . ?
F3_37 C1_37 1.331(11) . ?
F4_37 C5_37 1.278(17) . ?
F5_37 C5_37 1.35(2) . ?
F6_37 C5_37 1.336(16) . ?
O1_37 C2_37 1.234(10) . ?
O2_37 C4_37 1.222(12) . ?
C1_37 C2_37 1.533(13) . ?
C2_37 C3_37 1.397(14) . ?
C3_37 H3_37 0.9500 . ?
C3_37 C4_37 1.380(14) . ?
C4_37 C5_37 1.530(16) . ?

loop_
_geom_torsion_atom_site_label_1
_geom_torsion_atom_site_label_2
_geom_torsion_atom_site_label_3
_geom_torsion_atom_site_label_4
_geom_torsion
_geom_torsion_site_symmetry_1
_geom_torsion_site_symmetry_2
_geom_torsion_site_symmetry_3
_geom_torsion_site_symmetry_4
_geom_torsion_publ_flag
Eu21 P1_3 C1A_3 C2A_3 -26.7(8) . . . . ?
Eu21 P1_3 C1A_3 C6A_3 155.8(6) . . . . ?
Eu21 P1_3 C1B_3 C2B_3 103.8(8) . . . . ?
Eu21 P1_3 C1B_3 C6B_3 -66.4(8) . . . . ?
Eu21 P1_3 C1C_3 N1_3 -4.5(5) . . . . ?
Eu21 P1_3 C1C_3 C2C_3 175.4(7) . . . . ?
Eu21 N1_3 C1C_3 P1_3 6.4(8) . . . . ?
Eu21 N1_3 C1C_3 C2C_3 -173.5(6) . . . . ?
Eu21 N1_3 C4C_3 N2_3 173.9(7) . . . . ?
Eu21 O1_26 C2_26 C1_26 -177.6(5) . . . . ?
Eu21 O1_26 C2_26 C3_26 8.6(13) . . . . ?
Eu21 O2_26 C4_26 C3_26 -8.8(16) . . . . ?
Eu21 O2_26 C4_26 C5_26 169.0(8) . . . . ?
Eu21 O1_27 C2_27 C1_27 172.1(6) . . . . ?
Eu21 O1_27 C2_27 C3_27 -8.0(14) . . . . ?
Eu21 O2_27 C4_27 C3_27 5.7(16) . . . . ?
Eu21 O2_27 C4_27 C5_27 -172.8(9) . . . . ?
Eu21 O1_28 C2_28 C1_28 -159.4(6) . . . . ?
Eu21 O1_28 C2_28 C3_28 21.7(15) . . . . ?
Eu21 O2_28 C4_28 C3_28 -2.8(17) . . . . ?
Eu21 O2_28 C4_28 C5_28 178.7(8) . . . . ?
Eu22 N1_4 C1C_4 P1_4 -15.9(6) . . . . ?
Eu22 N1_4 C1C_4 C2C_4 163.8(5) . . . . ?
Eu22 N1_4 C4C_4 N2_4 -165.6(6) . . . . ?
Eu22 O1_29 C2_29 C1_29 168.1(16) . . . . ?
Eu22 O1_29 C2_29 C3_29 -7(3) . . . . ?
Eu22 O2_29 C4_29 C3_29 23(3) . . . . ?
Eu22 O2_29 C4_29 C5_29 -164.8(14) . . . . ?
Eu22 O1_30 C2_30 C1_30 -161.1(5) . . . . ?
Eu22 O1_30 C2_30 C3_30 19.3(10) . . . . ?
Eu22 O2_30 C4_30 C3_30 -30.9(12) . . . . ?
Eu22 O2_30 C4_30 C5_30 147.5(5) . . . . ?
Eu22 O1_31 C2_31 C1_31 -177.2(14) . . . . ?
Eu22 O1_31 C2_31 C3_31 -3(3) . . . . ?
Eu22 O2_31 C4_31 C3_31 -30(5) . . . . ?
Eu22 O2_31 C4_31 C5_31 160(2) . . . . ?
Eu31 N1_6 C1C_6 P1_6 21.1(7) 1_565 . . . ?
Eu31 N1_6 C1C_6 C2C_6 -160.1(6) 1_565 . . . ?
Eu31 N1_6 C4C_6 N2_6 158.7(7) 1_565 . . . ?
Eu31 O1_32 C2_32 C1_32 -170.9(13) . . . . ?
Eu31 O1_32 C2_32 C3_32 18.5(19) . . . . ?
Eu31 O2_32 C4_32 C3_32 -6.1(17) . . . . ?
Eu31 O2_32 C4_32 C5_32 179.7(6) . . . . ?
Eu31 O1_33 C2_33 C1_33 167.8(7) . . . . ?
Eu31 O1_33 C2_33 C3_33 -9.4(17) . . . . ?
Eu31 O2_33 C4_33 C3_33 17.4(15) . . . . ?
Eu31 O2_33 C4_33 C5_33 -164.0(6) . . . . ?
Eu31 O1_34 C2_34 C1_34 -155.2(6) . . . . ?
Eu31 O1_34 C2_34 C3_34 22.1(13) . . . . ?
Eu31 O2_34 C4_34 C3_34 -15.2(13) . . . . ?
Eu31 O2_34 C4_34 C5_34 159.5(6) . . . . ?
Eu32 P1_5 C1B_5 C2B_5 -153.2(6) . . . . ?
Eu32 P1_5 C1B_5 C6B_5 24.6(8) . . . . ?
Eu32 P1_5 C1C_5 N1_5 4.1(6) . . . . ?
Eu32 P1_5 C1C_5 C2C_5 -178.0(8) . . . . ?
Eu32 P1_5 C4_5 C6A_5 83.4(8) . . . . ?
Eu32 P1_5 C4_5 C8_5 -89.9(7) . . . . ?
Eu32 N1_5 C1C_5 P1_5 -5.9(8) . . . . ?
Eu32 N1_5 C1C_5 C2C_5 176.1(6) . . . . ?
Eu32 N1_5 C4C_5 N2_5 -175.7(9) . . . . ?
Eu32 O1_35 C6_35 C1_35 -169.6(8) . . . . ?
Eu32 O1_35 C6_35 C3_35 8.0(19) . . . . ?
Eu32 O2_35 C4_35 C3_35 0(2) . . . . ?
Eu32 O2_35 C4_35 C5_35 173.6(9) . . . . ?
Eu32 O1_36 C2_36 C1_36 177.9(11) . . . . ?
Eu32 O1_36 C2_36 C3_36 -5(2) . . . . ?
Eu32 O2_36 C4_36 C3_36 5.7(15) . . . . ?
Eu32 O2_36 C4_36 C5_36 -170.0(6) . . . . ?
Eu32 O1_37 C2_37 C1_37 165.1(7) . . . . ?
Eu32 O1_37 C2_37 C3_37 -16.4(17) . . . . ?
Eu32 O2_37 C4_37 C3_37 -1(2) . . . . ?
Eu32 O2_37 C4_37 C5_37 175.9(10) . . . . ?
Eu11 N1_2 C1C_2 P1_2 20.3(6) 1_565 . . . ?
Eu11 N1_2 C1C_2 C2C_2 -161.1(5) 1_565 . . . ?
Eu11 N1_2 C4C_2 N2_2 161.3(6) 1_565 . . . ?
Eu11 O1_20 C2_20 C1_20 -169.7(5) . . . . ?
Eu11 O1_20 C2_20 C3_20 13.6(14) . . . . ?
Eu11 O2_20 C4_20 C3_20 -8.9(14) . . . . ?
Eu11 O2_20 C4_20 C5_20 173.6(5) . . . . ?
Eu11 O1_21 C2_21 C1_21 159.5(5) . . . . ?
Eu11 O1_21 C2_21 C3_21 -18.3(14) . . . . ?
Eu11 O2_21 C4_21 C3_21 4.5(15) . . . . ?
Eu11 O2_21 C4_21 C5_21 -174.3(6) . . . . ?
Eu11 O1_22 C2_22 C1_22 164.5(5) . . . . ?
Eu11 O1_22 C2_22 C3_22 -13.5(11) . . . . ?
Eu11 O2_22 C4_22 C3_22 32.5(11) . . . . ?
Eu11 O2_22 C4_22 C5_22 -145.6(5) . . . . ?
Eu12 P1_1 C1A_1 C2A_1 -101.9(6) . . . . ?
Eu12 P1_1 C1A_1 C6A_1 70.4(7) . . . . ?
Eu12 P1_1 C1B_1 C2B_1 24.2(7) . . . . ?
Eu12 P1_1 C1B_1 C6B_1 -159.0(5) . . . . ?
Eu12 P1_1 C1C_1 N1_1 0.4(5) . . . . ?
Eu12 P1_1 C1C_1 C2C_1 179.8(7) . . . . ?
Eu12 N1_1 C1C_1 P1_1 -0.6(7) . . . . ?
Eu12 N1_1 C1C_1 C2C_1 180.0(5) . . . . ?
Eu12 N1_1 C4C_1 N2_1 -178.6(7) . . . . ?
Eu12 O1_23 C2_23 C1_23 -178.5(5) . . . . ?
Eu12 O1_23 C2_23 C3_23 -2.6(13) . . . . ?
Eu12 O2_23 C4_23 C3_23 9.1(15) . . . . ?
Eu12 O2_23 C4_23 C5_23 -175.3(8) . . . . ?
Eu12 O1_24 C2_24 C1_24 -175.5(6) . . . . ?
Eu12 O1_24 C2_24 C3_24 5.2(14) . . . . ?
Eu12 O2_24 C4_24 C3_24 7.6(13) . . . . ?
Eu12 O2_24 C4_24 C5_24 -171.2(5) . . . . ?
Eu12 O1_25 C2_25 C1_25 156.7(7) . . . . ?
Eu12 O1_25 C2_25 C3_25 -24.7(14) . . . . ?
Eu12 O2_25 C4_25 C3_25 7.8(13) . . . . ?
Eu12 O2_25 C4_25 C5_25 -172.7(6) . . . . ?
P2R3 C1D3 C2D3 C3D3 -176.1(18) . . . . ?
P2R3 C1D3 C6D3 C5D3 176.0(17) . . . . ?
P2R3 C1E3 C2E3 C3E3 179(2) . . . . ?
P2R3 C1E3 C6E3 C5E3 176.9(19) . . . . ?
C1D3 P2R3 C1E3 C2E3 164.4(18) . . . . ?
C1D3 P2R3 C1E3 C6E3 -18(3) . . . . ?
C1D3 C2D3 C3D3 C4D3 -1(2) . . . . ?
C2D3 C1D3 C6D3 C5D3 -1(3) . . . . ?
C2D3 C3D3 C4D3 C5D3 1(3) . . . . ?
C3D3 C4D3 C5D3 C6D3 -1(4) . . . . ?
C4D3 C5D3 C6D3 C1D3 1(4) . . . . ?
C6D3 C1D3 C2D3 C3D3 0(2) . . . . ?
C1E3 P2R3 C1D3 C2D3 103.5(19) . . . . ?
C1E3 P2R3 C1D3 C6D3 -73(2) . . . . ?
C1E3 C2E3 C3E3 C4E3 3(2) . . . . ?
C2E3 C1E3 C6E3 C5E3 -6(3) . . . . ?
C2E3 C3E3 C4E3 C5E3 -3(3) . . . . ?
C3E3 C4E3 C5E3 C6E3 -2(4) . . . . ?
C4E3 C5E3 C6E3 C1E3 6(4) . . . . ?
C6E3 C1E3 C2E3 C3E3 1(2) . . . . ?
F1A C1A C2A O1A 73.4(18) . . . . ?
F1A C1A C2A C3A -100.8(17) . . . . ?
F2A C1A C2A O1A -53.2(19) . . . . ?
F2A C1A C2A C3A 132.6(16) . . . . ?
F3A C1A C2A O1A -172.1(16) . . . . ?
F3A C1A C2A C3A 13.7(19) . . . . ?
O1A C2A C3A C4A 3(2) . . . . ?
O2A C4A C5A F4A -179.4(17) . . . . ?
O2A C4A C5A F5A 62(2) . . . . ?
O2A C4A C5A F6A -59(3) . . . . ?
C1A C2A C3A C4A 176.2(13) . . . . ?
C2A C3A C4A O2A -3(2) . . . . ?
C2A C3A C4A C5A 175.2(13) . . . . ?
C3A C4A C5A F4A 2(2) . . . . ?
C3A C4A C5A F5A -116.1(16) . . . . ?
C3A C4A C5A F6A 123(2) . . . . ?
F1B C1B C2B O1B -42.0(18) . . . . ?
F1B C1B C2B C3B 138.7(15) . . . . ?
F2B C1B C2B O1B 78.7(17) . . . . ?
F2B C1B C2B C3B -100.7(17) . . . . ?
F3B C1B C2B O1B -164.2(17) . . . . ?
F3B C1B C2B C3B 16(2) . . . . ?
O1B C2B C3B C4B -5(2) . . . . ?
O2B C4B C5B F4B -177.6(19) . . . . ?
O2B C4B C5B F5B 59(3) . . . . ?
O2B C4B C5B F6B -63(2) . . . . ?
C1B C2B C3B C4B 174.0(14) . . . . ?
C2B C3B C4B O2B 3(3) . . . . ?
C2B C3B C4B C5B -172.2(14) . . . . ?
C3B C4B C5B F4B -1(2) . . . . ?
C3B C4B C5B F5B -124.8(18) . . . . ?
C3B C4B C5B F6B 112.9(19) . . . . ?
P1_1 C1A_1 C2A_1 C3A_1 174.4(8) . . . . ?
P1_1 C1A_1 C6A_1 C5A_1 -172.9(6) . . . . ?
P1_1 C1B_1 C2B_1 C3B_1 175.4(7) . . . . ?
P1_1 C1B_1 C6B_1 C5B_1 -176.5(6) . . . . ?
P1_1 C1C_1 C2C_1 C3C_1 -180.0(6) . . . . ?
P2_1 C1D_1 C2D_1 C3D_1 175.5(9) . . . . ?
P2_1 C1D_1 C6D_1 C5D_1 -176.2(7) . . . . ?
P2_1 C1E_1 C2E_1 C3E_1 178.1(6) . . . . ?
P2_1 C1E_1 C6E_1 C5E_1 -179.3(6) . . . . ?
O1_1 P1_1 C1A_1 C2A_1 -72.1(7) . . . . ?
O1_1 P1_1 C1A_1 C6A_1 100.3(7) . . . . ?
O1_1 P1_1 C1B_1 C2B_1 -2.7(7) . . . . ?
O1_1 P1_1 C1B_1 C6B_1 174.2(6) . . . . ?
O1_1 P1_1 C1C_1 N1_1 -2.8(6) . . . . ?
O1_1 P1_1 C1C_1 C2C_1 176.6(6) . . . . ?
O2_1 P2_1 C1D_1 C2D_1 -86.7(8) . . . . ?
O2_1 P2_1 C1D_1 C6D_1 87.4(7) . . . . ?
O2_1 P2_1 C1E_1 C2E_1 10.7(7) . . . . ?
O2_1 P2_1 C1E_1 C6E_1 -167.7(6) . . . . ?
O2_1 P2_1 C3C_1 N2_1 -175.3(6) . . . . ?
O2_1 P2_1 C3C_1 C2C_1 7.5(8) . . . . ?
N1_1 C1C_1 C2C_1 C3C_1 -0.7(11) . . . . ?
C1A_1 P1_1 O1_1 Eu12 -111.9(5) . . . . ?
C1A_1 P1_1 C1B_1 C2B_1 -127.1(6) . . . . ?
C1A_1 P1_1 C1B_1 C6B_1 49.7(7) . . . . ?
C1A_1 P1_1 C1C_1 N1_1 119.5(6) . . . . ?
C1A_1 P1_1 C1C_1 C2C_1 -61.1(7) . . . . ?
C1A_1 C2A_1 C3A_1 C4A_1 -2.2(15) . . . . ?
C1B_1 P1_1 O1_1 Eu12 126.5(5) . . . . ?
C1B_1 P1_1 C1A_1 C2A_1 50.8(7) . . . . ?
C1B_1 P1_1 C1A_1 C6A_1 -136.8(6) . . . . ?
C1B_1 P1_1 C1C_1 N1_1 -123.1(6) . . . . ?
C1B_1 P1_1 C1C_1 C2C_1 56.3(8) . . . . ?
C1B_1 C2B_1 C3B_1 C4B_1 1.5(14) . . . . ?
C1C_1 P1_1 O1_1 Eu12 6.8(6) . . . . ?
C1C_1 P1_1 C1A_1 C2A_1 169.1(6) . . . . ?
C1C_1 P1_1 C1A_1 C6A_1 -18.6(7) . . . . ?
C1C_1 P1_1 C1B_1 C2B_1 115.9(6) . . . . ?
C1C_1 P1_1 C1B_1 C6B_1 -67.2(7) . . . . ?
C1C_1 N1_1 C4C_1 N2_1 1.9(14) . . . . ?
C1C_1 C2C_1 C3C_1 P2_1 177.8(6) . . . . ?
C1C_1 C2C_1 C3C_1 N2_1 0.7(12) . . . . ?
C1D_1 P2_1 O2_1 Eu11 -8.7(13) . . . . ?
C1D_1 P2_1 C1E_1 C2E_1 140.2(6) . . . . ?
C1D_1 P2_1 C1E_1 C6E_1 -38.2(7) . . . . ?
C1D_1 P2_1 C3C_1 N2_1 60.4(7) . . . . ?
C1D_1 P2_1 C3C_1 C2C_1 -116.8(7) . . . . ?
C1D_1 C2D_1 C3D_1 C4D_1 -0.9(18) . . . . ?
C1E_1 P2_1 O2_1 Eu11 117.1(11) . . . . ?
C1E_1 P2_1 C1D_1 C2D_1 146.6(7) . . . . ?
C1E_1 P2_1 C1D_1 C6D_1 -39.3(7) . . . . ?
C1E_1 P2_1 C3C_1 N2_1 -55.7(7) . . . . ?
C1E_1 P2_1 C3C_1 C2C_1 127.1(7) . . . . ?
C1E_1 C2E_1 C3E_1 C4E_1 2.3(13) . . . . ?
C2A_1 C1A_1 C6A_1 C5A_1 -1.0(12) . . . . ?
C2A_1 C3A_1 C4A_1 C5A_1 1.5(16) . . . . ?
C2B_1 C1B_1 C6B_1 C5B_1 0.3(11) . . . . ?
C2B_1 C3B_1 C4B_1 C5B_1 -0.1(15) . . . . ?
C2D_1 C1D_1 C6D_1 C5D_1 -2.0(12) . . . . ?
C2D_1 C3D_1 C4D_1 C5D_1 1.3(18) . . . . ?
C2E_1 C1E_1 C6E_1 C5E_1 2.3(11) . . . . ?
C2E_1 C3E_1 C4E_1 C5E_1 0.0(14) . . . . ?
C3A_1 C4A_1 C5A_1 C6A_1 -0.5(15) . . . . ?
C3B_1 C4B_1 C5B_1 C6B_1 -1.2(14) . . . . ?
C3C_1 P2_1 O2_1 Eu11 -125.7(11) . . . . ?
C3C_1 P2_1 C1D_1 C2D_1 32.0(8) . . . . ?
C3C_1 P2_1 C1D_1 C6D_1 -153.9(6) . . . . ?
C3C_1 P2_1 C1E_1 C2E_1 -106.8(6) . . . . ?
C3C_1 P2_1 C1E_1 C6E_1 74.8(7) . . . . ?
C3C_1 N2_1 C4C_1 N1_1 -1.9(15) . . . . ?
C3D_1 C4D_1 C5D_1 C6D_1 -2.0(16) . . . . ?
C3E_1 C4E_1 C5E_1 C6E_1 -1.2(14) . . . . ?
C4A_1 C5A_1 C6A_1 C1A_1 0.3(13) . . . . ?
C4B_1 C5B_1 C6B_1 C1B_1 1.0(13) . . . . ?
C4C_1 N1_1 C1C_1 P1_1 178.8(6) . . . . ?
C4C_1 N1_1 C1C_1 C2C_1 -0.6(11) . . . . ?
C4C_1 N2_1 C3C_1 P2_1 -176.7(7) . . . . ?
C4C_1 N2_1 C3C_1 C2C_1 0.4(13) . . . . ?
C4D_1 C5D_1 C6D_1 C1D_1 2.4(14) . . . . ?
C4E_1 C5E_1 C6E_1 C1E_1 0.0(12) . . . . ?
C6A_1 C1A_1 C2A_1 C3A_1 2.0(13) . . . . ?
C6B_1 C1B_1 C2B_1 C3B_1 -1.6(12) . . . . ?
C6D_1 C1D_1 C2D_1 C3D_1 1.3(14) . . . . ?
C6E_1 C1E_1 C2E_1 C3E_1 -3.4(11) . . . . ?
P1_2 C1A_2 C2A_2 C3A_2 -179.5(6) . . . . ?
P1_2 C1A_2 C6A_2 C5A_2 178.1(7) . . . . ?
P1_2 C1B_2 C2B_2 C3B_2 -175.8(7) . . . . ?
P1_2 C1B_2 C6B_2 C5B_2 175.1(7) . . . . ?
P1_2 C1C_2 C2C_2 C3C_2 175.4(5) . . . . ?
P2_2 C1D_2 C2D_2 C3D_2 178.4(9) . . . . ?
P2_2 C1D_2 C6D_2 C5D_2 -179.8(8) . . . . ?
P2_2 C1E_2 C2E_2 C3E_2 179.0(6) . . . . ?
P2_2 C1E_2 C6E_2 C5E_2 -178.5(6) . . . . ?
O1_2 P1_2 C1A_2 C2A_2 -22.8(7) . . . . ?
O1_2 P1_2 C1A_2 C6A_2 158.5(6) . . . . ?
O1_2 P1_2 C1B_2 C2B_2 129.9(6) . . . . ?
O1_2 P1_2 C1B_2 C6B_2 -44.8(7) . . . . ?
O1_2 P1_2 C1C_2 N1_2 -11.8(5) . . . . ?
O1_2 P1_2 C1C_2 C2C_2 169.6(6) . . . . ?
O2_2 P2_2 C1D_2 C2D_2 -116.0(8) . . . . ?
O2_2 P2_2 C1D_2 C6D_2 67.9(7) . . . . ?
O2_2 P2_2 C1E_2 C2E_2 23.1(7) . . . . ?
O2_2 P2_2 C1E_2 C6E_2 -157.6(6) . . . . ?
O2_2 P2_2 C3C_2 N2_2 -163.2(5) . . . . ?
O2_2 P2_2 C3C_2 C2C_2 16.7(7) . . . . ?
N1_2 C1C_2 C2C_2 C3C_2 -3.1(10) . . . . ?
C1A_2 P1_2 O1_2 Eu11 -123.7(4) . . . 1_565 ?
C1A_2 P1_2 C1B_2 C2B_2 5.5(7) . . . . ?
C1A_2 P1_2 C1B_2 C6B_2 -169.2(6) . . . . ?
C1A_2 P1_2 C1C_2 N1_2 108.3(5) . . . . ?
C1A_2 P1_2 C1C_2 C2C_2 -70.3(7) . . . . ?
C1A_2 C2A_2 C3A_2 C4A_2 2.2(13) . . . . ?
C1B_2 P1_2 O1_2 Eu11 113.2(4) . . . 1_565 ?
C1B_2 P1_2 C1A_2 C2A_2 102.2(6) . . . . ?
C1B_2 P1_2 C1A_2 C6A_2 -76.4(7) . . . . ?
C1B_2 P1_2 C1C_2 N1_2 -133.6(5) . . . . ?
C1B_2 P1_2 C1C_2 C2C_2 47.8(7) . . . . ?
C1B_2 C2B_2 C3B_2 C4B_2 0.6(14) . . . . ?
C1C_2 P1_2 O1_2 Eu11 -5.9(5) . . . 1_565 ?
C1C_2 P1_2 C1A_2 C2A_2 -140.0(6) . . . . ?
C1C_2 P1_2 C1A_2 C6A_2 41.3(7) . . . . ?
C1C_2 P1_2 C1B_2 C2B_2 -111.9(7) . . . . ?
C1C_2 P1_2 C1B_2 C6B_2 73.4(7) . . . . ?
C1C_2 N1_2 C4C_2 N2_2 -5.4(11) . . . . ?
C1C_2 C2C_2 C3C_2 P2_2 178.6(5) . . . . ?
C1C_2 C2C_2 C3C_2 N2_2 -1.5(10) . . . . ?
C1D_2 P2_2 O2_2 Eu12 -49.0(9) . . . . ?
C1D_2 P2_2 C1E_2 C2E_2 151.0(6) . . . . ?
C1D_2 P2_2 C1E_2 C6E_2 -29.7(7) . . . . ?
C1D_2 P2_2 C3C_2 N2_2 74.3(6) . . . . ?
C1D_2 P2_2 C3C_2 C2C_2 -105.8(6) . . . . ?
C1D_2 C2D_2 C3D_2 C4D_2 4.7(18) . . . . ?
C1E_2 P2_2 O2_2 Eu12 75.7(9) . . . . ?
C1E_2 P2_2 C1D_2 C2D_2 116.8(8) . . . . ?
C1E_2 P2_2 C1D_2 C6D_2 -59.4(7) . . . . ?
C1E_2 P2_2 C3C_2 N2_2 -41.1(7) . . . . ?
C1E_2 P2_2 C3C_2 C2C_2 138.8(6) . . . . ?
C1E_2 C2E_2 C3E_2 C4E_2 -1.0(12) . . . . ?
C2A_2 C1A_2 C6A_2 C5A_2 -0.5(12) . . . . ?
C2A_2 C3A_2 C4A_2 C5A_2 -2.3(15) . . . . ?
C2B_2 C1B_2 C6B_2 C5B_2 0.3(12) . . . . ?
C2B_2 C3B_2 C4B_2 C5B_2 0.9(15) . . . . ?
C2D_2 C1D_2 C6D_2 C5D_2 3.8(14) . . . . ?
C2D_2 C3D_2 C4D_2 C5D_2 -2.1(18) . . . . ?
C2E_2 C1E_2 C6E_2 C5E_2 0.8(12) . . . . ?
C2E_2 C3E_2 C4E_2 C5E_2 1.9(13) . . . . ?
C3A_2 C4A_2 C5A_2 C6A_2 1.0(15) . . . . ?
C3B_2 C4B_2 C5B_2 C6B_2 -1.9(14) . . . . ?
C3C_2 P2_2 O2_2 Eu12 -165.9(8) . . . . ?
C3C_2 P2_2 C1D_2 C2D_2 1.9(9) . . . . ?
C3C_2 P2_2 C1D_2 C6D_2 -174.2(7) . . . . ?
C3C_2 P2_2 C1E_2 C2E_2 -95.3(6) . . . . ?
C3C_2 P2_2 C1E_2 C6E_2 84.0(7) . . . . ?
C3C_2 N2_2 C4C_2 N1_2 1.2(11) . . . . ?
C3D_2 C4D_2 C5D_2 C6D_2 0.5(18) . . . . ?
C3E_2 C4E_2 C5E_2 C6E_2 -1.5(13) . . . . ?
C4A_2 C5A_2 C6A_2 C1A_2 0.4(14) . . . . ?
C4B_2 C5B_2 C6B_2 C1B_2 1.3(13) . . . . ?
C4C_2 N1_2 C1C_2 P1_2 -172.5(5) . . . . ?
C4C_2 N1_2 C1C_2 C2C_2 6.2(9) . . . . ?
C4C_2 N2_2 C3C_2 P2_2 -177.6(5) . . . . ?
C4C_2 N2_2 C3C_2 C2C_2 2.4(10) . . . . ?
C4D_2 C5D_2 C6D_2 C1D_2 -1.4(16) . . . . ?
C4E_2 C5E_2 C6E_2 C1E_2 0.1(13) . . . . ?
C6A_2 C1A_2 C2A_2 C3A_2 -0.8(12) . . . . ?
C6B_2 C1B_2 C2B_2 C3B_2 -1.2(12) . . . . ?
C6D_2 C1D_2 C2D_2 C3D_2 -5.5(15) . . . . ?
C6E_2 C1E_2 C2E_2 C3E_2 -0.3(11) . . . . ?
P1_3 C1A_3 C2A_3 C3A_3 -177.9(7) . . . . ?
P1_3 C1A_3 C6A_3 C5A_3 178.1(6) . . . . ?
P1_3 C1B_3 C2B_3 C3B_3 -174.7(11) . . . . ?
P1_3 C1B_3 C6B_3 C5B_3 173.3(8) . . . . ?
P1_3 C1C_3 C2C_3 C3C_3 179.7(6) . . . . ?
P3_3 C1D_3 C2D_3 C3D_3 -177.9(16) . . . . ?
P3_3 C1D_3 C6D_3 C5D_3 178.4(16) . . . . ?
P3_3 C1E_3 C2E_3 C3E_3 -174.0(16) . . . . ?
P3_3 C1E_3 C6E_3 C5E_3 172.7(17) . . . . ?
O1_3 P1_3 C1A_3 C2A_3 1.3(8) . . . . ?
O1_3 P1_3 C1A_3 C6A_3 -176.3(6) . . . . ?
O1_3 P1_3 C1B_3 C2B_3 74.9(8) . . . . ?
O1_3 P1_3 C1B_3 C6B_3 -95.3(8) . . . . ?
O1_3 P1_3 C1C_3 N1_3 -3.6(7) . . . . ?
O1_3 P1_3 C1C_3 C2C_3 176.2(7) . . . . ?
O2_3 P3_3 C1D_3 C2D_3 -178.2(14) . . . . ?
O2_3 P3_3 C1D_3 C6D_3 4.9(17) . . . . ?
O2_3 P3_3 C1E_3 C2E_3 74.4(15) . . . . ?
O2_3 P3_3 C1E_3 C6E_3 -101(2) . . . . ?
O2_3 P3_3 C3C_3 N2_3 -169.4(6) . . . . ?
O2_3 P3_3 C3C_3 C2C_3 12.6(7) . . . . ?
N1_3 C1C_3 C2C_3 C3C_3 -0.5(12) . . . . ?
C1A_3 P1_3 O1_3 Eu21 -120.4(5) . . . . ?
C1A_3 P1_3 C1B_3 C2B_3 -48.6(9) . . . . ?
C1A_3 P1_3 C1B_3 C6B_3 141.2(7) . . . . ?
C1A_3 P1_3 C1C_3 N1_3 116.5(6) . . . . ?
C1A_3 P1_3 C1C_3 C2C_3 -63.7(8) . . . . ?
C1A_3 C2A_3 C3A_3 C4A_3 0.9(13) . . . . ?
C1B_3 P1_3 O1_3 Eu21 117.5(5) . . . . ?
C1B_3 P1_3 C1A_3 C2A_3 125.8(7) . . . . ?
C1B_3 P1_3 C1A_3 C6A_3 -51.8(8) . . . . ?
C1B_3 P1_3 C1C_3 N1_3 -125.6(6) . . . . ?
C1B_3 P1_3 C1C_3 C2C_3 54.2(8) . . . . ?
C1B_3 C2B_3 C3B_3 C4B_3 4(2) . . . . ?
C1C_3 P1_3 O1_3 Eu21 -1.8(6) . . . . ?
C1C_3 P1_3 C1A_3 C2A_3 -116.3(7) . . . . ?
C1C_3 P1_3 C1A_3 C6A_3 66.2(8) . . . . ?
C1C_3 P1_3 C1B_3 C2B_3 -166.7(8) . . . . ?
C1C_3 P1_3 C1B_3 C6B_3 23.1(8) . . . . ?
C1C_3 N1_3 C4C_3 N2_3 0.3(14) . . . . ?
C1C_3 C2C_3 C3C_3 P3_3 178.1(6) . . . . ?
C1C_3 C2C_3 C3C_3 N2_3 0.3(12) . . . . ?
C1D_3 P3_3 C1E_3 C2E_3 -155.0(15) . . . . ?
C1D_3 P3_3 C1E_3 C6E_3 30(2) . . . . ?
C1D_3 P3_3 C3C_3 N2_3 65.3(10) . . . . ?
C1D_3 P3_3 C3C_3 C2C_3 -112.7(9) . . . . ?
C1D_3 C2D_3 C3D_3 C4D_3 -2(2) . . . . ?
C1E_3 P3_3 C1D_3 C2D_3 52.4(19) . . . . ?
C1E_3 P3_3 C1D_3 C6D_3 -124.5(15) . . . . ?
C1E_3 P3_3 C3C_3 N2_3 -47.0(13) . . . . ?
C1E_3 P3_3 C3C_3 C2C_3 135.0(13) . . . . ?
C1E_3 C2E_3 C3E_3 C4E_3 -5(2) . . . . ?
C2A_3 C1A_3 C6A_3 C5A_3 0.6(12) . . . . ?
C2A_3 C3A_3 C4A_3 C5A_3 -1.9(14) . . . . ?
C2B_3 C1B_3 C6B_3 C5B_3 3.2(14) . . . . ?
C2B_3 C3B_3 C4B_3 C5B_3 -3(2) . . . . ?
C2D_3 C1D_3 C6D_3 C5D_3 1(3) . . . . ?
C2D_3 C3D_3 C4D_3 C5D_3 6(3) . . . . ?
C2E_3 C1E_3 C6E_3 C5E_3 -2(3) . . . . ?
C2E_3 C3E_3 C4E_3 C5E_3 11(4) . . . . ?
C3A_3 C4A_3 C5A_3 C6A_3 2.3(14) . . . . ?
C3B_3 C4B_3 C5B_3 C6B_3 2(2) . . . . ?
C3C_3 P3_3 C1D_3 C2D_3 -58.2(17) . . . . ?
C3C_3 P3_3 C1D_3 C6D_3 124.9(14) . . . . ?
C3C_3 P3_3 C1E_3 C2E_3 -44.1(17) . . . . ?
C3C_3 P3_3 C1E_3 C6E_3 140.8(18) . . . . ?
C3C_3 N2_3 C4C_3 N1_3 -0.6(14) . . . . ?
C3D_3 C4D_3 C5D_3 C6D_3 -6(3) . . . . ?
C3E_3 C4E_3 C5E_3 C6E_3 -11(4) . . . . ?
C4A_3 C5A_3 C6A_3 C1A_3 -1.6(13) . . . . ?
C4B_3 C5B_3 C6B_3 C1B_3 -2.1(16) . . . . ?
C4C_3 N1_3 C1C_3 P1_3 -179.9(7) . . . . ?
C4C_3 N1_3 C1C_3 C2C_3 0.3(12) . . . . ?
C4C_3 N2_3 C3C_3 P3_3 -177.8(7) . . . . ?
C4C_3 N2_3 C3C_3 C2C_3 0.2(12) . . . . ?
C4D_3 C5D_3 C6D_3 C1D_3 2(3) . . . . ?
C4E_3 C5E_3 C6E_3 C1E_3 7(3) . . . . ?
C6A_3 C1A_3 C2A_3 C3A_3 -0.3(13) . . . . ?
C6B_3 C1B_3 C2B_3 C3B_3 -4.1(18) . . . . ?
C6D_3 C1D_3 C2D_3 C3D_3 -1(2) . . . . ?
C6E_3 C1E_3 C2E_3 C3E_3 1(2) . . . . ?
P1_4 C1A_4 C2A_4 C3A_4 179.6(7) . . . . ?
P1_4 C1A_4 C6A_4 C5A_4 177.6(8) . . . . ?
P1_4 C1B_4 C2B_4 C3B_4 -179.9(9) . . . . ?
P1_4 C1B_4 C6B_4 C5B_4 -178.8(9) . . . . ?
P1_4 C1C_4 C2C_4 C3C_4 -175.3(5) . . . . ?
P2_4 C1D_4 C2D_4 C3D_4 179.1(6) . . . . ?
P2_4 C1D_4 C6D_4 C5D_4 -179.6(7) . . . . ?
P2_4 C1E_4 C2E_4 C3E_4 -176.8(9) . . . . ?
P2_4 C1E_4 C6E_4 C5E_4 176.9(8) . . . . ?
O1_4 P1_4 C1A_4 C2A_4 41.8(7) . . . . ?
O1_4 P1_4 C1A_4 C6A_4 -138.7(7) . . . . ?
O1_4 P1_4 C1B_4 C2B_4 27.1(8) . . . . ?
O1_4 P1_4 C1B_4 C6B_4 -153.0(8) . . . . ?
O1_4 P1_4 C1C_4 N1_4 7.7(6) . . . . ?
O1_4 P1_4 C1C_4 C2C_4 -172.0(6) . . . . ?
O2_4 P2_4 C1D_4 C2D_4 165.5(6) . . . . ?
O2_4 P2_4 C1D_4 C6D_4 -14.3(7) . . . . ?
O2_4 P2_4 C1E_4 C2E_4 89.2(8) . . . . ?
O2_4 P2_4 C1E_4 C6E_4 -86.3(8) . . . . ?
O2_4 P2_4 C3C_4 N2_4 162.8(5) . . . . ?
O2_4 P2_4 C3C_4 C2C_4 -18.9(7) . . . . ?
N1_4 C1C_4 C2C_4 C3C_4 5.1(10) . . . . ?
C1A_4 P1_4 O1_4 Eu22 -112.6(5) . . . . ?
C1A_4 P1_4 C1B_4 C2B_4 -98.0(8) . . . . ?
C1A_4 P1_4 C1B_4 C6B_4 81.9(9) . . . . ?
C1A_4 P1_4 C1C_4 N1_4 130.9(5) . . . . ?
C1A_4 P1_4 C1C_4 C2C_4 -48.7(7) . . . . ?
C1A_4 C2A_4 C3A_4 C4A_4 1.1(14) . . . . ?
C1B_4 P1_4 O1_4 Eu22 125.3(5) . . . . ?
C1B_4 P1_4 C1A_4 C2A_4 166.0(7) . . . . ?
C1B_4 P1_4 C1A_4 C6A_4 -14.6(8) . . . . ?
C1B_4 P1_4 C1C_4 N1_4 -112.5(5) . . . . ?
C1B_4 P1_4 C1C_4 C2C_4 67.9(7) . . . . ?
C1B_4 C2B_4 C3B_4 C4B_4 -2(2) . . . . ?
C1C_4 P1_4 O1_4 Eu22 8.0(6) . . . . ?
C1C_4 P1_4 C1A_4 C2A_4 -78.0(7) . . . . ?
C1C_4 P1_4 C1A_4 C6A_4 101.4(8) . . . . ?
C1C_4 P1_4 C1B_4 C2B_4 144.7(7) . . . . ?
C1C_4 P1_4 C1B_4 C6B_4 -35.4(9) . . . . ?
C1C_4 N1_4 C4C_4 N2_4 4.7(12) . . . . ?
C1C_4 C2C_4 C3C_4 P2_4 -178.9(5) . . . . ?
C1C_4 C2C_4 C3C_4 N2_4 -0.7(10) . . . . ?
C1D_4 P2_4 O2_4 Eu21 -85.1(8) . . . 1_565 ?
C1D_4 P2_4 C1E_4 C2E_4 -143.1(8) . . . . ?
C1D_4 P2_4 C1E_4 C6E_4 41.3(9) . . . . ?
C1D_4 P2_4 C3C_4 N2_4 41.2(6) . . . . ?
C1D_4 P2_4 C3C_4 C2C_4 -140.6(6) . . . . ?
C1D_4 C2D_4 C3D_4 C4D_4 1.2(13) . . . . ?
C1E_4 P2_4 O2_4 Eu21 40.6(8) . . . 1_565 ?
C1E_4 P2_4 C1D_4 C2D_4 37.0(8) . . . . ?
C1E_4 P2_4 C1D_4 C6D_4 -142.8(6) . . . . ?
C1E_4 P2_4 C3C_4 N2_4 -74.8(6) . . . . ?
C1E_4 P2_4 C3C_4 C2C_4 103.5(6) . . . . ?
C1E_4 C2E_4 C3E_4 C4E_4 0.3(17) . . . . ?
C2A_4 C1A_4 C6A_4 C5A_4 -3.0(14) . . . . ?
C2A_4 C3A_4 C4A_4 C5A_4 0.7(16) . . . . ?
C2B_4 C1B_4 C6B_4 C5B_4 1.0(17) . . . . ?
C2B_4 C3B_4 C4B_4 C5B_4 2(2) . . . . ?
C2D_4 C1D_4 C6D_4 C5D_4 0.7(12) . . . . ?
C2D_4 C3D_4 C4D_4 C5D_4 -0.9(14) . . . . ?
C2E_4 C1E_4 C6E_4 C5E_4 1.4(15) . . . . ?
C2E_4 C3E_4 C4E_4 C5E_4 0.6(17) . . . . ?
C3A_4 C4A_4 C5A_4 C6A_4 -3.8(18) . . . . ?
C3B_4 C4B_4 C5B_4 C6B_4 -1(2) . . . . ?
C3C_4 P2_4 O2_4 Eu21 156.9(7) . . . 1_565 ?
C3C_4 P2_4 C1D_4 C2D_4 -76.1(7) . . . . ?
C3C_4 P2_4 C1D_4 C6D_4 104.1(7) . . . . ?
C3C_4 P2_4 C1E_4 C2E_4 -28.6(9) . . . . ?
C3C_4 P2_4 C1E_4 C6E_4 155.9(8) . . . . ?
C3C_4 N2_4 C4C_4 N1_4 -0.6(12) . . . . ?
C3D_4 C4D_4 C5D_4 C6D_4 0.4(14) . . . . ?
C3E_4 C4E_4 C5E_4 C6E_4 -0.6(17) . . . . ?
C4A_4 C5A_4 C6A_4 C1A_4 4.9(17) . . . . ?
C4B_4 C5B_4 C6B_4 C1B_4 -0.8(18) . . . . ?
C4C_4 N1_4 C1C_4 P1_4 173.4(6) . . . . ?
C4C_4 N1_4 C1C_4 C2C_4 -6.9(10) . . . . ?
C4C_4 N2_4 C3C_4 P2_4 176.9(6) . . . . ?
C4C_4 N2_4 C3C_4 C2C_4 -1.4(11) . . . . ?
C4D_4 C5D_4 C6D_4 C1D_4 -0.3(13) . . . . ?
C4E_4 C5E_4 C6E_4 C1E_4 -0.4(16) . . . . ?
C6A_4 C1A_4 C2A_4 C3A_4 0.1(13) . . . . ?
C6B_4 C1B_4 C2B_4 C3B_4 0.2(16) . . . . ?
C6D_4 C1D_4 C2D_4 C3D_4 -1.1(12) . . . . ?
C6E_4 C1E_4 C2E_4 C3E_4 -1.3(16) . . . . ?
P1_5 C1B_5 C2B_5 C3B_5 178.0(7) . . . . ?
P1_5 C1B_5 C6B_5 C5B_5 -179.6(8) . . . . ?
P1_5 C1C_5 C2C_5 C3C_5 -179.7(6) . . . . ?
P1_5 C4_5 C6A_5 C5A_5 -173.7(8) . . . . ?
P1_5 C4_5 C8_5 C3A_5 174.0(8) . . . . ?
P2_5 C1D_5 C2D_5 C3D_5 176.8(11) . . . . ?
P2_5 C1D_5 C6D_5 C5D_5 -177.8(10) . . . . ?
P2_5 C1E_5 C2E_5 C3E_5 -179.1(10) . . . . ?
P2_5 C1E_5 C6E_5 C5E_5 179.9(9) . . . . ?
O1_5 P1_5 C1B_5 C2B_5 178.9(7) . . . . ?
O1_5 P1_5 C1B_5 C6B_5 -3.3(8) . . . . ?
O1_5 P1_5 C1C_5 N1_5 1.8(8) . . . . ?
O1_5 P1_5 C1C_5 C2C_5 179.7(7) . . . . ?
O1_5 P1_5 C4_5 C6A_5 113.2(8) . . . . ?
O1_5 P1_5 C4_5 C8_5 -60.1(7) . . . . ?
O2_5 P2_5 C1D_5 C2D_5 -37.7(10) . . . . ?
O2_5 P2_5 C1D_5 C6D_5 138.9(9) . . . . ?
O2_5 P2_5 C1E_5 C2E_5 127.9(9) . . . . ?
O2_5 P2_5 C1E_5 C6E_5 -49.2(9) . . . . ?
O2_5 P2_5 C3C_5 N2_5 164.1(6) . . . . ?
O2_5 P2_5 C3C_5 C2C_5 -13.2(8) . . . . ?
N1_5 C1C_5 C2C_5 C3C_5 -2.0(12) . . . . ?
C1B_5 P1_5 O1_5 Eu32 122.2(5) . . . . ?
C1B_5 P1_5 C1C_5 N1_5 -116.6(7) . . . . ?
C1B_5 P1_5 C1C_5 C2C_5 61.3(9) . . . . ?
C1B_5 P1_5 C4_5 C6A_5 -124.8(8) . . . . ?
C1B_5 P1_5 C4_5 C8_5 61.9(7) . . . . ?
C1B_5 C2B_5 C3B_5 C4B_5 0.3(15) . . . . ?
C1C_5 P1_5 O1_5 Eu32 4.8(6) . . . . ?
C1C_5 P1_5 C1B_5 C2B_5 -63.1(8) . . . . ?
C1C_5 P1_5 C1B_5 C6B_5 114.7(8) . . . . ?
C1C_5 P1_5 C4_5 C6A_5 -7.3(9) . . . . ?
C1C_5 P1_5 C4_5 C8_5 179.4(6) . . . . ?
C1C_5 N1_5 C4C_5 N2_5 -0.3(16) . . . . ?
C1C_5 C2C_5 C3C_5 P2_5 -179.6(6) . . . . ?
C1C_5 C2C_5 C3C_5 N2_5 3.2(12) . . . . ?
C1D_5 P2_5 C1E_5 C2E_5 -107.3(10) . . . . ?
C1D_5 P2_5 C1E_5 C6E_5 75.6(9) . . . . ?
C1D_5 P2_5 C3C_5 N2_5 40.4(8) . . . . ?
C1D_5 P2_5 C3C_5 C2C_5 -137.0(7) . . . . ?
C1D_5 C2D_5 C3D_5 C4D_5 0(2) . . . . ?
C1E_5 P2_5 C1D_5 C2D_5 -161.3(9) . . . . ?
C1E_5 P2_5 C1D_5 C6D_5 15.3(10) . . . . ?
C1E_5 P2_5 C3C_5 N2_5 -76.2(7) . . . . ?
C1E_5 P2_5 C3C_5 C2C_5 106.5(7) . . . . ?
C1E_5 C2E_5 C3E_5 C4E_5 3(2) . . . . ?
C2B_5 C1B_5 C6B_5 C5B_5 -1.7(15) . . . . ?
C2B_5 C3B_5 C4B_5 C5B_5 0.8(16) . . . . ?
C2D_5 C1D_5 C6D_5 C5D_5 -1.1(18) . . . . ?
C2D_5 C3D_5 C4D_5 C5D_5 2(2) . . . . ?
C2E_5 C1E_5 C6E_5 C5E_5 2.6(18) . . . . ?
C2E_5 C3E_5 C4E_5 C5E_5 -5(2) . . . . ?
C3A_5 C4A_5 C5A_5 C6A_5 4.0(16) . . . . ?
C3B_5 C4B_5 C5B_5 C6B_5 -2.3(17) . . . . ?
C3C_5 P2_5 C1D_5 C2D_5 83.7(9) . . . . ?
C3C_5 P2_5 C1D_5 C6D_5 -99.7(9) . . . . ?
C3C_5 P2_5 C1E_5 C2E_5 9.5(10) . . . . ?
C3C_5 P2_5 C1E_5 C6E_5 -167.7(8) . . . . ?
C3C_5 N2_5 C4C_5 N1_5 1.4(17) . . . . ?
C3D_5 C4D_5 C5D_5 C6D_5 -3(2) . . . . ?
C3E_5 C4E_5 C5E_5 C6E_5 5(2) . . . . ?
C4_5 P1_5 O1_5 Eu32 -115.7(5) . . . . ?
C4_5 P1_5 C1B_5 C2B_5 55.0(8) . . . . ?
C4_5 P1_5 C1B_5 C6B_5 -127.2(8) . . . . ?
C4_5 P1_5 C1C_5 N1_5 124.7(7) . . . . ?
C4_5 P1_5 C1C_5 C2C_5 -57.4(8) . . . . ?
C4A_5 C3A_5 C8_5 C4_5 2.2(15) . . . . ?
C4A_5 C5A_5 C6A_5 C4_5 -1.4(15) . . . . ?
C4B_5 C5B_5 C6B_5 C1B_5 2.8(17) . . . . ?
C4C_5 N1_5 C1C_5 P1_5 178.6(8) . . . . ?
C4C_5 N1_5 C1C_5 C2C_5 0.6(13) . . . . ?
C4C_5 N2_5 C3C_5 P2_5 179.8(8) . . . . ?
C4C_5 N2_5 C3C_5 C2C_5 -2.9(13) . . . . ?
C4D_5 C5D_5 C6D_5 C1D_5 2(2) . . . . ?
C4E_5 C5E_5 C6E_5 C1E_5 -4.1(19) . . . . ?
C6A_5 C4_5 C8_5 C3A_5 0.4(14) . . . . ?
C6B_5 C1B_5 C2B_5 C3B_5 0.2(14) . . . . ?
C6D_5 C1D_5 C2D_5 C3D_5 0.1(19) . . . . ?
C6E_5 C1E_5 C2E_5 C3E_5 -2.0(18) . . . . ?
C8_5 C3A_5 C4A_5 C5A_5 -4.5(16) . . . . ?
C8_5 C4_5 C6A_5 C5A_5 -0.8(14) . . . . ?
P1_6 C1A_6 C2A_6 C3A_6 -176.9(8) . . . . ?
P1_6 C1A_6 C6A_6 C5A_6 177.8(9) . . . . ?
P1_6 C1B_6 C2B_6 C3B_6 -179.7(9) . . . . ?
P1_6 C1B_6 C6B_6 C5B_6 177.7(8) . . . . ?
P1_6 C1C_6 C2C_6 C3C_6 178.2(6) . . . . ?
P2_6 C1D_6 C2D_6 C3D_6 177.4(11) . . . . ?
P2_6 C1D_6 C6D_6 C5D_6 -177.2(11) . . . . ?
P2_6 C1E_6 C2E_6 C3E_6 178.1(7) . . . . ?
P2_6 C1E_6 C6E_6 C5E_6 -179.4(10) . . . . ?
O1_6 P1_6 C1A_6 C2A_6 -24.7(9) . . . . ?
O1_6 P1_6 C1A_6 C6A_6 155.3(8) . . . . ?
O1_6 P1_6 C1B_6 C2B_6 136.5(8) . . . . ?
O1_6 P1_6 C1B_6 C6B_6 -39.6(8) . . . . ?
O1_6 P1_6 C1C_6 N1_6 -12.1(7) . . . . ?
O1_6 P1_6 C1C_6 C2C_6 169.2(7) . . . . ?
O2_6 P2_6 C1D_6 C2D_6 -91.0(10) . . . . ?
O2_6 P2_6 C1D_6 C6D_6 78.7(10) . . . . ?
O2_6 P2_6 C1E_6 C2E_6 19.4(8) . . . . ?
O2_6 P2_6 C1E_6 C6E_6 -164.7(8) . . . . ?
O2_6 P2_6 C3C_6 N2_6 -163.9(6) . . . . ?
O2_6 P2_6 C3C_6 C2C_6 15.1(8) . . . . ?
N1_6 C1C_6 C2C_6 C3C_6 -0.4(11) . . . . ?
C1A_6 P1_6 O1_6 Eu31 -125.2(5) . . . 1_565 ?
C1A_6 P1_6 C1B_6 C2B_6 11.3(9) . . . . ?
C1A_6 P1_6 C1B_6 C6B_6 -164.8(7) . . . . ?
C1A_6 P1_6 C1C_6 N1_6 109.0(6) . . . . ?
C1A_6 P1_6 C1C_6 C2C_6 -69.7(8) . . . . ?
C1A_6 C2A_6 C3A_6 C4A_6 -2.6(16) . . . . ?
C1B_6 P1_6 O1_6 Eu31 111.9(5) . . . 1_565 ?
C1B_6 P1_6 C1A_6 C2A_6 101.3(8) . . . . ?
C1B_6 P1_6 C1A_6 C6A_6 -78.7(9) . . . . ?
C1B_6 P1_6 C1C_6 N1_6 -134.5(6) . . . . ?
C1B_6 P1_6 C1C_6 C2C_6 46.8(8) . . . . ?
C1B_6 C2B_6 C3B_6 C4B_6 3.1(19) . . . . ?
C1C_6 P1_6 O1_6 Eu31 -6.6(6) . . . 1_565 ?
C1C_6 P1_6 C1A_6 C2A_6 -142.3(7) . . . . ?
C1C_6 P1_6 C1A_6 C6A_6 37.7(10) . . . . ?
C1C_6 P1_6 C1B_6 C2B_6 -105.5(8) . . . . ?
C1C_6 P1_6 C1B_6 C6B_6 78.4(8) . . . . ?
C1C_6 N1_6 C4C_6 N2_6 -4.3(14) . . . . ?
C1C_6 C2C_6 C3C_6 P2_6 178.0(6) . . . . ?
C1C_6 C2C_6 C3C_6 N2_6 -3.1(12) . . . . ?
C1D_6 P2_6 O2_6 Eu32 -48.3(10) . . . . ?
C1D_6 P2_6 C1E_6 C2E_6 147.2(7) . . . . ?
C1D_6 P2_6 C1E_6 C6E_6 -36.9(10) . . . . ?
C1D_6 P2_6 C3C_6 N2_6 73.0(8) . . . . ?
C1D_6 P2_6 C3C_6 C2C_6 -108.1(7) . . . . ?
C1D_6 C2D_6 C3D_6 C4D_6 -4(2) . . . . ?
C1E_6 P2_6 O2_6 Eu32 75.8(10) . . . . ?
C1E_6 P2_6 C1D_6 C2D_6 141.6(9) . . . . ?
C1E_6 P2_6 C1D_6 C6D_6 -48.6(11) . . . . ?
C1E_6 P2_6 C3C_6 N2_6 -41.0(8) . . . . ?
C1E_6 P2_6 C3C_6 C2C_6 137.9(7) . . . . ?
C1E_6 C2E_6 C3E_6 C4E_6 -0.6(14) . . . . ?
C2A_6 C1A_6 C6A_6 C5A_6 -2.2(16) . . . . ?
C2A_6 C3A_6 C4A_6 C5A_6 1(2) . . . . ?
C2B_6 C1B_6 C6B_6 C5B_6 1.5(15) . . . . ?
C2B_6 C3B_6 C4B_6 C5B_6 -0.3(19) . . . . ?
C2D_6 C1D_6 C6D_6 C5D_6 -7.4(19) . . . . ?
C2D_6 C3D_6 C4D_6 C5D_6 0(3) . . . . ?
C2E_6 C1E_6 C6E_6 C5E_6 -3.5(16) . . . . ?
C2E_6 C3E_6 C4E_6 C5E_6 0.5(16) . . . . ?
C3A_6 C4A_6 C5A_6 C6A_6 0(2) . . . . ?
C3B_6 C4B_6 C5B_6 C6B_6 -2.0(17) . . . . ?
C3C_6 P2_6 O2_6 Eu32 -165.7(9) . . . . ?
C3C_6 P2_6 C1D_6 C2D_6 28.2(11) . . . . ?
C3C_6 P2_6 C1D_6 C6D_6 -162.1(9) . . . . ?
C3C_6 P2_6 C1E_6 C2E_6 -100.3(7) . . . . ?
C3C_6 P2_6 C1E_6 C6E_6 75.6(9) . . . . ?
C3C_6 N2_6 C4C_6 N1_6 1.0(14) . . . . ?
C3D_6 C4D_6 C5D_6 C6D_6 1(3) . . . . ?
C3E_6 C4E_6 C5E_6 C6E_6 -1.9(18) . . . . ?
C4A_6 C5A_6 C6A_6 C1A_6 0.6(19) . . . . ?
C4B_6 C5B_6 C6B_6 C1B_6 1.3(16) . . . . ?
C4C_6 N1_6 C1C_6 P1_6 -175.0(6) . . . . ?
C4C_6 N1_6 C1C_6 C2C_6 3.7(11) . . . . ?
C4C_6 N2_6 C3C_6 P2_6 -178.2(7) . . . . ?
C4C_6 N2_6 C3C_6 C2C_6 2.9(13) . . . . ?
C4D_6 C5D_6 C6D_6 C1D_6 3(2) . . . . ?
C4E_6 C5E_6 C6E_6 C1E_6 3.5(19) . . . . ?
C6A_6 C1A_6 C2A_6 C3A_6 3.1(15) . . . . ?
C6B_6 C1B_6 C2B_6 C3B_6 -3.6(16) . . . . ?
C6D_6 C1D_6 C2D_6 C3D_6 7.5(19) . . . . ?
C6E_6 C1E_6 C2E_6 C3E_6 1.9(13) . . . . ?
F1_20 C1_20 C2_20 O1_20 37.2(11) . . . . ?
F1_20 C1_20 C2_20 C3_20 -145.8(8) . . . . ?
F2_20 C1_20 C2_20 O1_20 -78.3(10) . . . . ?
F2_20 C1_20 C2_20 C3_20 98.7(9) . . . . ?
F3_20 C1_20 C2_20 O1_20 157.9(8) . . . . ?
F3_20 C1_20 C2_20 C3_20 -25.1(11) . . . . ?
O1_20 C2_20 C3_20 C4_20 2.0(14) . . . . ?
O2_20 C4_20 C5_20 F4_20 -171.1(7) . . . . ?
O2_20 C4_20 C5_20 F5_20 69.9(10) . . . . ?
O2_20 C4_20 C5_20 F6_20 -48.2(10) . . . . ?
C1_20 C2_20 C3_20 C4_20 -174.7(8) . . . . ?
C2_20 C3_20 C4_20 O2_20 -3.9(15) . . . . ?
C2_20 C3_20 C4_20 C5_20 173.6(8) . . . . ?
C3_20 C4_20 C5_20 F4_20 11.0(12) . . . . ?
C3_20 C4_20 C5_20 F5_20 -108.0(9) . . . . ?
C3_20 C4_20 C5_20 F6_20 134.0(9) . . . . ?
F1_21 C1_21 C2_21 O1_21 31.8(10) . . . . ?
F1_21 C1_21 C2_21 C3_21 -150.1(8) . . . . ?
F2_21 C1_21 C2_21 O1_21 -84.7(9) . . . . ?
F2_21 C1_21 C2_21 C3_21 93.4(9) . . . . ?
F3_21 C1_21 C2_21 O1_21 158.6(8) . . . . ?
F3_21 C1_21 C2_21 C3_21 -23.3(11) . . . . ?
O1_21 C2_21 C3_21 C4_21 5.9(14) . . . . ?
O2_21 C4_21 C5_21 F4_21 173.0(9) . . . . ?
O2_21 C4_21 C5_21 F5_21 49.3(14) . . . . ?
O2_21 C4_21 C5_21 F6_21 -74.4(10) . . . . ?
C1_21 C2_21 C3_21 C4_21 -171.9(8) . . . . ?
C2_21 C3_21 C4_21 O2_21 1.1(15) . . . . ?
C2_21 C3_21 C4_21 C5_21 179.9(8) . . . . ?
C3_21 C4_21 C5_21 F4_21 -5.9(13) . . . . ?
C3_21 C4_21 C5_21 F5_21 -129.6(12) . . . . ?
C3_21 C4_21 C5_21 F6_21 106.6(10) . . . . ?
F1_22 C1_22 C2_22 O1_22 8.9(10) . . . . ?
F1_22 C1_22 C2_22 C3_22 -172.8(7) . . . . ?
F2_22 C1_22 C2_22 O1_22 -111.2(8) . . . . ?
F2_22 C1_22 C2_22 C3_22 67.1(9) . . . . ?
F3_22 C1_22 C2_22 O1_22 129.4(8) . . . . ?
F3_22 C1_22 C2_22 C3_22 -52.3(10) . . . . ?
O1_22 C2_22 C3_22 C4_22 -7.5(12) . . . . ?
O2_22 C4_22 C5_22 F4_22 -165.7(6) . . . . ?
O2_22 C4_22 C5_22 F5_22 76.5(8) . . . . ?
O2_22 C4_22 C5_22 F6_22 -43.4(9) . . . . ?
C1_22 C2_22 C3_22 C4_22 174.5(7) . . . . ?
C2_22 C3_22 C4_22 O2_22 -1.3(12) . . . . ?
C2_22 C3_22 C4_22 C5_22 176.7(7) . . . . ?
C3_22 C4_22 C5_22 F4_22 16.0(10) . . . . ?
C3_22 C4_22 C5_22 F5_22 -101.8(8) . . . . ?
C3_22 C4_22 C5_22 F6_22 138.3(7) . . . . ?
F1_23 C1_23 C2_23 O1_23 64.4(9) . . . . ?
F1_23 C1_23 C2_23 C3_23 -111.9(8) . . . . ?
F2_23 C1_23 C2_23 O1_23 -53.8(9) . . . . ?
F2_23 C1_23 C2_23 C3_23 129.9(8) . . . . ?
F3_23 C1_23 C2_23 O1_23 -175.3(7) . . . . ?
F3_23 C1_23 C2_23 C3_23 8.4(11) . . . . ?
O1_23 C2_23 C3_23 C4_23 -3.0(14) . . . . ?
O2_23 C4_23 C5_23 F4_23 177.9(11) . . . . ?
O2_23 C4_23 C5_23 F5_23 64.6(13) . . . . ?
O2_23 C4_23 C5_23 F6_23 -49.8(18) . . . . ?
C1_23 C2_23 C3_23 C4_23 172.6(8) . . . . ?
C2_23 C3_23 C4_23 O2_23 0.1(15) . . . . ?
C2_23 C3_23 C4_23 C5_23 -175.3(10) . . . . ?
C3_23 C4_23 C5_23 F4_23 -6.1(18) . . . . ?
C3_23 C4_23 C5_23 F5_23 -119.4(11) . . . . ?
C3_23 C4_23 C5_23 F6_23 126.2(15) . . . . ?
F1_24 C1_24 C2_24 O1_24 54.1(11) . . . . ?
F1_24 C1_24 C2_24 C3_24 -126.6(10) . . . . ?
F2_24 C1_24 C2_24 O1_24 -61.9(12) . . . . ?
F2_24 C1_24 C2_24 C3_24 117.5(10) . . . . ?
F3_24 C1_24 C2_24 O1_24 175.8(9) . . . . ?
F3_24 C1_24 C2_24 C3_24 -4.8(14) . . . . ?
O1_24 C2_24 C3_24 C4_24 -1.8(15) . . . . ?
O2_24 C4_24 C5_24 F4_24 78.7(11) . . . . ?
O2_24 C4_24 C5_24 F5_24 -161.6(10) . . . . ?
O2_24 C4_24 C5_24 F6_24 -37.6(12) . . . . ?
C1_24 C2_24 C3_24 C4_24 178.9(9) . . . . ?
C2_24 C3_24 C4_24 O2_24 -4.7(15) . . . . ?
C2_24 C3_24 C4_24 C5_24 174.0(8) . . . . ?
C3_24 C4_24 C5_24 F4_24 -100.3(11) . . . . ?
C3_24 C4_24 C5_24 F5_24 19.4(13) . . . . ?
C3_24 C4_24 C5_24 F6_24 143.5(10) . . . . ?
F1_25 C1_25 C2_25 O1_25 50.3(14) . . . . ?
F1_25 C1_25 C2_25 C3_25 -128.4(10) . . . . ?
F2_25 C1_25 C2_25 O1_25 -60.8(12) . . . . ?
F2_25 C1_25 C2_25 C3_25 120.5(10) . . . . ?
F3_25 C1_25 C2_25 O1_25 -179.5(11) . . . . ?
F3_25 C1_25 C2_25 C3_25 1.8(16) . . . . ?
O1_25 C2_25 C3_25 C4_25 1.6(15) . . . . ?
O2_25 C4_25 C5_25 F4_25 169.6(9) . . . . ?
O2_25 C4_25 C5_25 F5_25 48.4(12) . . . . ?
O2_25 C4_25 C5_25 F6_25 -73.4(10) . . . . ?
C1_25 C2_25 C3_25 C4_25 -179.9(9) . . . . ?
C2_25 C3_25 C4_25 O2_25 6.8(14) . . . . ?
C2_25 C3_25 C4_25 C5_25 -172.6(8) . . . . ?
C3_25 C4_25 C5_25 F4_25 -10.9(13) . . . . ?
C3_25 C4_25 C5_25 F5_25 -132.1(10) . . . . ?
C3_25 C4_25 C5_25 F6_25 106.2(10) . . . . ?
F1_26 C1_26 C2_26 O1_26 58.0(9) . . . . ?
F1_26 C1_26 C2_26 C3_26 -127.4(8) . . . . ?
F2_26 C1_26 C2_26 O1_26 -60.1(9) . . . . ?
F2_26 C1_26 C2_26 C3_26 114.4(8) . . . . ?
F3_26 C1_26 C2_26 O1_26 178.5(7) . . . . ?
F3_26 C1_26 C2_26 C3_26 -6.9(11) . . . . ?
O1_26 C2_26 C3_26 C4_26 0.6(14) . . . . ?
O2_26 C4_26 C5_26 F4_26 -173.1(12) . . . . ?
O2_26 C4_26 C5_26 F5_26 64.2(16) . . . . ?
O2_26 C4_26 C5_26 F6_26 -48.9(17) . . . . ?
C1_26 C2_26 C3_26 C4_26 -172.9(8) . . . . ?
C2_26 C3_26 C4_26 O2_26 -0.6(15) . . . . ?
C2_26 C3_26 C4_26 C5_26 -178.4(10) . . . . ?
C3_26 C4_26 C5_26 F4_26 5.0(18) . . . . ?
C3_26 C4_26 C5_26 F5_26 -117.8(14) . . . . ?
C3_26 C4_26 C5_26 F6_26 129.1(14) . . . . ?
F1_27 C1_27 C2_27 O1_27 38.4(15) . . . . ?
F1_27 C1_27 C2_27 C3_27 -141.6(13) . . . . ?
F2_27 C1_27 C2_27 O1_27 -84.1(11) . . . . ?
F2_27 C1_27 C2_27 C3_27 95.9(12) . . . . ?
F3_27 C1_27 C2_27 O1_27 163.4(11) . . . . ?
F3_27 C1_27 C2_27 C3_27 -16.6(15) . . . . ?
O1_27 C2_27 C3_27 C4_27 -0.9(16) . . . . ?
O2_27 C4_27 C5_27 F4_27 179.9(12) . . . . ?
O2_27 C4_27 C5_27 F5_27 44(2) . . . . ?
O2_27 C4_27 C5_27 F6_27 -71.3(12) . . . . ?
C1_27 C2_27 C3_27 C4_27 179.1(9) . . . . ?
C2_27 C3_27 C4_27 O2_27 2.2(17) . . . . ?
C2_27 C3_27 C4_27 C5_27 -179.3(11) . . . . ?
C3_27 C4_27 C5_27 F4_27 1(2) . . . . ?
C3_27 C4_27 C5_27 F5_27 -134.2(15) . . . . ?
C3_27 C4_27 C5_27 F6_27 110.1(11) . . . . ?
F1_28 C1_28 C2_28 O1_28 51.5(12) . . . . ?
F1_28 C1_28 C2_28 C3_28 -129.5(10) . . . . ?
F2_28 C1_28 C2_28 O1_28 -66.5(12) . . . . ?
F2_28 C1_28 C2_28 C3_28 112.6(11) . . . . ?
F3_28 C1_28 C2_28 O1_28 173.8(8) . . . . ?
F3_28 C1_28 C2_28 C3_28 -7.2(13) . . . . ?
O1_28 C2_28 C3_28 C4_28 -2.7(18) . . . . ?
O2_28 C4_28 C5_28 F4_28 167.7(13) . . . . ?
O2_28 C4_28 C5_28 F5_28 42.8(16) . . . . ?
O2_28 C4_28 C5_28 F6_28 -73.4(12) . . . . ?
C1_28 C2_28 C3_28 C4_28 178.5(10) . . . . ?
C2_28 C3_28 C4_28 O2_28 -6.6(18) . . . . ?
C2_28 C3_28 C4_28 C5_28 171.9(11) . . . . ?
C3_28 C4_28 C5_28 F4_28 -11.0(19) . . . . ?
C3_28 C4_28 C5_28 F5_28 -135.8(11) . . . . ?
C3_28 C4_28 C5_28 F6_28 107.9(11) . . . . ?
F1_29 C1_29 C2_29 O1_29 61.7(15) . . . . ?
F1_29 C1_29 C2_29 C3_29 -122.3(13) . . . . ?
F2_29 C1_29 C2_29 O1_29 -60.4(15) . . . . ?
F2_29 C1_29 C2_29 C3_29 115.6(13) . . . . ?
F3_29 C1_29 C2_29 O1_29 177.7(18) . . . . ?
F3_29 C1_29 C2_29 C3_29 -6.3(15) . . . . ?
O1_29 C2_29 C3_29 C4_29 -8(2) . . . . ?
O2_29 C4_29 C5_29 F4_29 177.2(16) . . . . ?
O2_29 C4_29 C5_29 F5_29 54.4(19) . . . . ?
O2_29 C4_29 C5_29 F6_29 -67.9(19) . . . . ?
C1_29 C2_29 C3_29 C4_29 178.0(11) . . . . ?
C2_29 C3_29 C4_29 O2_29 0(2) . . . . ?
C2_29 C3_29 C4_29 C5_29 -171.6(11) . . . . ?
C3_29 C4_29 C5_29 F4_29 -10.1(19) . . . . ?
C3_29 C4_29 C5_29 F5_29 -132.9(13) . . . . ?
C3_29 C4_29 C5_29 F6_29 104.8(15) . . . . ?
F1_30 C1_30 C2_30 O1_30 110.8(8) . . . . ?
F1_30 C1_30 C2_30 C3_30 -69.5(8) . . . . ?
F2_30 C1_30 C2_30 O1_30 -9.9(9) . . . . ?
F2_30 C1_30 C2_30 C3_30 169.8(7) . . . . ?
F3_30 C1_30 C2_30 O1_30 -131.2(8) . . . . ?
F3_30 C1_30 C2_30 C3_30 48.5(10) . . . . ?
O1_30 C2_30 C3_30 C4_30 2.1(12) . . . . ?
O2_30 C4_30 C5_30 F4_30 175.4(7) . . . . ?
O2_30 C4_30 C5_30 F5_30 52.3(9) . . . . ?
O2_30 C4_30 C5_30 F6_30 -65.1(9) . . . . ?
C1_30 C2_30 C3_30 C4_30 -177.6(7) . . . . ?
C2_30 C3_30 C4_30 O2_30 3.3(13) . . . . ?
C2_30 C3_30 C4_30 C5_30 -175.0(7) . . . . ?
C3_30 C4_30 C5_30 F4_30 -6.1(10) . . . . ?
C3_30 C4_30 C5_30 F5_30 -129.1(8) . . . . ?
C3_30 C4_30 C5_30 F6_30 113.4(8) . . . . ?
F1_31 C1_31 C2_31 O1_31 32(2) . . . . ?
F1_31 C1_31 C2_31 C3_31 -142.5(15) . . . . ?
F2_31 C1_31 C2_31 O1_31 -96.2(19) . . . . ?
F2_31 C1_31 C2_31 C3_31 88.8(18) . . . . ?
F3_31 C1_31 C2_31 O1_31 149.1(18) . . . . ?
F3_31 C1_31 C2_31 C3_31 -26(2) . . . . ?
O1_31 C2_31 C3_31 C4_31 14(3) . . . . ?
O2_31 C4_31 C5_31 F4_31 -172(3) . . . . ?
O2_31 C4_31 C5_31 F5_31 72(3) . . . . ?
O2_31 C4_31 C5_31 F6_31 -42(3) . . . . ?
C1_31 C2_31 C3_31 C4_31 -171.4(15) . . . . ?
C2_31 C3_31 C4_31 O2_31 2(4) . . . . ?
C2_31 C3_31 C4_31 C5_31 171.9(16) . . . . ?
C3_31 C4_31 C5_31 F4_31 18(3) . . . . ?
C3_31 C4_31 C5_31 F5_31 -99(2) . . . . ?
C3_31 C4_31 C5_31 F6_31 147.3(18) . . . . ?
F1_32 C1_32 C2_32 O1_32 49(3) . . . . ?
F1_32 C1_32 C2_32 C3_32 -139(2) . . . . ?
F2_32 C1_32 C2_32 O1_32 -70(2) . . . . ?
F2_32 C1_32 C2_32 C3_32 101.7(17) . . . . ?
F3_32 C1_32 C2_32 O1_32 171.2(18) . . . . ?
F3_32 C1_32 C2_32 C3_32 -17(3) . . . . ?
O1_32 C2_32 C3_32 C4_32 -2(2) . . . . ?
O2_32 C4_32 C5_32 F4_32 -164.1(9) . . . . ?
O2_32 C4_32 C5_32 F5_32 73.8(12) . . . . ?
O2_32 C4_32 C5_32 F6_32 -44.9(13) . . . . ?
C1_32 C2_32 C3_32 C4_32 -172.2(16) . . . . ?
C2_32 C3_32 C4_32 O2_32 -4(2) . . . . ?
C2_32 C3_32 C4_32 C5_32 169.8(11) . . . . ?
C3_32 C4_32 C5_32 F4_32 21.1(14) . . . . ?
C3_32 C4_32 C5_32 F5_32 -101.0(12) . . . . ?
C3_32 C4_32 C5_32 F6_32 140.3(10) . . . . ?
F1_33 C1_33 C2_33 O1_33 66.4(13) . . . . ?
F1_33 C1_33 C2_33 C3_33 -116.1(11) . . . . ?
F2_33 C1_33 C2_33 O1_33 -50.2(16) . . . . ?
F2_33 C1_33 C2_33 C3_33 127.3(13) . . . . ?
F3_33 C1_33 C2_33 O1_33 -178.4(11) . . . . ?
F3_33 C1_33 C2_33 C3_33 -0.9(17) . . . . ?
O1_33 C2_33 C3_33 C4_33 -4.4(18) . . . . ?
O2_33 C4_33 C5_33 F4_33 -176.5(9) . . . . ?
O2_33 C4_33 C5_33 F5_33 66.9(11) . . . . ?
O2_33 C4_33 C5_33 F6_33 -49.1(11) . . . . ?
C1_33 C2_33 C3_33 C4_33 178.5(10) . . . . ?
C2_33 C3_33 C4_33 O2_33 -0.2(18) . . . . ?
C2_33 C3_33 C4_33 C5_33 -178.8(9) . . . . ?
C3_33 C4_33 C5_33 F4_33 2.3(13) . . . . ?
C3_33 C4_33 C5_33 F5_33 -114.3(10) . . . . ?
C3_33 C4_33 C5_33 F6_33 129.6(10) . . . . ?
F1_34 C1_34 C2_34 O1_34 -43.2(12) . . . . ?
F1_34 C1_34 C2_34 C3_34 139.1(10) . . . . ?
F2_34 C1_34 C2_34 O1_34 77.1(11) . . . . ?
F2_34 C1_34 C2_34 C3_34 -100.6(11) . . . . ?
F3_34 C1_34 C2_34 O1_34 -163.1(8) . . . . ?
F3_34 C1_34 C2_34 C3_34 19.2(12) . . . . ?
O1_34 C2_34 C3_34 C4_34 -3.1(14) . . . . ?
O2_34 C4_34 C5_34 F4_34 143.5(8) . . . . ?
O2_34 C4_34 C5_34 F5_34 -99.0(10) . . . . ?
O2_34 C4_34 C5_34 F6_34 21.9(11) . . . . ?
C1_34 C2_34 C3_34 C4_34 174.2(8) . . . . ?
C2_34 C3_34 C4_34 O2_34 -0.2(14) . . . . ?
C2_34 C3_34 C4_34 C5_34 -175.0(8) . . . . ?
C3_34 C4_34 C5_34 F4_34 -41.2(12) . . . . ?
C3_34 C4_34 C5_34 F5_34 76.3(10) . . . . ?
C3_34 C4_34 C5_34 F6_34 -162.7(8) . . . . ?
F1_35 C1_35 C6_35 O1_35 56.1(17) . . . . ?
F1_35 C1_35 C6_35 C3_35 -121.9(19) . . . . ?
F2_35 C1_35 C6_35 O1_35 -62.1(18) . . . . ?
F2_35 C1_35 C6_35 C3_35 119.9(19) . . . . ?
F3_35 C1_35 C6_35 O1_35 176.1(17) . . . . ?
F3_35 C1_35 C6_35 C3_35 -2(2) . . . . ?
O1_35 C6_35 C3_35 C4_35 4(2) . . . . ?
O2_35 C4_35 C5_35 F4_35 68.4(16) . . . . ?
O2_35 C4_35 C5_35 F5_35 172.4(13) . . . . ?
O2_35 C4_35 C5_35 F6_35 -52(2) . . . . ?
C1_35 C6_35 C3_35 C4_35 -178.7(12) . . . . ?
C6_35 C3_35 C4_35 O2_35 -7(2) . . . . ?
C6_35 C3_35 C4_35 C5_35 178.9(13) . . . . ?
C3_35 C4_35 C5_35 F4_35 -117.0(13) . . . . ?
C3_35 C4_35 C5_35 F5_35 -13(2) . . . . ?
C3_35 C4_35 C5_35 F6_35 122.4(18) . . . . ?
F1_36 C1_36 C2_36 O1_36 51.8(17) . . . . ?
F1_36 C1_36 C2_36 C3_36 -126.1(14) . . . . ?
F2_36 C1_36 C2_36 O1_36 -64(2) . . . . ?
F2_36 C1_36 C2_36 C3_36 118.4(15) . . . . ?
F3_36 C1_36 C2_36 O1_36 171.5(17) . . . . ?
F3_36 C1_36 C2_36 C3_36 -6(3) . . . . ?
O1_36 C2_36 C3_36 C4_36 -3(2) . . . . ?
O2_36 C4_36 C5_36 F4_36 87.0(14) . . . . ?
O2_36 C4_36 C5_36 F5_36 -154.6(13) . . . . ?
O2_36 C4_36 C5_36 F6_36 -36.9(17) . . . . ?
C1_36 C2_36 C3_36 C4_36 174.8(13) . . . . ?
C2_36 C3_36 C4_36 O2_36 2.1(18) . . . . ?
C2_36 C3_36 C4_36 C5_36 177.7(10) . . . . ?
C3_36 C4_36 C5_36 F4_36 -89.1(15) . . . . ?
C3_36 C4_36 C5_36 F5_36 29.2(17) . . . . ?
C3_36 C4_36 C5_36 F6_36 146.9(14) . . . . ?
F1_37 C1_37 C2_37 O1_37 64.8(13) . . . . ?
F1_37 C1_37 C2_37 C3_37 -113.8(11) . . . . ?
F2_37 C1_37 C2_37 O1_37 -56.4(12) . . . . ?
F2_37 C1_37 C2_37 C3_37 125.0(10) . . . . ?
F3_37 C1_37 C2_37 O1_37 -175.3(9) . . . . ?
F3_37 C1_37 C2_37 C3_37 6.0(15) . . . . ?
O1_37 C2_37 C3_37 C4_37 5.1(19) . . . . ?
O2_37 C4_37 C5_37 F4_37 -171.1(15) . . . . ?
O2_37 C4_37 C5_37 F5_37 72.6(14) . . . . ?
O2_37 C4_37 C5_37 F6_37 -44.7(19) . . . . ?
C1_37 C2_37 C3_37 C4_37 -176.5(11) . . . . ?
C2_37 C3_37 C4_37 O2_37 4(2) . . . . ?
C2_37 C3_37 C4_37 C5_37 -172.9(12) . . . . ?
C3_37 C4_37 C5_37 F4_37 6(2) . . . . ?
C3_37 C4_37 C5_37 F5_37 -110.5(13) . . . . ?
C3_37 C4_37 C5_37 F6_37 132.2(13) . . . . ?

loop_
_twin_individual_id
_twin_individual_mass_fraction_refined
1 0.955(6)
2 0.045(6)
